data_7121468
loop_
_publ_author_name
'Liu, Jia-Wei'
'Su, Hai-Feng'
'Wang, Zhi'
'Li, Yan-An'
'Zhao, Quan-Qin'
'Wang, Xing-Po'
'Tung, Chen-Ho'
'Sun, Di'
'Zheng, Lan-Sun'

_publ_section_title
;
 A giant 90-nucleus silver cluster templated by hetero-anions.
;
_journal_issue 35
_journal_name_full 'Chemical communications (Cambridge, England)'
_journal_page_first 4461
_journal_page_last 4464
_journal_paper_doi 10.1039/c8cc01767k
_journal_volume 54
_journal_year 2018
_chemical_formula_moiety 'C614 H706 Ag90 N2 O96 S46 W10, 2(O)'
_chemical_formula_sum 'C668 H828 Ag90 Cl18 N8 O121 S46 W10'
_chemical_formula_weight 24564.99
_space_group_crystal_system monoclinic
_space_group_IT_number 14
_space_group_name_Hall '-P 2yn'
_space_group_name_H-M_alt 'P 1 21/n 1'
_symmetry_space_group_name_Hall '-P 2yn'
_symmetry_space_group_name_H-M 'P 1 21/n 1'
_atom_sites_solution_hydrogens mixed
_audit_creation_date 2018-03-19
_audit_creation_method
;
Olex2 1.2
(compiled 2017.03.28 svn.r3405 for OlexSys, GUI svn.r5337)
;
_audit_update_record
;
2018-03-26 deposited with the CCDC.
2018-04-03 downloaded from the CCDC.
;
_cell_angle_alpha 90
_cell_angle_beta 92.815(5)
_cell_angle_gamma 90
_cell_formula_units_Z 2
_cell_length_a 24.0308(11)
_cell_length_b 35.6613(19)
_cell_length_c 45.039(2)
_cell_measurement_reflns_used 19451
_cell_measurement_temperature 100(2)
_cell_measurement_theta_max 71.0550
_cell_measurement_theta_min 3.5710
_cell_volume 38550(3)
_computing_cell_refinement 'CrysAlisPro 1.171.39.30d (Rigaku OD, 2017)'
_computing_data_collection 'CrysAlisPro 1.171.39.30d (Rigaku OD, 2017)'
_computing_data_reduction 'CrysAlisPro 1.171.39.30d (Rigaku OD, 2017)'
_computing_molecular_graphics 'Olex2 (Dolomanov et al., 2009)'
_computing_publication_material 'Olex2 (Dolomanov et al., 2009)'
_computing_structure_refinement 'XL (Sheldrick, 2008)'
_diffrn_ambient_environment N~2~
_diffrn_ambient_temperature 100(2)
_diffrn_detector 'CCD plate'
_diffrn_detector_type HyPix
_diffrn_measured_fraction_theta_full 0.990
_diffrn_measured_fraction_theta_max 0.990
_diffrn_measurement_details
;
List of Runs (angles in degrees, time in seconds):

  # Type    Start    End  Width  t~exp~   \w     \q     \k     \f   Frames
#--------------------------------------------------------------------------
  1  \w    -74.00 -48.00   1.00    8.00    --  -48.32 131.00-105.00   26
  2  \w    -83.00 -58.00   1.00    8.00    --  -48.32 138.00  69.00   25
  3  \w   -158.00 -74.00   1.00   40.00    --  -86.25 -37.00-120.00   84
  4  \w   -120.00 -76.00   1.00    8.00    --  -48.32-131.00-176.00   44
  5  \w   -158.00 -68.00   1.00   40.00    --  -86.25-131.00-176.00   90
  6  \w   -120.00 -63.00   1.00    8.00    --  -48.32-138.00   8.00   57
  7  \w     90.00 117.00   1.00   40.00    --  107.75 138.00  69.00   27
  8  \w     95.00 178.00   1.00   40.00    --  107.75  37.00 -90.00   83
  9  \w     75.00 124.00   1.00   40.00    --  107.75-131.00-176.00   49
 10  \w     43.00  68.00   1.00    8.00    --   48.32-131.00-176.00   25
 11  \w     35.00 123.00   1.00   40.00    --  107.75 -57.00 -30.00   88
 12  \w     65.00 127.00   1.00   40.00    --  107.75-138.00   8.00   62
 13  \w     35.00 119.00   1.00   40.00    --  107.75 -37.00 120.00   84
 14  \w   -119.00 -26.00   1.00    8.00    --  -48.32 -77.00 120.00   93
 15  \w   -156.00-118.00   1.00   40.00    --  -86.25-138.00   8.00   38
;
_diffrn_measurement_device 'four-circle diffractometer'
_diffrn_measurement_device_type 'XtaLAB Synergy, Dualflex, HyPix'
_diffrn_measurement_method '\w scans'
_diffrn_orient_matrix_type 'CrysAlisPro convention (1999,Acta A55,543-557)'
_diffrn_orient_matrix_UB_11 0.0141583000
_diffrn_orient_matrix_UB_12 0.0335050000
_diffrn_orient_matrix_UB_13 -0.0199091000
_diffrn_orient_matrix_UB_21 -0.0201672000
_diffrn_orient_matrix_UB_22 0.0271941000
_diffrn_orient_matrix_UB_23 0.0236858000
_diffrn_orient_matrix_UB_31 0.0593029000
_diffrn_orient_matrix_UB_32 0.0012572000
_diffrn_orient_matrix_UB_33 0.0146979000
_diffrn_radiation_monochromator mirror
_diffrn_radiation_probe x-ray
_diffrn_radiation_type CuK\a
_diffrn_radiation_wavelength 1.54184
_diffrn_reflns_av_R_equivalents 0.1900
_diffrn_reflns_av_unetI/netI 0.1406
_diffrn_reflns_Laue_measured_fraction_full 0.990
_diffrn_reflns_Laue_measured_fraction_max 0.990
_diffrn_reflns_limit_h_max 28
_diffrn_reflns_limit_h_min -25
_diffrn_reflns_limit_k_max 42
_diffrn_reflns_limit_k_min -41
_diffrn_reflns_limit_l_max 53
_diffrn_reflns_limit_l_min -53
_diffrn_reflns_number 229505
_diffrn_reflns_point_group_measured_fraction_full 0.990
_diffrn_reflns_point_group_measured_fraction_max 0.990
_diffrn_reflns_theta_full 67.080
_diffrn_reflns_theta_max 67.080
_diffrn_reflns_theta_min 3.551
_diffrn_source 'micro-focus sealed X-ray tube'
_diffrn_source_type 'PhotonJet (Cu) X-ray Source'
_exptl_absorpt_coefficient_mu 22.779
_exptl_absorpt_correction_T_max 1.00000
_exptl_absorpt_correction_T_min 0.13039
_exptl_absorpt_correction_type multi-scan
_exptl_absorpt_process_details
;
CrysAlisPro 1.171.39.30d (Rigaku Oxford Diffraction, 2017)
Empirical absorption correction using spherical harmonics,
 implemented in SCALE3 ABSPACK scaling algorithm.
;
_exptl_crystal_colour yellow
_exptl_crystal_density_diffrn 2.116
_exptl_crystal_description block
_exptl_crystal_F_000 23744
_exptl_crystal_size_max 0.05
_exptl_crystal_size_mid 0.01
_exptl_crystal_size_min 0.01
_refine_diff_density_max 2.511
_refine_diff_density_min -2.026
_refine_diff_density_rms 0.229
_refine_ls_extinction_method none
_refine_ls_goodness_of_fit_ref 1.082
_refine_ls_hydrogen_treatment constr
_refine_ls_matrix_type full
_refine_ls_number_parameters 1997
_refine_ls_number_reflns 68154
_refine_ls_number_restraints 643
_refine_ls_restrained_S_all 1.144
_refine_ls_R_factor_all 0.2006
_refine_ls_R_factor_gt 0.1206
_refine_ls_shift/su_max 0.001
_refine_ls_shift/su_mean 0.000
_refine_ls_structure_factor_coef Fsqd
_refine_ls_weighting_details 'w=1/[\s^2^(Fo^2^)+(0.2000P)^2^] where P=(Fo^2^+2Fc^2^)/3'
_refine_ls_weighting_scheme calc
_refine_ls_wR_factor_gt 0.3328
_refine_ls_wR_factor_ref 0.3960
_reflns_Friedel_coverage 0.000
_reflns_number_gt 29602
_reflns_number_total 68154
_reflns_threshold_expression 'I > 2\s(I)'
_cod_data_source_file c8cc01767k2.cif
_cod_data_source_block 171002b_sq_s
_cod_depositor_comments 'Adding full bibliography for 7121468.cif.'
_cod_original_cell_volume 38551(3)
_cod_database_code 7121468
_shelx_shelxl_version_number 2014/7
_chemical_oxdiff_formula CSAg
_shelx_space_group_comment
;
The symmetry employed for this shelxl refinement is uniquely defined
by the following loop, which should always be used as a source of
symmetry information in preference to the above space-group names.
They are only intended as comments.
;
_shelx_estimated_absorpt_t_max 0.804
_shelx_estimated_absorpt_t_min 0.395
_diffrn_oxdiff_ac3_digest_frames
;
01c78a754945ddd83151c192aab65a718b0087589c8
;
_reflns_odcompleteness_completeness 98.88
_reflns_odcompleteness_iscentric 1
_reflns_odcompleteness_theta 66.97
_olex2_refinement_description
;
1. Fixed Uiso
 At 1.2 times of:
  All C(H) groups
 At 1.5 times of:
  All C(H,H,H) groups
2. Restrained distances
 C76-C73
 1.55 with sigma of 0.01
 C73-C71
 1.55 with sigma of 0.01
 C76-C71
 2.35 with sigma of 0.01
 C43-C46
 1.55 with sigma of 0.01
 C41-C43
 1.55 with sigma of 0.01
 C46-C41
 2.35 with sigma of 0.01
 C172-C174
 1.55 with sigma of 0.01
 C66-C64
 1.55 with sigma of 0.01
 C62-C64
 1.55 with sigma of 0.01
 C62-C66
 2.35 with sigma of 0.01
 C134-C135
 1.55 with sigma of 0.01
 C133-C134
 1.55 with sigma of 0.01
 C134-C136
 1.55 with sigma of 0.01
 C132-C134
 1.55 with sigma of 0.01
 C136-C135
 2.35 with sigma of 0.01
 C133-C135
 2.35 with sigma of 0.01
 C133-C136
 2.35 with sigma of 0.01
 C136-C132
 2.35 with sigma of 0.01
 C133-C132
 2.35 with sigma of 0.01
 C135-C132
 2.35 with sigma of 0.01
 C191-C194
 1.55 with sigma of 0.01
 C194-C195
 1.55 with sigma of 0.01
 C194-C196
 1.55 with sigma of 0.01
 C195-C194
 1.55 with sigma of 0.01
 C196-C194
 1.55 with sigma of 0.01
 C194-C193
 1.55 with sigma of 0.01
 C191-C195
 2.35 with sigma of 0.01
 C191-C196
 2.35 with sigma of 0.01
 C191-C193
 2.35 with sigma of 0.01
 C196-C195
 2.35 with sigma of 0.01
 C196-C193
 2.35 with sigma of 0.01
 C193-C195
 2.35 with sigma of 0.01
 C56-C54
 2.35 with sigma of 0.01
 C52-C54
 2.35 with sigma of 0.01
 C56-C52
 2.35 with sigma of 0.01
 C53-C56
 1.55 with sigma of 0.01
 C54-C53
 1.55 with sigma of 0.01
 C52-C53
 1.55 with sigma of 0.01
 C204-C201
 1.55 with sigma of 0.01
 C123-C125
 2.35 with sigma of 0.01
 C125-C121
 2.35 with sigma of 0.01
 C123-C121
 2.35 with sigma of 0.01
 C125-C124
 1.55 with sigma of 0.01
 C124-C123
 1.55 with sigma of 0.01
 C121-C124
 1.55 with sigma of 0.01
 C212-C215
 1.55 with sigma of 0.01
 C84-C86
 1.55 with sigma of 0.01
 C144-C141
 2.35 with sigma of 0.01
 C141-C143
 1.55 with sigma of 0.01
 C144-C143
 1.55 with sigma of 0.01
 C106-C103
 1.55 with sigma of 0.01
 C103-C101
 1.55 with sigma of 0.01
 C106-C101
 2.35 with sigma of 0.01
 O2-C1
 1.25 with sigma of 0.01
 C1-O2A
 1.25 with sigma of 0.01
 C235-C238
 2.35 with sigma of 0.01
 C237-C235
 2.35 with sigma of 0.01
 N1-C306
 1.5 with sigma of 0.01
 N1-C305
 1.5 with sigma of 0.01
 C305-C306
 2.35 with sigma of 0.01
 C11-C227
 1.55 with sigma of 0.01
 O32-C229
 2.3 with sigma of 0.01
 C229-O31
 2.3 with sigma of 0.01
 C163-C161
 1.55 with sigma of 0.01
 C33-C30
 1.55 with sigma of 0.01
 C1-O1A
 1.25 with sigma of 0.01
 C1-O1
 1.25 with sigma of 0.01
 C81-C84
 1.55 with sigma of 0.01
 C81-C86
 2.35 with sigma of 0.01
 C227-C10A
 1.55 with sigma of 0.01
 C206-C204
 1.55 with sigma of 0.01
 C206-C201
 2.35 with sigma of 0.01
 C84-C83
 1.55 with sigma of 0.01
 C86-C83
 2.35 with sigma of 0.01
 C81-C83
 2.35 with sigma of 0.01
 C34-C30
 2.35 with sigma of 0.01
 C33-C34
 1.55 with sigma of 0.01
 C55-C56
 2.35 with sigma of 0.01
 C55-C54
 2.35 with sigma of 0.01
 C55-C52
 2.35 with sigma of 0.01
 C55-C53
 1.55 with sigma of 0.01
 C215-C216
 1.55 with sigma of 0.01
 C212-C216
 2.35 with sigma of 0.01
 C30-C36
 2.35 with sigma of 0.01
 C33-C36
 1.55 with sigma of 0.01
 C34-C36
 2.35 with sigma of 0.01
 C163-C164
 1.55 with sigma of 0.01
 C161-C164
 2.35 with sigma of 0.01
 C73-C75
 1.55 with sigma of 0.01
 C76-C75
 2.35 with sigma of 0.01
 C75-C71
 2.35 with sigma of 0.01
 C30-C35
 2.35 with sigma of 0.01
 C33-C35
 1.55 with sigma of 0.01
 C35-C34
 2.35 with sigma of 0.01
 C35-C36
 2.35 with sigma of 0.01
 C24-C26
 2.35 with sigma of 0.01
 C227-C8A
 1.55 with sigma of 0.01
 C166-C163
 1.55 with sigma of 0.01
 C166-C161
 2.35 with sigma of 0.01
 C166-C164
 2.35 with sigma of 0.01
 C103-C105
 1.55 with sigma of 0.01
 C105-C106
 2.35 with sigma of 0.01
 C101-C105
 2.35 with sigma of 0.01
 C65-C64
 1.55 with sigma of 0.01
 C65-C66
 2.35 with sigma of 0.01
 C62-C65
 2.35 with sigma of 0.01
 C146-C144
 2.35 with sigma of 0.01
 C141-C146
 2.35 with sigma of 0.01
 C146-C143
 1.55 with sigma of 0.01
 C64-C63
 1.55 with sigma of 0.01
 C66-C63
 2.35 with sigma of 0.01
 C62-C63
 2.35 with sigma of 0.01
 C65-C63
 2.35 with sigma of 0.01
 C84-C85
 1.55 with sigma of 0.01
 C86-C85
 2.35 with sigma of 0.01
 C85-C81
 2.35 with sigma of 0.01
 C85-C83
 2.35 with sigma of 0.01
 C43-C45
 1.55 with sigma of 0.01
 C41-C45
 2.35 with sigma of 0.01
 C45-C46
 2.35 with sigma of 0.01
 C227-C10
 1.55 with sigma of 0.01
 C10-C10A
 1.55 with sigma of 0.01
 C10-C8A
 1.55 with sigma of 0.01
 C44-C43
 1.55 with sigma of 0.01
 C44-C41
 2.35 with sigma of 0.01
 C44-C46
 2.35 with sigma of 0.01
 C45-C44
 2.35 with sigma of 0.01
 C104-C103
 1.55 with sigma of 0.01
 C106-C104
 2.35 with sigma of 0.01
 C104-C101
 2.35 with sigma of 0.01
 C105-C104
 2.35 with sigma of 0.01
 C176-C172
 2.35 with sigma of 0.01
 C174-C176
 1.55 with sigma of 0.01
 C9-C227
 1.55 with sigma of 0.01
 C10A-C9
 1.55 with sigma of 0.01
 C145-C144
 2.35 with sigma of 0.01
 C141-C145
 2.35 with sigma of 0.01
 C143-C145
 1.55 with sigma of 0.01
 C146-C145
 2.35 with sigma of 0.01
 C74-C73
 1.55 with sigma of 0.01
 C76-C74
 2.35 with sigma of 0.01
 C74-C71
 2.35 with sigma of 0.01
 C74-C75
 2.35 with sigma of 0.01
 C125-C126
 2.35 with sigma of 0.01
 C123-C126
 2.35 with sigma of 0.01
 C126-C121
 2.35 with sigma of 0.01
 C124-C126
 1.55 with sigma of 0.01
 N1-C307
 1.5 with sigma of 0.01
 C305-C307
 2.35 with sigma of 0.01
 C306-C307
 2.35 with sigma of 0.01
 C203-C204
 1.55 with sigma of 0.01
 C203-C201
 2.35 with sigma of 0.01
 C206-C203
 2.35 with sigma of 0.01
 C172-C173
 2.35 with sigma of 0.01
 C173-C174
 1.55 with sigma of 0.01
 C176-C173
 2.35 with sigma of 0.01
 C227-C8
 1.55 with sigma of 0.01
 C8A-C8
 1.55 with sigma of 0.01
 C204-C205
 1.55 with sigma of 0.01
 C201-C205
 2.35 with sigma of 0.01
 C205-C206
 2.35 with sigma of 0.01
 C205-C203
 2.35 with sigma of 0.01
 C213-C215
 1.55 with sigma of 0.01
 C213-C212
 2.35 with sigma of 0.01
 C216-C213
 2.35 with sigma of 0.01
 C227-C9A
 1.55 with sigma of 0.01
 C9-C9A
 1.55 with sigma of 0.01
 C8-C9A
 1.55 with sigma of 0.01
 C175-C172
 2.35 with sigma of 0.01
 C175-C174
 1.55 with sigma of 0.01
 C175-C176
 2.35 with sigma of 0.01
 C173-C175
 2.35 with sigma of 0.01
 C215-C214
 1.55 with sigma of 0.01
 C214-C212
 2.35 with sigma of 0.01
 C214-C216
 2.35 with sigma of 0.01
 C213-C214
 2.35 with sigma of 0.01
 C26-C25
 2.35 with sigma of 0.01
 C24-C25
 2.35 with sigma of 0.01
 C165-C163
 1.55 with sigma of 0.01
 C165-C161
 2.35 with sigma of 0.01
 C164-C165
 2.35 with sigma of 0.01
 C165-C166
 2.35 with sigma of 0.01
 C26-C22
 2.35 with sigma of 0.01
 C26-C23
 1.55 with sigma of 0.01
 C22-C24
 2.35 with sigma of 0.01
 C23-C24
 1.55 with sigma of 0.01
 C22-C25
 2.35 with sigma of 0.01
 C23-C25
 1.55 with sigma of 0.01
 C22-C23
 1.55 with sigma of 0.01
 C277-C278
 1.55 with sigma of 0.01
 C284-C285
 1.55 with sigma of 0.01
 C9A-C10A
 2.35 with sigma of 0.01
 C9A-C8A
 2.35 with sigma of 0.01
 C10A-C8A
 2.35 with sigma of 0.01
 C9-C8
 2.35 with sigma of 0.01
 C8-C10
 2.35 with sigma of 0.01
 C10-C9
 2.35 with sigma of 0.01
3. Restrained planarity
 O31, O32, C228, C229
 with sigma of 0.01
 C228, C230, C229, C231
 with sigma of 0.01
 O19, O20, C263, C264
 with sigma of 0.01
 O39, O40, C249, C250, C253, C251
 with sigma of 0.01
 C29, C30, C31, C33
 with sigma of 0.01
 O1, O2A, C1, C2A
 with sigma of 0.01
 O47, N1, C305, C306, C307
 with sigma of 0.01
 C8, C8A, C9, C9A, C10, C10A
 with sigma of 0.01
4. Uiso/Uaniso restraints and constraints
O31 \\sim O32 \\sim C228: within 1.7A with sigma of 0.004 and sigma for
terminal atoms of 0.08
O1 \\sim O1A \\sim O2 \\sim O2A \\sim O3 \\sim O4 \\sim O5 \\sim O6 \\sim O7
\\sim O8 \\sim O9 \\sim O10 \\sim O11 \\sim O12 \\sim O13 \\sim O14 \\sim O15
\\sim O16 \\sim O17 \\sim O18 \\sim O19 \\sim O20 \\sim O21 \\sim O22 \\sim O23
\\sim O24 \\sim O25 \\sim O26 \\sim O27 \\sim O28 \\sim O29 \\sim O30 \\sim O31
\\sim O32 \\sim O33 \\sim O34 \\sim O35 \\sim O36 \\sim O37 \\sim O38 \\sim O39
\\sim O40 \\sim O41 \\sim O42 \\sim O43 \\sim O44 \\sim O45 \\sim O46 \\sim O47
\\sim O49 \\sim O1W: within 1.7A with sigma of 0.004 and sigma for terminal
atoms of 0.08
O47 \\sim N1 \\sim C305 \\sim C306 \\sim C307: within 1.7A with sigma of 0.004
and sigma for terminal atoms of 0.08
C3 \\sim C6 \\sim C6 \\sim C6 \\sim C3A \\sim C3A \\sim C3A \\sim C10A \\sim
C10A \\sim C11 \\sim C11 \\sim C16 \\sim C16 \\sim C16 \\sim C15 \\sim C15
\\sim C15 \\sim C18 \\sim C19 \\sim C19 \\sim C21 \\sim C21 \\sim C22 \\sim C22
\\sim C28 \\sim C28 \\sim C28 \\sim C30 \\sim C30 \\sim C30 \\sim C37 \\sim C38
\\sim C38 \\sim C38 \\sim C41 \\sim C41 \\sim C41 \\sim C41 \\sim C45 \\sim C45
\\sim C52 \\sim C52 \\sim C52 \\sim C49 \\sim C49 \\sim C49 \\sim C49 \\sim C54
\\sim C57 \\sim C57 \\sim C59 \\sim C59 \\sim C59 \\sim C59 \\sim C59 \\sim C63
\\sim C63 \\sim C64 \\sim C69 \\sim C69 \\sim C69 \\sim C71 \\sim C71 \\sim C71
\\sim C72 \\sim C72 \\sim C72 \\sim C77 \\sim C78 \\sim C84 \\sim C84 \\sim C85
\\sim C85 \\sim C85 \\sim C85 \\sim C87 \\sim C87 \\sim C87 \\sim C90 \\sim C91
\\sim C91 \\sim C91 \\sim C88 \\sim C88 \\sim C88 \\sim C94 \\sim C98 \\sim C98
\\sim C98 \\sim C101 \\sim C101 \\sim C101 \\sim C101 \\sim C99 \\sim C97 \\sim
C97 \\sim C107 \\sim C108 \\sim C108 \\sim C112 \\sim C112 \\sim C111 \\sim
C110 \\sim C110 \\sim C110 \\sim C115 \\sim C122 \\sim C122 \\sim C122 \\sim
C121 \\sim C120 \\sim C120 \\sim C120 \\sim C119 \\sim C119 \\sim C119 \\sim
C117 \\sim C117 \\sim C123 \\sim C124 \\sim C124 \\sim C124 \\sim C131 \\sim
C131 \\sim C131 \\sim C131 \\sim C128 \\sim C128 \\sim C128 \\sim C128 \\sim
C127 \\sim C127 \\sim C129 \\sim C130 \\sim C135 \\sim C141 \\sim C141 \\sim
C141 \\sim C141 \\sim C141 \\sim C142 \\sim C142 \\sim C142 \\sim C137 \\sim
C137 \\sim C139 \\sim C139 \\sim C140 \\sim C140 \\sim C140 \\sim C140 \\sim
C147 \\sim C147 \\sim C149 \\sim C149 \\sim C152 \\sim C152 \\sim C152 \\sim
C150 \\sim C150 \\sim C150 \\sim C148 \\sim C158 \\sim C159 \\sim C159 \\sim
C162 \\sim C162 \\sim C157 \\sim C157 \\sim C172 \\sim C172 \\sim C172 \\sim
C172 \\sim C179 \\sim C179 \\sim C179 \\sim C180 \\sim C180 \\sim C181 \\sim
C181 \\sim C184 \\sim C184 \\sim C184 \\sim C187 \\sim C187 \\sim C187 \\sim
C187 \\sim C190 \\sim C189 \\sim C189 \\sim C189 \\sim C189 \\sim C197 \\sim
C197 \\sim C200 \\sim C200 \\sim C200 \\sim C200 \\sim C202 \\sim C202 \\sim
C202 \\sim C209 \\sim C209 \\sim C209 \\sim C209 \\sim C212 \\sim C212 \\sim
C211 \\sim C211 \\sim C211 \\sim C211 \\sim C208 \\sim C208 \\sim C208 \\sim
C208 \\sim C217 \\sim C220 \\sim C220 \\sim C222 \\sim C222 \\sim C222 \\sim
C222 \\sim C221 \\sim C221 \\sim C218 \\sim C223 \\sim C223 \\sim C224 \\sim
C224 \\sim C225 \\sim C225 \\sim C226 \\sim C226 \\sim C234 \\sim C234 \\sim
C234 \\sim C235 \\sim C235 \\sim C238 \\sim C238 \\sim C238 \\sim C238 \\sim
C238 \\sim C242 \\sim C242 \\sim C245 \\sim C245 \\sim C245 \\sim C253 \\sim
C253 \\sim C253 \\sim C253 \\sim C263 \\sim C263 \\sim C266 \\sim C266 \\sim
C266 \\sim C270 \\sim C270 \\sim C271 \\sim C271 \\sim C276 \\sim C285 \\sim
C285 \\sim C285 \\sim C285 \\sim C291 \\sim C292 \\sim C292 \\sim C293 \\sim
C293 \\sim C300 \\sim C300 \\sim C300 \\sim C299 \\sim C299: within 1.7A with
sigma of 0.004 and sigma for terminal atoms of 0.08
C1 \\sim C2 \\sim C3 \\sim C4 \\sim C5 \\sim C6 \\sim C7 \\sim C2A \\sim C3A
\\sim C4A \\sim C5A \\sim C6A \\sim C7A \\sim C8 \\sim C8A \\sim C9 \\sim C9A
\\sim C10 \\sim C10A \\sim C14 \\sim C13 \\sim C12 \\sim C11 \\sim C16 \\sim
C15 \\sim C17 \\sim C18 \\sim C19 \\sim C20 \\sim C21 \\sim C22 \\sim C23 \\sim
C24 \\sim C25 \\sim C26 \\sim C32 \\sim C27 \\sim C28 \\sim C29 \\sim C30 \\sim
C31 \\sim C33 \\sim C34 \\sim C35 \\sim C36 \\sim C37 \\sim C38 \\sim C42 \\sim
C41 \\sim C40 \\sim C39 \\sim C43 \\sim C44 \\sim C45 \\sim C46 \\sim C48 \\sim
C51 \\sim C52 \\sim C50 \\sim C49 \\sim C47 \\sim C53 \\sim C54 \\sim C55 \\sim
C56 \\sim C58 \\sim C57 \\sim C59 \\sim C61 \\sim C62 \\sim C60 \\sim C63 \\sim
C64 \\sim C65 \\sim C66 \\sim C68 \\sim C67 \\sim C69 \\sim C70 \\sim C71 \\sim
C72 \\sim C73 \\sim C74 \\sim C75 \\sim C76 \\sim C77 \\sim C79 \\sim C80 \\sim
C81 \\sim C82 \\sim C78 \\sim C83 \\sim C84 \\sim C85 \\sim C86 \\sim C87 \\sim
C89 \\sim C90 \\sim C91 \\sim C92 \\sim C88 \\sim C93 \\sim C94 \\sim C95 \\sim
C96 \\sim C98 \\sim C102 \\sim C101 \\sim C100 \\sim C99 \\sim C97 \\sim C103
\\sim C104 \\sim C105 \\sim C106 \\sim C107 \\sim C108 \\sim C112 \\sim C111
\\sim C110 \\sim C109 \\sim C113 \\sim C114 \\sim C115 \\sim C116 \\sim C122
\\sim C121 \\sim C120 \\sim C119 \\sim C117 \\sim C118 \\sim C123 \\sim C124
\\sim C125 \\sim C126 \\sim C131 \\sim C128 \\sim C127 \\sim C129 \\sim C130
\\sim C132 \\sim C133 \\sim C134 \\sim C135 \\sim C136 \\sim C141 \\sim C142
\\sim C138 \\sim C137 \\sim C139 \\sim C140 \\sim C143 \\sim C144 \\sim C145
\\sim C146 \\sim C147 \\sim C149 \\sim C152 \\sim C151 \\sim C150 \\sim C148
\\sim C153 \\sim C154 \\sim C155 \\sim C156 \\sim C158 \\sim C159 \\sim C162
\\sim C161 \\sim C160 \\sim C157 \\sim C163 \\sim C164 \\sim C165 \\sim C166
\\sim C170 \\sim C172 \\sim C171 \\sim C169 \\sim C167 \\sim C168 \\sim C173
\\sim C174 \\sim C175 \\sim C176 \\sim C177 \\sim C178 \\sim C179 \\sim C180
\\sim C181 \\sim C182 \\sim C183 \\sim C184 \\sim C185 \\sim C186 \\sim C188
\\sim C187 \\sim C192 \\sim C191 \\sim C190 \\sim C189 \\sim C193 \\sim C194
\\sim C195 \\sim C196 \\sim C199 \\sim C197 \\sim C198 \\sim C200 \\sim C201
\\sim C202 \\sim C203 \\sim C204 \\sim C205 \\sim C206 \\sim C207 \\sim C209
\\sim C210 \\sim C212 \\sim C211 \\sim C208 \\sim C213 \\sim C214 \\sim C215
\\sim C216 \\sim C217 \\sim C219 \\sim C220 \\sim C222 \\sim C221 \\sim C218
\\sim C223 \\sim C224 \\sim C225 \\sim C226 \\sim C227 \\sim C228 \\sim C230
\\sim C229 \\sim C231 \\sim C233 \\sim C234 \\sim C232 \\sim C235 \\sim C238
\\sim C239 \\sim C241 \\sim C240 \\sim C237 \\sim C236 \\sim C242 \\sim C244
\\sim C248 \\sim C247 \\sim C246 \\sim C245 \\sim C243 \\sim C249 \\sim C250
\\sim C253 \\sim C254 \\sim C255 \\sim C252 \\sim C251 \\sim C256 \\sim C257
\\sim C258 \\sim C262 \\sim C261 \\sim C260 \\sim C259 \\sim C263 \\sim C265
\\sim C269 \\sim C268 \\sim C267 \\sim C266 \\sim C264 \\sim C270 \\sim C271
\\sim C273 \\sim C274 \\sim C276 \\sim C275 \\sim C272 \\sim C277 \\sim C278
\\sim C279 \\sim C281 \\sim C283 \\sim C282 \\sim C280 \\sim C284 \\sim C286
\\sim C290 \\sim C289 \\sim C288 \\sim C287 \\sim C285 \\sim C291 \\sim C292
\\sim C293 \\sim C297 \\sim C296 \\sim C295 \\sim C294 \\sim C298 \\sim C304
\\sim C303 \\sim C302 \\sim C301 \\sim C300 \\sim C299 \\sim C305 \\sim C306
\\sim C307: within 1.7A with sigma of 0.004 and sigma for terminal atoms of 0.08
5. Others
 Fixed Sof: Ag1(0.5) Ag1A(0.5) Ag2(0.3) Ag2A(0.7) Ag3(0.2) Ag3A(0.8) O1(0.5)
 O1A(0.5) O2(0.5) O2A(0.5) C2(0.5) C3(0.5) H3(0.5) C4(0.5) H4(0.5) C5(0.5)
 H5(0.5) C6(0.5) H6(0.5) C7(0.5) H7(0.5) C2A(0.5) C3A(0.5) H3A(0.5) C4A(0.5)
 H4A(0.5) C5A(0.5) H5A(0.5) C6A(0.5) H6A(0.5) C7A(0.5) H7A(0.5) C8(0.5)
 H8A(0.5) H8B(0.5) H8C(0.5) C8A(0.5) H8AA(0.5) H8AB(0.5) H8AC(0.5) C9(0.5)
 H9A(0.5) H9B(0.5) H9C(0.5) C9A(0.5) H9AA(0.5) H9AB(0.5) H9AC(0.5) C10(0.5)
 H10A(0.5) H10B(0.5) H10C(0.5) C10A(0.5) H10D(0.5) H10E(0.5) H10F(0.5)
6.a Riding coordinates:
 C10(H10A,H10B,H10C), C10A(H10D,H10E,H10F), C116(H11G,H11H,H11I), C307(H30D,
 H30E,H30F)
6.b Me refined with riding coordinates:
 C8(H8A,H8B,H8C), C8A(H8AA,H8AB,H8AC), C9(H9A,H9B,H9C), C9A(H9AA,H9AB,H9AC),
 C24(H24A,H24B,H24C), C25(H25A,H25B,H25C), C34(H34A,H34B,H34C), C35(H35A,H35B,
 H35C), C36(H36A,H36B,H36C), C44(H44A,H44B,H44C), C45(H45A,H45B,H45C), C55(H55A,
 H55B,H55C), C63(H63A,H63B,H63C), C65(H65A,H65B,H65C), C74(H74A,H74B,H74C),
 C75(H75A,H75B,H75C), C76(H76A,H76B,H76C), C83(H83A,H83B,H83C), C85(H85A,H85B,
 H85C), C93(H93A,H93B,H93C), C95(H95A,H95B,H95C), C104(H10G,H10H,H10I),
 C105(H10J,H10K,H10L), C115(H11D,H11E,H11F), C126(H12G,H12H,H12I), C145(H14D,
 H14E,H14F), C146(H14G,H14H,H14I), C155(H15D,H15E,H15F), C156(H15G,H15H,H15I),
 C164(H16A,H16B,H16C), C165(H16D,H16E,H16F), C166(H16G,H16H,H16I), C173(H17A,
 H17B,H17C), C175(H17D,H17E,H17F), C176(H17G,H17H,H17I), C203(H20A,H20B,H20C),
 C205(H20D,H20E,H20F), C206(H20G,H20H,H20I), C213(H21A,H21B,H21C), C214(H21D,
 H21E,H21F), C216(H21G,H21H,H21I)
6.c Aromatic/amide H refined with riding coordinates:
 C3(H3), C4(H4), C5(H5), C6(H6), C7(H7), C3A(H3A), C4A(H4A), C5A(H5A),
 C6A(H6A), C7A(H7A), C13(H13), C12(H12), C16(H16), C15(H15), C18(H18), C19(H19),
  C20(H20), C21(H21), C32(H32), C28(H28), C29(H29), C31(H31), C38(H38),
 C42(H42), C40(H40), C39(H39), C48(H48), C51(H51), C50(H50), C49(H49), C58(H58),
  C59(H59), C61(H61), C60(H60), C68(H68), C69(H69), C70(H70), C72(H72),
 C79(H79), C80(H80), C82(H82), C78(H78), C89(H89), C90(H90), C92(H92), C88(H88),
  C98(H98), C102(H102), C100(H100), C99(H99), C108(H108), C112(H112),
 C110(H110), C109(H109), C122(H122), C120(H120), C119(H119), C118(H118),
 C131(H131), C128(H128), C129(H129), C130(H130), C142(H142), C138(H138),
 C139(H139), C140(H140), C149(H149), C152(H152), C150(H150), C148(H148),
 C159(H159), C162(H162), C160(H160), C157(H157), C170(H170), C171(H171),
 C169(H169), C168(H168), C177(H177), C179(H179), C180(H180), C182(H182),
 C187(H187), C192(H192), C190(H190), C189(H189), C199(H199), C198(H198),
 C200(H200), C202(H202), C209(H209), C210(H210), C211(H211), C208(H208),
 C219(H219), C220(H220), C221(H221), C218(H218), C230(H230), C231(H231),
 C233(H233), C234(H234), C232(H232), C238(H238), C239(H239), C241(H241),
 C240(H240), C237(H237), C244(H244), C248(H248), C247(H247), C246(H246),
 C245(H245), C253(H253), C254(H254), C255(H255), C252(H252), C251(H251),
 C258(H258), C262(H262), C261(H261), C260(H260), C259(H259), C265(H265),
 C269(H269), C268(H268), C267(H267), C266(H266), C273(H273), C274(H274),
 C276(H276), C275(H275), C272(H272), C279(H279), C281(H281), C283(H283),
 C282(H282), C280(H280), C286(H286), C290(H290), C289(H289), C288(H288),
 C287(H287), C293(H293), C297(H297), C296(H296), C295(H295), C294(H294),
 C304(H304), C303(H303), C302(H302), C301(H301), C300(H300), C305(H305)
6.d Fitted hexagon refined as free rotating group:
 C2(C3,C4,C5,C6,C7), C2A(C3A,C4A,C5A,C6A,C7A), C14(C13,C12,C11,C16,C15),
 C32(C27,C28,C29,C30,C31), C37(C38,C42,C41,C40,C39), C48(C51,C52,C50,C49,C47),
 C58(C57,C59,C61,C62,C60), C68(C67,C69,C70,C71,C72), C77(C79,C80,C81,C82,C78),
 C87(C89,C90,C91,C92,C88), C98(C102,C101,C100,C99,C97), C107(C108,C112,C111,
 C110,C109), C122(C121,C120,C119,C117,C118), C131(C128,C127,C129,C130,C132),
 C141(C142,C138,C137,C139,C140), C147(C149,C152,C151,C150,C148), C158(C159,C162,
 C161,C160,C157), C170(C172,C171,C169,C167,C168), C188(C187,C192,C191,C190,
 C189), C199(C197,C198,C200,C201,C202), C207(C209,C210,C212,C211,C208),
 C217(C219,C220,C222,C221,C218), C230(C229,C231,C233,C234,C232), C238(C239,C241,
 C240,C237,C236), C244(C248,C247,C246,C245,C243), C250(C253,C254,C255,C252,
 C251), C257(C258,C262,C261,C260,C259), C265(C269,C268,C267,C266,C264),
 C271(C273,C274,C276,C275,C272), C278(C279,C281,C283,C282,C280), C286(C290,C289,
 C288,C287,C285), C292(C293,C297,C296,C295,C294), C304(C303,C302,C301,C300,C299)
6.e Idealised Me refined as rotating group:
 C26(H26A,H26B,H26C), C46(H46A,H46B,H46C), C54(H54A,H54B,H54C), C56(H56A,H56B,
 H56C), C66(H66A,H66B,H66C), C86(H86A,H86B,H86C), C96(H96A,H96B,H96C),
 C106(H10M,H10N,H10O), C113(H11A,H11B,H11C), C123(H12A,H12B,H12C), C125(H12D,
 H12E,H12F), C133(H13A,H13B,H13C), C135(H13D,H13E,H13F), C136(H13G,H13H,H13I),
 C144(H14A,H14B,H14C), C153(H15A,H15B,H15C), C183(H18A,H18B,H18C), C185(H18D,
 H18E,H18F), C186(H18G,H18H,H18I), C193(H19A,H19B,H19C), C195(H19D,H19E,H19F),
 C196(H19G,H19H,H19I), C224(H22A,H22B,H22C), C225(H22D,H22E,H22F), C226(H22G,
 H22H,H22I), C306(H30A,H30B,H30C)
;
_olex2_submission_special_instructions 'No special instructions were received'
_oxdiff_exptl_absorpt_empirical_details
;
Empirical correction (ABSPACK) includes:
- Absorption correction using spherical harmonics
- Frame scaling
;
_oxdiff_exptl_absorpt_empirical_full_max 5.610
_oxdiff_exptl_absorpt_empirical_full_min 0.368

loop_
_space_group_symop_operation_xyz
'x, y, z'
'-x+1/2, y+1/2, -z+1/2'
'-x, -y, -z'
'x-1/2, -y-1/2, z-1/2'

loop_
_atom_site_label
_atom_site_type_symbol
_atom_site_fract_x
_atom_site_fract_y
_atom_site_fract_z
_atom_site_U_iso_or_equiv
_atom_site_adp_type
_atom_site_occupancy
_atom_site_site_symmetry_order
_atom_site_calc_flag
_atom_site_refinement_flags_posn
_atom_site_refinement_flags_adp
_atom_site_refinement_flags_occupancy
_atom_site_disorder_assembly
_atom_site_disorder_group
W1 W 0.58008(6) 0.31295(4) 0.05965(3) 0.1089(4) Uani 1 1 d . . . . .
W2 W 0.59169(6) 0.22627(4) 0.09084(3) 0.1055(4) Uani 1 1 d . . . . .
W3 W 0.50759(5) 0.29049(3) 0.11876(2) 0.0868(3) Uani 1 1 d . . . . .
W4 W 0.39946(5) 0.31453(3) 0.07595(2) 0.0870(3) Uani 1 1 d . . . . .
W5 W 0.47776(5) 0.24807(3) 0.05028(2) 0.0858(3) Uani 1 1 d . . . . .
Ag1 Ag 0.6646(3) 0.39858(16) 0.07185(14) 0.0949(17) Uani 0.5 1 d . . P . .
Ag1A Ag 0.6775(3) 0.38264(16) 0.08092(18) 0.109(2) Uani 0.5 1 d . . P . .
Ag2 Ag 0.7775(4) 0.2944(2) 0.05099(18) 0.104(2) Uani 0.3 1 d . . P . .
Ag2A Ag 0.76808(17) 0.31793(12) 0.04155(8) 0.1140(10) Uani 0.7 1 d . . P . .
Ag3 Ag 0.5219(7) 0.1327(5) 0.0798(5) 0.114(5) Uani 0.2 1 d . . P . .
Ag3A Ag 0.5040(2) 0.13971(11) 0.08970(9) 0.1085(11) Uani 0.8 1 d . . P . .
Ag4 Ag 0.71075(10) 0.22376(6) 0.03762(5) 0.1171(7) Uani 1 1 d . . . . .
Ag5 Ag 0.64116(10) 0.33697(7) -0.00716(5) 0.1153(7) Uani 1 1 d . . . . .
Ag6 Ag 0.55081(12) 0.40017(6) -0.03380(6) 0.1300(9) Uani 1 1 d . . . . .
Ag7 Ag 0.47300(9) 0.34943(5) 0.01506(4) 0.0956(5) Uani 1 1 d . . . . .
Ag8 Ag 0.38517(10) 0.29103(6) -0.01296(5) 0.1096(6) Uani 1 1 d . . . . .
Ag9 Ag 0.51993(11) 0.27612(6) -0.02793(5) 0.1180(7) Uani 1 1 d . . . . .
Ag10 Ag 0.61381(10) 0.24893(6) 0.00547(5) 0.1124(7) Uani 1 1 d . . . . .
Ag11 Ag 0.60477(10) 0.17023(6) 0.02470(5) 0.1168(7) Uani 1 1 d . . . . .
Ag12 Ag 0.47794(12) 0.14406(7) 0.01449(6) 0.1327(8) Uani 1 1 d . . . . .
Ag13 Ag 0.44725(10) 0.20505(6) -0.02658(5) 0.1152(7) Uani 1 1 d . . . . .
Ag14 Ag 0.36203(10) 0.16589(6) 0.02639(5) 0.1106(6) Uani 1 1 d . . . . .
Ag15 Ag 0.30265(11) 0.26033(7) 0.02727(5) 0.1256(8) Uani 1 1 d . . . . .
Ag16 Ag 0.31603(9) 0.36551(5) 0.01850(4) 0.0969(5) Uani 1 1 d . . . . .
Ag17 Ag 0.22071(10) 0.26950(6) 0.07133(5) 0.1136(7) Uani 1 1 d . . . . .
Ag18 Ag 0.21275(11) 0.35332(6) 0.07885(5) 0.1126(7) Uani 1 1 d . . . . .
Ag19 Ag 0.24383(10) 0.30671(6) 0.13083(4) 0.1095(6) Uani 1 1 d . . . . .
Ag20 Ag 0.35383(10) 0.33889(7) 0.14804(5) 0.1191(7) Uani 1 1 d . . . . .
Ag21 Ag 0.35230(11) 0.41138(6) 0.09608(6) 0.1247(8) Uani 1 1 d . . . . .
Ag22 Ag 0.36299(11) 0.48199(6) 0.02676(5) 0.1201(7) Uani 1 1 d . . . . .
Ag23 Ag 0.36733(12) 0.54743(6) -0.00863(6) 0.1290(8) Uani 1 1 d . . . . .
Ag24 Ag 0.51474(10) 0.52583(5) 0.03540(4) 0.1076(6) Uani 1 1 d . . . . .
Ag25 Ag 0.61230(12) 0.57957(6) 0.02245(6) 0.1262(8) Uani 1 1 d . . . . .
Ag26 Ag 0.59193(10) 0.47467(6) 0.06976(4) 0.1104(6) Uani 1 1 d . . . . .
Ag27 Ag 0.53239(9) 0.45005(6) 0.12794(4) 0.1031(6) Uani 1 1 d . . . . .
Ag28 Ag 0.44121(12) 0.49256(6) 0.08052(5) 0.1208(8) Uani 1 1 d . . . . .
Ag29 Ag 0.45606(10) 0.38705(5) 0.14475(4) 0.1059(6) Uani 1 1 d . . . . .
Ag30 Ag 0.59260(9) 0.37898(6) 0.14167(4) 0.1031(6) Uani 1 1 d . . . . .
Ag31 Ag 0.66647(9) 0.32144(7) 0.12287(5) 0.1166(7) Uani 1 1 d . . . . .
Ag32 Ag 0.53661(10) 0.33569(6) 0.19507(4) 0.1086(6) Uani 1 1 d . . . . .
Ag33 Ag 0.43712(11) 0.27424(6) 0.19728(4) 0.1148(7) Uani 1 1 d . . . . .
Ag34 Ag 0.36770(12) 0.25010(7) 0.14346(5) 0.1252(8) Uani 1 1 d . . . . .
Ag35 Ag 0.34278(11) 0.21096(6) 0.08381(5) 0.1142(7) Uani 1 1 d . . . . .
Ag36 Ag 0.44488(12) 0.19568(6) 0.11813(5) 0.1189(7) Uani 1 1 d . . . . .
Ag37 Ag 0.54249(13) 0.18097(7) 0.15936(5) 0.1340(9) Uani 1 1 d . . . . .
Ag38 Ag 0.55113(17) 0.24919(10) 0.19968(7) 0.1735(13) Uani 1 1 d . . . . .
Ag39 Ag 0.67645(12) 0.15627(8) 0.14770(7) 0.1413(9) Uani 1 1 d . . . . .
Ag40 Ag 0.65257(12) 0.11749(7) 0.09035(6) 0.1258(7) Uani 1 1 d . . . . .
Ag41 Ag 0.75387(12) 0.16812(8) 0.09938(7) 0.1392(9) Uani 1 1 d . . . . .
Ag42 Ag 0.74320(11) 0.26742(9) 0.09992(8) 0.1526(11) Uani 1 1 d . . . . .
Ag43 Ag 0.65957(12) 0.25584(7) 0.15869(6) 0.1277(8) Uani 1 1 d . . . . .
Ag44 Ag 0.45786(9) 0.34353(6) -0.05046(4) 0.1023(6) Uani 1 1 d . . . . .
Ag45 Ag 0.49909(9) 0.38880(5) 0.08377(4) 0.0927(5) Uani 1 1 d . . . . .
S1 S 0.5119(3) 0.56129(17) -0.02602(13) 0.100(2) Uani 1 1 d . . . . .
S2 S 0.6446(3) 0.51538(18) 0.03544(14) 0.100(2) Uani 1 1 d . . . . .
S3 S 0.7443(4) 0.3385(3) 0.09248(18) 0.138(3) Uani 1 1 d . . . . .
S4 S 0.6279(3) 0.43241(18) 0.11256(13) 0.0937(17) Uani 1 1 d . . . . .
S5 S 0.6322(3) 0.32103(19) 0.17377(13) 0.1000(19) Uani 1 1 d . . . . .
S6 S 0.7370(4) 0.2157(3) 0.1391(3) 0.149(4) Uani 1 1 d . . . . .
S7 S 0.5815(4) 0.1250(2) 0.12887(19) 0.117(2) Uani 1 1 d . . . . .
S8 S 0.6990(3) 0.1554(2) 0.05014(19) 0.113(2) Uani 1 1 d . . . . .
S9 S 0.4292(3) 0.44958(17) 0.12305(13) 0.0956(18) Uani 1 1 d . . . . .
S10 S 0.7049(4) 0.2792(2) 0.00372(16) 0.114(2) Uani 1 1 d . . . . .
S11 S 0.5512(3) 0.20157(19) -0.01773(15) 0.0999(19) Uani 1 1 d . . . . .
S12 S 0.5620(3) 0.33463(19) -0.04668(14) 0.102(2) Uani 1 1 d . . . . .
S13 S 0.3629(3) 0.35423(17) -0.03277(12) 0.0864(15) Uani 1 1 d . . . . .
S14 S 0.3549(3) 0.22344(17) -0.00957(15) 0.0983(18) Uani 1 1 d . . . . .
S15 S 0.4049(4) 0.15222(17) 0.07927(16) 0.113(2) Uani 1 1 d . . . . .
S16 S 0.2431(3) 0.31706(18) 0.03219(13) 0.0912(17) Uani 1 1 d . . . . .
S17 S 0.2765(4) 0.2410(2) 0.11603(17) 0.120(2) Uani 1 1 d . . . . .
S18 S 0.3164(3) 0.42644(17) 0.04387(16) 0.103(2) Uani 1 1 d . . . . .
S19 S 0.2771(3) 0.3749(2) 0.12129(15) 0.104(2) Uani 1 1 d . . . . .
S20 S 0.4339(3) 0.34365(18) 0.18565(13) 0.0994(19) Uani 1 1 d . . . . .
S21 S 0.4485(4) 0.21020(18) 0.17161(15) 0.107(2) Uani 1 1 d . . . . .
S22 S 0.3202(3) 0.60682(19) -0.02051(17) 0.107(2) Uani 1 1 d . . . . .
S23 S 0.3911(3) 0.54330(19) 0.05231(14) 0.105(2) Uani 1 1 d . . . . .
O1 O 0.2704(16) 0.3126(10) 0.1823(9) 0.121(7) Uiso 0.5 1 d D U P A .
O1A O 0.2499(13) 0.2912(12) 0.1849(9) 0.123(7) Uiso 0.5 1 d D U P A .
O2 O 0.3314(15) 0.2905(11) 0.1790(8) 0.119(7) Uiso 0.5 1 d D U P A .
O2A O 0.3341(13) 0.2667(10) 0.1929(10) 0.119(7) Uiso 0.5 1 d D U P A .
O3 O 0.5590(7) 0.3244(4) 0.0221(3) 0.093(5) Uani 1 1 d . U . . .
O4 O 0.5603(8) 0.2544(4) 0.0514(3) 0.098(5) Uani 1 1 d . U . . .
O5 O 0.5773(8) 0.1824(4) 0.0733(4) 0.099(5) Uani 1 1 d . U . . .
O6 O 0.5807(6) 0.3575(5) 0.0771(3) 0.093(5) Uani 1 1 d . U . . .
O7 O 0.5805(7) 0.2858(4) 0.1016(4) 0.094(5) Uani 1 1 d . U . . .
O8 O 0.6031(9) 0.2143(5) 0.1290(4) 0.116(6) Uani 1 1 d . U . . .
O9 O 0.4876(7) 0.3034(4) 0.0715(3) 0.089(4) Uani 1 1 d . U . . .
O10 O 0.5028(6) 0.2377(4) 0.0927(4) 0.085(4) Uani 1 1 d . U . . .
O11 O 0.4286(7) 0.2900(3) 0.1157(3) 0.087(5) Uani 1 1 d . U . . .
O12 O 0.3308(7) 0.3078(4) 0.0854(4) 0.093(5) Uani 1 1 d . U . . .
O13 O 0.3903(6) 0.3258(4) 0.0367(3) 0.080(4) Uani 1 1 d . U . . .
O14 O 0.4062(6) 0.2569(4) 0.0639(3) 0.084(4) Uani 1 1 d . U . . .
O15 O 0.5158(8) 0.3370(5) 0.1289(4) 0.109(5) Uani 1 1 d . U . . .
O16 O 0.5228(6) 0.2684(4) 0.1525(3) 0.084(4) Uani 1 1 d . U . . .
O17 O 0.4760(9) 0.2007(4) 0.0420(4) 0.112(6) Uani 1 1 d . U . . .
O18 O 0.4163(7) 0.3602(4) 0.0933(3) 0.094(5) Uani 1 1 d . U . . .
O19 O 0.8514(13) 0.2848(9) 0.0373(8) 0.185(11) Uiso 1 1 d . U . . .
O20 O 0.8040(11) 0.2379(7) 0.0624(6) 0.154(8) Uiso 1 1 d . U . . .
O21 O 0.7338(13) 0.1056(9) 0.1595(8) 0.180(10) Uiso 1 1 d . U . . .
O22 O 0.7523(16) 0.0956(11) 0.1114(10) 0.211(13) Uiso 1 1 d . U . . .
O23 O 0.6231(15) 0.1690(10) 0.1948(9) 0.203(12) Uiso 1 1 d . U . . .
O24 O 0.6443(12) 0.2294(9) 0.2078(7) 0.172(10) Uiso 1 1 d . U . . .
O25 O 0.5328(14) 0.2403(9) 0.2442(8) 0.193(11) Uiso 1 1 d . U . . .
O26 O 0.4513(15) 0.2753(10) 0.2470(8) 0.192(12) Uiso 1 1 d . U . . .
O27 O 0.5505(12) 0.4055(9) 0.1860(7) 0.174(10) Uiso 1 1 d . U . . .
O28 O 0.5493(9) 0.4661(6) 0.1763(6) 0.132(7) Uiso 1 1 d . U . . .
O29 O 0.5314(10) 0.5218(7) 0.0967(6) 0.142(7) Uiso 1 1 d . U . . .
O30 O 0.5400(8) 0.5727(6) 0.0746(5) 0.118(6) Uiso 1 1 d . U . . .
O31 O 0.1439(15) 0.2989(11) 0.1258(11) 0.257(10) Uiso 1 1 d D U . . .
O32 O 0.1305(16) 0.3274(12) 0.0820(11) 0.260(10) Uiso 1 1 d D U . . .
O33 O 0.1882(12) 0.2116(6) 0.0536(10) 0.203(16) Uani 1 1 d . U . . .
O34 O 0.2726(10) 0.1958(6) 0.0421(6) 0.139(7) Uiso 1 1 d . U . . .
O35 O 0.3519(11) 0.1218(8) -0.0113(7) 0.158(9) Uiso 1 1 d . U . . .
O36 O 0.4348(11) 0.1367(7) -0.0313(6) 0.146(8) Uiso 1 1 d . U . . .
O37 O 0.4567(15) 0.2547(7) -0.0654(7) 0.193(14) Uani 1 1 d . U . . .
O38 O 0.4364(10) 0.3049(7) -0.0911(5) 0.135(7) Uiso 1 1 d . U . . .
O39 O 0.4999(12) 0.0958(7) 0.0474(6) 0.168(9) Uiso 1 1 d . U . . .
O40 O 0.5754(11) 0.1076(7) 0.0188(6) 0.165(9) Uiso 1 1 d . U . . .
O41 O 0.5565(9) 0.5923(5) -0.0224(4) 0.112(6) Uani 1 1 d . U . . .
O42 O 0.4594(7) 0.5695(5) -0.0106(5) 0.111(6) Uani 1 1 d . U . . .
O43 O 0.4977(7) 0.5564(5) -0.0599(4) 0.101(5) Uani 1 1 d . U . . .
O44 O 0.5378(8) 0.5224(5) -0.0157(4) 0.105(5) Uani 1 1 d . U . . .
O45 O 0.6494(8) 0.3054(5) 0.0567(4) 0.103(5) Uani 1 1 d . U . . .
O46 O 0.6611(6) 0.2342(4) 0.0811(4) 0.094(5) Uani 1 1 d . U . . .
O47 O 0.5707(13) 0.3301(9) 0.2412(8) 0.192(9) Uiso 1 1 d . U . . .
O49 O 0.4705(7) 0.2693(4) 0.0158(3) 0.086(4) Uani 1 1 d . U . . .
N1 N 0.6178(11) 0.3038(8) 0.2812(8) 0.197(9) Uiso 1 1 d D U . . .
C1 C 0.2968(9) 0.2896(7) 0.1986(7) 0.136(6) Uiso 1 1 d D U . . .
C2 C 0.284(2) 0.2649(13) 0.2246(9) 0.137(6) Uiso 0.5 1 d . U P A 2
C3 C 0.2375(18) 0.2427(13) 0.2288(10) 0.138(6) Uiso 0.5 1 d G U P A 2
H3 H 0.2100 0.2402 0.2136 0.166 Uiso 0.5 1 calc R . P A 2
C4 C 0.2320(16) 0.2241(12) 0.2556(11) 0.138(7) Uiso 0.5 1 d G U P A 2
H4 H 0.2009 0.2092 0.2584 0.166 Uiso 0.5 1 calc R . P A 2
C5 C 0.273(2) 0.2278(12) 0.2783(9) 0.139(6) Uiso 0.5 1 d G U P A 2
H5 H 0.2694 0.2154 0.2963 0.166 Uiso 0.5 1 calc R . P A 2
C6 C 0.3195(17) 0.2500(13) 0.2741(10) 0.138(6) Uiso 0.5 1 d G U P A 2
H6 H 0.3470 0.2525 0.2893 0.165 Uiso 0.5 1 calc R . P A 2
C7 C 0.3250(16) 0.2686(12) 0.2473(11) 0.137(6) Uiso 0.5 1 d G U P A 2
H7 H 0.3561 0.2834 0.2445 0.164 Uiso 0.5 1 calc R . P A 2
C2A C 0.281(2) 0.2895(13) 0.2314(8) 0.137(6) Uiso 0.5 1 d . U P A 1
C3A C 0.2433(19) 0.3170(12) 0.2398(10) 0.138(6) Uiso 0.5 1 d G U P A 1
H3A H 0.2269 0.3329 0.2255 0.166 Uiso 0.5 1 calc R . P A 1
C4A C 0.2307(17) 0.3207(11) 0.2694(11) 0.137(7) Uiso 0.5 1 d G U P A 1
H4A H 0.2058 0.3391 0.2750 0.165 Uiso 0.5 1 calc R . P A 1
C5A C 0.255(2) 0.2969(13) 0.2907(8) 0.137(7) Uiso 0.5 1 d G U P A 1
H5A H 0.2467 0.2994 0.3106 0.164 Uiso 0.5 1 calc R . P A 1
C6A C 0.2924(19) 0.2695(12) 0.2824(10) 0.138(6) Uiso 0.5 1 d G U P A 1
H6A H 0.3088 0.2536 0.2967 0.165 Uiso 0.5 1 calc R . P A 1
C7A C 0.3051(17) 0.2658(11) 0.2528(11) 0.137(6) Uiso 0.5 1 d G U P A 1
H7A H 0.3300 0.2474 0.2472 0.165 Uiso 0.5 1 calc R . P A 1
C8 C 0.8341(15) 0.4881(11) 0.2172(10) 0.20(3) Uiso 0.5 1 d D U P B 2
H8A H 0.8253 0.4631 0.2232 0.298 Uiso 0.5 1 calc R . P B 2
H8B H 0.8592 0.4872 0.2013 0.298 Uiso 0.5 1 calc R . P B 2
H8C H 0.8514 0.5014 0.2338 0.298 Uiso 0.5 1 calc R . P B 2
C8A C 0.7890(19) 0.4864(10) 0.2360(8) 0.15(2) Uiso 0.5 1 d D U P B 1
H8AA H 0.7536 0.4788 0.2429 0.225 Uiso 0.5 1 calc R . P B 1
H8AB H 0.8113 0.4646 0.2326 0.225 Uiso 0.5 1 calc R . P B 1
H8AC H 0.8077 0.5020 0.2507 0.225 Uiso 0.5 1 calc R . P B 1
C9 C 0.8001(19) 0.5480(9) 0.1977(9) 0.16(2) Uiso 0.5 1 d D U P B 2
H9A H 0.7688 0.5628 0.1907 0.242 Uiso 0.5 1 calc R . P B 2
H9B H 0.8182 0.5600 0.2147 0.242 Uiso 0.5 1 calc R . P B 2
H9C H 0.8260 0.5458 0.1822 0.242 Uiso 0.5 1 calc R . P B 2
C9A C 0.8397(14) 0.5189(13) 0.1981(10) 0.19(3) Uiso 0.5 1 d D U P B 1
H9AA H 0.8584 0.4968 0.1916 0.286 Uiso 0.5 1 calc R . P B 1
H9AB H 0.8378 0.5370 0.1823 0.286 Uiso 0.5 1 calc R . P B 1
H9AC H 0.8598 0.5293 0.2151 0.286 Uiso 0.5 1 calc R . P B 1
C10 C 0.7495(16) 0.5155(13) 0.2355(8) 0.21(3) Uiso 0.5 1 d D U P B 2
H10A H 0.7333 0.4916 0.2397 0.309 Uiso 0.5 1 d R . P B 2
H10B H 0.7207 0.5328 0.2294 0.309 Uiso 0.5 1 d R . P B 2
H10C H 0.7691 0.5248 0.2531 0.309 Uiso 0.5 1 d R . P B 2
C10A C 0.7551(17) 0.5463(9) 0.2164(10) 0.123(18) Uiso 0.5 1 d D U P B 1
H10D H 0.7220 0.5404 0.2266 0.185 Uiso 0.5 1 d R . P B 1
H10E H 0.7779 0.5633 0.2283 0.185 Uiso 0.5 1 d R . P B 1
H10F H 0.7450 0.5578 0.1976 0.185 Uiso 0.5 1 d R . P B 1
C14 C 0.6736(10) 0.4566(7) 0.1380(5) 0.149(6) Uiso 1 1 d . U . . .
C13 C 0.7200(11) 0.4379(5) 0.1503(6) 0.154(6) Uiso 1 1 d G U . . .
H13 H 0.7282 0.4138 0.1439 0.185 Uiso 1 1 calc R . . . .
C12 C 0.7539(9) 0.4552(7) 0.1721(6) 0.155(6) Uiso 1 1 d G U . . .
H12 H 0.7849 0.4426 0.1804 0.186 Uiso 1 1 calc R . . . .
C11 C 0.7415(10) 0.4912(7) 0.1816(5) 0.152(5) Uiso 1 1 d DG U . . .
C16 C 0.6952(11) 0.5099(5) 0.1693(6) 0.149(6) Uiso 1 1 d G U . . .
H16 H 0.6869 0.5340 0.1757 0.179 Uiso 1 1 calc R . . . .
C15 C 0.6612(8) 0.4926(7) 0.1475(6) 0.149(6) Uiso 1 1 d G U . . .
H15 H 0.6302 0.5051 0.1393 0.179 Uiso 1 1 calc R . . . .
C17 C 0.4112(14) 0.4758(10) 0.1550(8) 0.130(5) Uiso 1 1 d . U . . .
C18 C 0.4230(14) 0.5128(10) 0.1566(9) 0.136(5) Uiso 1 1 d . U . . .
H18 H 0.4340 0.5262 0.1402 0.164 Uiso 1 1 calc R . . . .
C19 C 0.4052(14) 0.4585(10) 0.1810(8) 0.132(5) Uiso 1 1 d . U . . .
H19 H 0.4060 0.4324 0.1811 0.158 Uiso 1 1 calc R . . . .
C20 C 0.4174(15) 0.5307(11) 0.1856(9) 0.139(5) Uiso 1 1 d . U . . .
H20 H 0.4257 0.5562 0.1871 0.167 Uiso 1 1 calc R . . . .
C21 C 0.3978(14) 0.4770(10) 0.2082(9) 0.134(5) Uiso 1 1 d . U . . .
H21 H 0.3903 0.4630 0.2249 0.161 Uiso 1 1 calc R . . . .
C22 C 0.4011(14) 0.5129(9) 0.2104(6) 0.139(5) Uiso 1 1 d D U . . .
C23 C 0.3919(10) 0.5339(7) 0.2376(6) 0.145(6) Uiso 1 1 d D U . . .
C24 C 0.383(2) 0.5080(12) 0.2619(7) 0.27(3) Uiso 1 1 d D U . . .
H24A H 0.4146 0.4920 0.2650 0.406 Uiso 1 1 calc R . . . .
H24B H 0.3770 0.5219 0.2798 0.406 Uiso 1 1 calc R . . . .
H24C H 0.3504 0.4929 0.2570 0.406 Uiso 1 1 calc R . . . .
C25 C 0.4412(15) 0.5569(12) 0.2450(11) 0.28(3) Uiso 1 1 d D U . . .
H25A H 0.4731 0.5409 0.2481 0.421 Uiso 1 1 calc R . . . .
H25B H 0.4473 0.5739 0.2290 0.421 Uiso 1 1 calc R . . . .
H25C H 0.4354 0.5708 0.2628 0.421 Uiso 1 1 calc R . . . .
C26 C 0.3433(15) 0.5582(11) 0.2329(10) 0.25(3) Uiso 1 1 d D U . . .
H26A H 0.3527 0.5790 0.2205 0.374 Uiso 1 1 calc GR . . . .
H26B H 0.3320 0.5674 0.2517 0.374 Uiso 1 1 calc GR . . . .
H26C H 0.3134 0.5443 0.2234 0.374 Uiso 1 1 calc GR . . . .
C32 C 0.7507(14) 0.5378(9) 0.0344(6) 0.199(8) Uiso 1 1 d . U . . .
H32 H 0.7392 0.5468 0.0158 0.239 Uiso 1 1 calc R . . . .
C27 C 0.7136(9) 0.5184(8) 0.0515(8) 0.197(8) Uiso 1 1 d G U . . .
C28 C 0.7308(12) 0.5050(8) 0.0794(8) 0.200(8) Uiso 1 1 d G U . . .
H28 H 0.7060 0.4920 0.0908 0.240 Uiso 1 1 calc R . . . .
C29 C 0.7853(14) 0.5109(8) 0.0903(6) 0.201(8) Uiso 1 1 d G U . . .
H29 H 0.7968 0.5018 0.1089 0.241 Uiso 1 1 calc R . . . .
C30 C 0.8224(8) 0.5302(6) 0.0732(7) 0.200(8) Uiso 1 1 d DG U . . .
C31 C 0.8052(12) 0.5437(8) 0.0453(7) 0.200(8) Uiso 1 1 d G U . . .
H31 H 0.8300 0.5566 0.0339 0.240 Uiso 1 1 calc R . . . .
C33 C 0.8787(9) 0.5350(7) 0.0866(6) 0.202(8) Uiso 1 1 d D U . . .
C34 C 0.8790(12) 0.5667(9) 0.1072(8) 0.185(17) Uiso 1 1 d D U . . .
H34A H 0.8677 0.5890 0.0966 0.278 Uiso 1 1 calc R . . . .
H34B H 0.8535 0.5619 0.1225 0.278 Uiso 1 1 calc R . . . .
H34C H 0.9158 0.5701 0.1160 0.278 Uiso 1 1 calc R . . . .
C35 C 0.8956(16) 0.5009(9) 0.1024(10) 0.28(3) Uiso 1 1 d D U . . .
H35A H 0.9326 0.5041 0.1112 0.415 Uiso 1 1 calc R . . . .
H35B H 0.8703 0.4959 0.1178 0.415 Uiso 1 1 calc R . . . .
H35C H 0.8953 0.4802 0.0888 0.415 Uiso 1 1 calc R . . . .
C36 C 0.9174(13) 0.5428(13) 0.0632(8) 0.24(2) Uiso 1 1 d D U . . .
H36A H 0.9060 0.5652 0.0528 0.357 Uiso 1 1 calc R . . . .
H36B H 0.9543 0.5460 0.0720 0.357 Uiso 1 1 calc R . . . .
H36C H 0.9172 0.5222 0.0495 0.357 Uiso 1 1 calc R . . . .
C37 C 0.8015(9) 0.3565(7) 0.1158(6) 0.159(6) Uiso 1 1 d . U . . .
C38 C 0.8001(8) 0.3535(7) 0.1466(6) 0.157(6) Uiso 1 1 d G U . . .
H38 H 0.7681 0.3448 0.1551 0.188 Uiso 1 1 calc R . . . .
C42 C 0.8464(11) 0.3636(7) 0.1645(4) 0.158(6) Uiso 1 1 d G U . . .
H42 H 0.8454 0.3616 0.1851 0.190 Uiso 1 1 calc R . . . .
C41 C 0.8942(9) 0.3767(7) 0.1517(6) 0.158(6) Uiso 1 1 d DG U . . .
C40 C 0.8956(9) 0.3797(7) 0.1210(6) 0.161(6) Uiso 1 1 d G U . . .
H40 H 0.9276 0.3884 0.1124 0.193 Uiso 1 1 calc R . . . .
C39 C 0.8493(12) 0.3696(7) 0.1031(4) 0.161(6) Uiso 1 1 d G U . . .
H39 H 0.8503 0.3716 0.0825 0.193 Uiso 1 1 calc R . . . .
C43 C 0.9422(9) 0.3876(7) 0.1709(5) 0.158(7) Uiso 1 1 d D U . . .
C44 C 0.9440(18) 0.3648(14) 0.1980(7) 0.31(4) Uiso 1 1 d D U . . .
H44A H 0.9103 0.3686 0.2082 0.464 Uiso 1 1 calc R . . . .
H44B H 0.9474 0.3389 0.1928 0.464 Uiso 1 1 calc R . . . .
H44C H 0.9754 0.3722 0.2106 0.464 Uiso 1 1 calc R . . . .
C45 C 0.9936(9) 0.3818(13) 0.1555(10) 0.22(2) Uiso 1 1 d D U . . .
H45A H 1.0249 0.3890 0.1682 0.332 Uiso 1 1 calc R . . . .
H45B H 0.9968 0.3558 0.1503 0.332 Uiso 1 1 calc R . . . .
H45C H 0.9927 0.3967 0.1377 0.332 Uiso 1 1 calc R . . . .
C46 C 0.9377(17) 0.4272(8) 0.1790(12) 0.29(3) Uiso 1 1 d D U . . .
H46A H 0.9373 0.4423 0.1613 0.440 Uiso 1 1 calc GR . . . .
H46B H 0.9691 0.4341 0.1919 0.440 Uiso 1 1 calc GR . . . .
H46C H 0.9039 0.4312 0.1890 0.440 Uiso 1 1 calc GR . . . .
C48 C 0.3190(12) 0.5451(7) 0.1023(8) 0.187(7) Uiso 1 1 d . U . . .
H48 H 0.3411 0.5262 0.1109 0.225 Uiso 1 1 calc R . . . .
C51 C 0.2758(14) 0.5603(9) 0.1178(6) 0.189(7) Uiso 1 1 d G U . . .
H51 H 0.2689 0.5516 0.1368 0.226 Uiso 1 1 calc R . . . .
C52 C 0.2428(11) 0.5886(8) 0.1050(7) 0.188(7) Uiso 1 1 d DG U . . .
C50 C 0.2530(12) 0.6016(7) 0.0767(7) 0.189(7) Uiso 1 1 d G U . . .
H50 H 0.2309 0.6205 0.0681 0.227 Uiso 1 1 calc R . . . .
C49 C 0.2962(14) 0.5864(9) 0.0612(6) 0.188(7) Uiso 1 1 d G U . . .
H49 H 0.3031 0.5951 0.0423 0.225 Uiso 1 1 calc R . . . .
C47 C 0.3292(10) 0.5581(9) 0.0740(8) 0.184(8) Uiso 1 1 d G U . . .
C53 C 0.1999(10) 0.6069(7) 0.1221(6) 0.190(8) Uiso 1 1 d D U . . .
C54 C 0.2267(18) 0.6318(11) 0.1441(9) 0.24(2) Uiso 1 1 d D U . . .
H54A H 0.2249 0.6572 0.1369 0.363 Uiso 1 1 calc GR . . . .
H54B H 0.2649 0.6246 0.1475 0.363 Uiso 1 1 calc GR . . . .
H54C H 0.2078 0.6302 0.1623 0.363 Uiso 1 1 calc GR . . . .
C55 C 0.1683(17) 0.5781(11) 0.1370(11) 0.28(3) Uiso 1 1 d D U . . .
H55A H 0.1507 0.5617 0.1225 0.424 Uiso 1 1 calc R . . . .
H55B H 0.1930 0.5639 0.1501 0.424 Uiso 1 1 calc R . . . .
H55C H 0.1403 0.5899 0.1484 0.424 Uiso 1 1 calc R . . . .
C56 C 0.1626(16) 0.6282(12) 0.1019(9) 0.27(3) Uiso 1 1 d D U . . .
H56A H 0.1322 0.6379 0.1126 0.402 Uiso 1 1 calc GR . . . .
H56B H 0.1484 0.6122 0.0862 0.402 Uiso 1 1 calc GR . . . .
H56C H 0.1827 0.6487 0.0936 0.402 Uiso 1 1 calc GR . . . .
C58 C 0.2202(14) 0.5734(10) -0.0262(8) 0.209(9) Uiso 1 1 d . U . . .
H58 H 0.2402 0.5553 -0.0360 0.251 Uiso 1 1 calc R . . . .
C57 C 0.2454(10) 0.6071(12) -0.0179(9) 0.208(9) Uiso 1 1 d G U . . .
C59 C 0.2155(15) 0.6341(8) -0.0031(9) 0.208(9) Uiso 1 1 d G U . . .
H59 H 0.2324 0.6567 0.0024 0.249 Uiso 1 1 calc R . . . .
C61 C 0.1604(14) 0.6274(9) 0.0033(8) 0.209(9) Uiso 1 1 d G U . . .
H61 H 0.1404 0.6455 0.0131 0.250 Uiso 1 1 calc R . . . .
C62 C 0.1352(9) 0.5937(10) -0.0050(8) 0.210(9) Uiso 1 1 d DG U . . .
C60 C 0.1651(14) 0.5667(8) -0.0197(8) 0.210(9) Uiso 1 1 d G U . . .
H60 H 0.1482 0.5441 -0.0253 0.252 Uiso 1 1 calc R . . . .
C63 C 0.0474(16) 0.6206(11) -0.0206(11) 0.27(3) Uiso 1 1 d D U . . .
H63A H 0.0560 0.6169 -0.0410 0.399 Uiso 1 1 calc R . . . .
H63B H 0.0078 0.6191 -0.0188 0.399 Uiso 1 1 calc R . . . .
H63C H 0.0604 0.6448 -0.0140 0.399 Uiso 1 1 calc R . . . .
C64 C 0.0747(9) 0.5915(7) -0.0023(7) 0.211(9) Uiso 1 1 d D U . . .
C65 C 0.0617(17) 0.5970(15) 0.0288(8) 0.28(3) Uiso 1 1 d D U . . .
H65A H 0.0797 0.5779 0.0408 0.413 Uiso 1 1 calc R . . . .
H65B H 0.0747 0.6212 0.0354 0.413 Uiso 1 1 calc R . . . .
H65C H 0.0222 0.5955 0.0306 0.413 Uiso 1 1 calc R . . . .
C66 C 0.0553(16) 0.5545(9) -0.0121(11) 0.24(2) Uiso 1 1 d D U . . .
H66A H 0.0752 0.5468 -0.0291 0.354 Uiso 1 1 calc GR . . . .
H66B H 0.0162 0.5556 -0.0175 0.354 Uiso 1 1 calc GR . . . .
H66C H 0.0618 0.5367 0.0037 0.354 Uiso 1 1 calc GR . . . .
C68 C 0.3039(10) 0.3141(5) -0.0769(4) 0.134(4) Uani 1 1 d . U . . .
H68 H 0.3106 0.2931 -0.0650 0.160 Uiso 1 1 calc R . . . .
C67 C 0.3229(9) 0.3491(6) -0.0674(4) 0.133(4) Uani 1 1 d G U . . .
C69 C 0.3129(9) 0.3804(5) -0.0853(5) 0.134(4) Uani 1 1 d G U . . .
H69 H 0.3256 0.4039 -0.0789 0.161 Uiso 1 1 calc R . . . .
C70 C 0.2840(10) 0.3767(5) -0.1126(4) 0.136(4) Uani 1 1 d G U . . .
H70 H 0.2774 0.3977 -0.1246 0.164 Uiso 1 1 calc R . . . .
C71 C 0.2651(9) 0.3417(6) -0.1221(4) 0.137(4) Uani 1 1 d DG U . . .
C72 C 0.2750(10) 0.3104(5) -0.1043(5) 0.135(4) Uani 1 1 d G U . . .
H72 H 0.2623 0.2869 -0.1106 0.162 Uiso 1 1 calc R . . . .
C73 C 0.2293(9) 0.3334(6) -0.1487(4) 0.139(5) Uani 1 1 d D U . . .
C74 C 0.1719(8) 0.3281(13) -0.1404(9) 0.26(2) Uiso 1 1 d D U . . .
H74A H 0.1703 0.3078 -0.1265 0.388 Uiso 1 1 calc R . . . .
H74B H 0.1588 0.3506 -0.1315 0.388 Uiso 1 1 calc R . . . .
H74C H 0.1488 0.3224 -0.1579 0.388 Uiso 1 1 calc R . . . .
C75 C 0.2325(19) 0.3642(10) -0.1698(6) 0.27(3) Uiso 1 1 d D U . . .
H75A H 0.2704 0.3674 -0.1751 0.402 Uiso 1 1 calc R . . . .
H75B H 0.2096 0.3586 -0.1873 0.402 Uiso 1 1 calc R . . . .
H75C H 0.2195 0.3869 -0.1609 0.402 Uiso 1 1 calc R . . . .
C76 C 0.2490(17) 0.2989(9) -0.1624(8) 0.23(2) Uiso 1 1 d D U . . .
H76A H 0.2469 0.2786 -0.1485 0.343 Uiso 1 1 calc R . . . .
H76B H 0.2261 0.2934 -0.1799 0.343 Uiso 1 1 calc R . . . .
H76C H 0.2869 0.3022 -0.1677 0.343 Uiso 1 1 calc R . . . .
C77 C 0.5781(12) 0.3275(6) -0.0847(3) 0.146(5) Uani 1 1 d . U . . .
C79 C 0.5795(11) 0.3562(4) -0.1055(4) 0.147(5) Uani 1 1 d G U . . .
H79 H 0.5733 0.3808 -0.0999 0.176 Uiso 1 1 calc R . . . .
C80 C 0.5901(11) 0.3479(5) -0.1349(4) 0.148(5) Uani 1 1 d G U . . .
H80 H 0.5910 0.3671 -0.1489 0.178 Uiso 1 1 calc R . . . .
C81 C 0.5994(10) 0.3111(6) -0.1433(3) 0.147(5) Uani 1 1 d DG U . . .
C82 C 0.5981(11) 0.2824(4) -0.1224(4) 0.148(5) Uani 1 1 d G U . . .
H82 H 0.6043 0.2578 -0.1281 0.177 Uiso 1 1 calc R . . . .
C78 C 0.5874(12) 0.2907(5) -0.0931(4) 0.147(5) Uani 1 1 d G U . . .
H78 H 0.5865 0.2715 -0.0791 0.177 Uiso 1 1 calc R . . . .
C83 C 0.5573(12) 0.2790(10) -0.1854(7) 0.24(2) Uani 1 1 d D U . . .
H83A H 0.5556 0.2565 -0.1738 0.365 Uiso 1 1 calc R . . . .
H83B H 0.5236 0.2931 -0.1837 0.365 Uiso 1 1 calc R . . . .
H83C H 0.5616 0.2726 -0.2059 0.365 Uiso 1 1 calc R . . . .
C84 C 0.6050(9) 0.3018(6) -0.1746(3) 0.147(5) Uani 1 1 d D U . . .
C85 C 0.6559(11) 0.2799(7) -0.1780(5) 0.181(17) Uani 1 1 d D U . . .
H85A H 0.6544 0.2574 -0.1663 0.271 Uiso 1 1 calc R . . . .
H85B H 0.6590 0.2734 -0.1985 0.271 Uiso 1 1 calc R . . . .
H85C H 0.6877 0.2945 -0.1714 0.271 Uiso 1 1 calc R . . . .
C86 C 0.6074(16) 0.3359(7) -0.1923(5) 0.193(18) Uani 1 1 d D U . . .
H86A H 0.5721 0.3485 -0.1923 0.289 Uiso 1 1 calc GR . . . .
H86B H 0.6157 0.3295 -0.2123 0.289 Uiso 1 1 calc GR . . . .
H86C H 0.6360 0.3520 -0.1840 0.289 Uiso 1 1 calc GR . . . .
C87 C 0.7378(10) 0.2656(7) -0.0294(5) 0.149(6) Uiso 1 1 d . U . . .
C89 C 0.7802(11) 0.2392(7) -0.0266(5) 0.153(6) Uiso 1 1 d G U . . .
H89 H 0.7898 0.2288 -0.0081 0.184 Uiso 1 1 calc R . . . .
C90 C 0.8082(9) 0.2282(6) -0.0514(6) 0.153(6) Uiso 1 1 d G U . . .
H90 H 0.8366 0.2105 -0.0496 0.183 Uiso 1 1 calc R . . . .
C91 C 0.7938(10) 0.2437(7) -0.0791(5) 0.150(5) Uiso 1 1 d G U . . .
C92 C 0.7514(11) 0.2702(7) -0.0818(5) 0.151(6) Uiso 1 1 d G U . . .
H92 H 0.7417 0.2806 -0.1003 0.181 Uiso 1 1 calc R . . . .
C88 C 0.7234(9) 0.2811(6) -0.0570(6) 0.150(6) Uiso 1 1 d G U . . .
H88 H 0.6950 0.2988 -0.0589 0.180 Uiso 1 1 calc R . . . .
C93 C 0.8050(17) 0.2426(11) -0.1344(10) 0.159(13) Uiso 1 1 d . U . . .
H93A H 0.7993 0.2692 -0.1348 0.238 Uiso 1 1 calc R . . . .
H93B H 0.8281 0.2356 -0.1503 0.238 Uiso 1 1 calc R . . . .
H93C H 0.7698 0.2300 -0.1369 0.238 Uiso 1 1 calc R . . . .
C94 C 0.8324(17) 0.2318(12) -0.1060(10) 0.152(6) Uiso 1 1 d . U . . .
C95 C 0.838(3) 0.1959(17) -0.1083(16) 0.24(3) Uiso 1 1 d . U . . .
H95A H 0.8555 0.1861 -0.0905 0.367 Uiso 1 1 calc R . . . .
H95B H 0.8015 0.1847 -0.1114 0.367 Uiso 1 1 calc R . . . .
H95C H 0.8599 0.1902 -0.1249 0.367 Uiso 1 1 calc R . . . .
C96 C 0.8962(18) 0.2533(12) -0.1002(12) 0.181(17) Uiso 1 1 d . U . . .
H96A H 0.8953 0.2695 -0.0832 0.272 Uiso 1 1 calc GR . . . .
H96B H 0.9044 0.2678 -0.1174 0.272 Uiso 1 1 calc GR . . . .
H96C H 0.9246 0.2346 -0.0968 0.272 Uiso 1 1 calc GR . . . .
C98 C 0.7354(9) 0.1384(6) -0.0060(6) 0.149(6) Uiso 1 1 d . U . . .
H98 H 0.7124 0.1578 -0.0127 0.179 Uiso 1 1 calc R . . . .
C102 C 0.7650(10) 0.1177(7) -0.0261(4) 0.149(5) Uiso 1 1 d G U . . .
H102 H 0.7617 0.1233 -0.0463 0.178 Uiso 1 1 calc R . . . .
C101 C 0.7994(9) 0.0885(6) -0.0161(5) 0.147(5) Uiso 1 1 d DG U . . .
C100 C 0.8043(9) 0.0801(6) 0.0141(6) 0.148(5) Uiso 1 1 d G U . . .
H100 H 0.8273 0.0606 0.0208 0.178 Uiso 1 1 calc R . . . .
C99 C 0.7747(10) 0.1008(7) 0.0342(4) 0.148(6) Uiso 1 1 d G U . . .
H99 H 0.7780 0.0951 0.0544 0.178 Uiso 1 1 calc R . . . .
C97 C 0.7403(10) 0.1299(6) 0.0242(5) 0.147(6) Uiso 1 1 d G U . . .
C103 C 0.8337(9) 0.0687(6) -0.0370(5) 0.150(6) Uiso 1 1 d D U . . .
C104 C 0.8925(8) 0.0757(12) -0.0290(9) 0.23(2) Uiso 1 1 d D U . . .
H10G H 0.9011 0.0669 -0.0092 0.352 Uiso 1 1 calc R . . . .
H10H H 0.9153 0.0627 -0.0426 0.352 Uiso 1 1 calc R . . . .
H10I H 0.8998 0.1021 -0.0300 0.352 Uiso 1 1 calc R . . . .
C105 C 0.8226(18) 0.0284(5) -0.0354(10) 0.24(3) Uiso 1 1 d D U . . .
H10J H 0.8313 0.0196 -0.0156 0.367 Uiso 1 1 calc R . . . .
H10K H 0.7840 0.0238 -0.0406 0.367 Uiso 1 1 calc R . . . .
H10L H 0.8453 0.0154 -0.0491 0.367 Uiso 1 1 calc R . . . .
C106 C 0.8205(17) 0.0820(12) -0.0671(5) 0.23(2) Uiso 1 1 d D U . . .
H10M H 0.7810 0.0807 -0.0713 0.339 Uiso 1 1 calc GR . . . .
H10N H 0.8392 0.0666 -0.0810 0.339 Uiso 1 1 calc GR . . . .
H10O H 0.8328 0.1075 -0.0689 0.339 Uiso 1 1 calc GR . . . .
C107 C 0.7979(13) 0.2219(12) 0.1635(8) 0.206(9) Uiso 1 1 d . U . . .
C108 C 0.8174(16) 0.1896(9) 0.1778(9) 0.206(9) Uiso 1 1 d G U . . .
H108 H 0.7990 0.1669 0.1745 0.247 Uiso 1 1 calc R . . . .
C112 C 0.8644(17) 0.1912(9) 0.1971(8) 0.206(9) Uiso 1 1 d G U . . .
H112 H 0.8775 0.1696 0.2067 0.247 Uiso 1 1 calc R . . . .
C111 C 0.8919(13) 0.2251(12) 0.2019(8) 0.206(9) Uiso 1 1 d G U . . .
C110 C 0.8724(16) 0.2574(9) 0.1876(9) 0.207(9) Uiso 1 1 d G U . . .
H110 H 0.8908 0.2801 0.1909 0.248 Uiso 1 1 calc R . . . .
C109 C 0.8254(16) 0.2558(9) 0.1684(8) 0.207(9) Uiso 1 1 d G U . . .
H109 H 0.8124 0.2774 0.1588 0.248 Uiso 1 1 calc R . . . .
C113 C 0.993(2) 0.2353(15) 0.2035(14) 0.22(2) Uiso 1 1 d . U . . .
H11A H 1.0217 0.2529 0.2100 0.324 Uiso 1 1 calc GR . . . .
H11B H 0.9768 0.2433 0.1847 0.324 Uiso 1 1 calc GR . . . .
H11C H 1.0095 0.2109 0.2014 0.324 Uiso 1 1 calc GR . . . .
C114 C 0.949(3) 0.234(2) 0.2262(18) 0.24(2) Uiso 1 1 d . U . . .
C115 C 0.964(2) 0.1898(16) 0.2392(14) 0.23(2) Uiso 1 1 d . U . . .
H11D H 0.9710 0.1735 0.2228 0.342 Uiso 1 1 calc R . . . .
H11E H 0.9961 0.1907 0.2526 0.342 Uiso 1 1 calc R . . . .
H11F H 0.9327 0.1803 0.2495 0.342 Uiso 1 1 calc R . . . .
C116 C 0.937(2) 0.2620(16) 0.2467(14) 0.22(2) Uiso 1 1 d . U . . .
H11G H 0.9140 0.2519 0.2616 0.330 Uiso 1 1 d R . . . .
H11H H 0.9177 0.2822 0.2365 0.330 Uiso 1 1 d R . . . .
H11I H 0.9711 0.2711 0.2560 0.330 Uiso 1 1 d R . . . .
C122 C 0.7678(8) 0.3236(6) 0.2336(5) 0.137(5) Uiso 1 1 d . U . . .
H122 H 0.7971 0.3080 0.2399 0.164 Uiso 1 1 calc R . . . .
C121 C 0.7588(8) 0.3571(6) 0.2483(4) 0.139(5) Uiso 1 1 d DG U . . .
C120 C 0.7150(9) 0.3803(5) 0.2389(5) 0.140(5) Uiso 1 1 d G U . . .
H120 H 0.7090 0.4028 0.2488 0.169 Uiso 1 1 calc R . . . .
C119 C 0.6803(8) 0.3701(6) 0.2147(5) 0.138(5) Uiso 1 1 d G U . . .
H119 H 0.6510 0.3857 0.2084 0.166 Uiso 1 1 calc R . . . .
C117 C 0.6893(9) 0.3366(7) 0.1999(4) 0.134(5) Uiso 1 1 d G U . . .
C118 C 0.7331(10) 0.3134(5) 0.2093(5) 0.136(5) Uiso 1 1 d G U . . .
H118 H 0.7391 0.2909 0.1994 0.163 Uiso 1 1 calc R . . . .
C123 C 0.8529(8) 0.3725(10) 0.2641(7) 0.177(16) Uiso 1 1 d D U . . .
H12A H 0.8713 0.3488 0.2617 0.265 Uiso 1 1 calc GR . . . .
H12B H 0.8734 0.3872 0.2787 0.265 Uiso 1 1 calc GR . . . .
H12C H 0.8510 0.3856 0.2455 0.265 Uiso 1 1 calc GR . . . .
C124 C 0.7967(8) 0.3660(6) 0.2738(4) 0.141(6) Uiso 1 1 d D U . . .
C125 C 0.7979(14) 0.3345(9) 0.2947(6) 0.168(14) Uiso 1 1 d D U . . .
H12D H 0.7753 0.3403 0.3111 0.252 Uiso 1 1 calc GR . . . .
H12E H 0.8356 0.3301 0.3020 0.252 Uiso 1 1 calc GR . . . .
H12F H 0.7838 0.3124 0.2847 0.252 Uiso 1 1 calc GR . . . .
C126 C 0.7769(16) 0.3995(8) 0.2888(8) 0.28(3) Uiso 1 1 d D U . . .
H12G H 0.7399 0.3951 0.2951 0.420 Uiso 1 1 calc R . . . .
H12H H 0.8013 0.4049 0.3058 0.420 Uiso 1 1 calc R . . . .
H12I H 0.7765 0.4203 0.2753 0.420 Uiso 1 1 calc R . . . .
C131 C 0.4211(10) 0.3835(7) 0.2701(5) 0.153(6) Uiso 1 1 d . U . . .
H131 H 0.4446 0.3863 0.2870 0.183 Uiso 1 1 calc R . . . .
C128 C 0.4418(8) 0.3692(7) 0.2441(6) 0.151(6) Uiso 1 1 d G U . . .
H128 H 0.4791 0.3623 0.2436 0.181 Uiso 1 1 calc R . . . .
C127 C 0.4067(11) 0.3650(7) 0.2189(5) 0.147(6) Uiso 1 1 d G U . . .
C129 C 0.3510(10) 0.3752(7) 0.2196(4) 0.147(6) Uiso 1 1 d G U . . .
H129 H 0.3275 0.3724 0.2027 0.177 Uiso 1 1 calc R . . . .
C130 C 0.3303(8) 0.3895(7) 0.2455(6) 0.150(6) Uiso 1 1 d G U . . .
H130 H 0.2930 0.3963 0.2460 0.180 Uiso 1 1 calc R . . . .
C132 C 0.3653(10) 0.3937(7) 0.2708(4) 0.151(5) Uiso 1 1 d DG U . . .
C133 C 0.3876(15) 0.4282(11) 0.3153(7) 0.26(3) Uiso 1 1 d D U . . .
H13A H 0.4117 0.4132 0.3282 0.392 Uiso 1 1 calc GR . . . .
H13B H 0.3691 0.4465 0.3269 0.392 Uiso 1 1 calc GR . . . .
H13C H 0.4092 0.4406 0.3009 0.392 Uiso 1 1 calc GR . . . .
C134 C 0.3463(9) 0.4041(6) 0.3001(4) 0.154(6) Uiso 1 1 d D U . . .
C135 C 0.2933(12) 0.4240(10) 0.2965(8) 0.202(19) Uiso 1 1 d D U . . .
H13D H 0.2998 0.4490 0.2896 0.303 Uiso 1 1 calc GR . . . .
H13E H 0.2762 0.4251 0.3153 0.303 Uiso 1 1 calc GR . . . .
H13F H 0.2692 0.4110 0.2824 0.303 Uiso 1 1 calc GR . . . .
C136 C 0.3387(18) 0.3701(9) 0.3176(7) 0.22(2) Uiso 1 1 d D U . . .
H13G H 0.3040 0.3715 0.3272 0.330 Uiso 1 1 calc GR . . . .
H13H H 0.3687 0.3678 0.3324 0.330 Uiso 1 1 calc GR . . . .
H13I H 0.3384 0.3486 0.3048 0.330 Uiso 1 1 calc GR . . . .
C141 C 0.1866(11) 0.4367(7) 0.1929(5) 0.160(6) Uiso 1 1 d D U . . .
C142 C 0.2346(11) 0.4519(6) 0.1818(6) 0.158(6) Uiso 1 1 d G U . . .
H142 H 0.2484 0.4746 0.1892 0.190 Uiso 1 1 calc R . . . .
C138 C 0.2618(9) 0.4333(7) 0.1597(6) 0.156(6) Uiso 1 1 d G U . . .
H138 H 0.2940 0.4435 0.1523 0.188 Uiso 1 1 calc R . . . .
C137 C 0.2411(11) 0.3994(7) 0.1486(5) 0.154(6) Uiso 1 1 d G U . . .
C139 C 0.1931(11) 0.3842(6) 0.1597(6) 0.158(6) Uiso 1 1 d G U . . .
H139 H 0.1792 0.3615 0.1522 0.189 Uiso 1 1 calc R . . . .
C140 C 0.1658(9) 0.4028(7) 0.1818(6) 0.160(6) Uiso 1 1 d G U . . .
H140 H 0.1337 0.3926 0.1892 0.192 Uiso 1 1 calc R . . . .
C143 C 0.1589(10) 0.4515(7) 0.2186(5) 0.164(7) Uiso 1 1 d D U . . .
C144 C 0.1950(17) 0.4789(11) 0.2341(8) 0.22(2) Uiso 1 1 d D U . . .
H14A H 0.2286 0.4668 0.2414 0.337 Uiso 1 1 calc GR . . . .
H14B H 0.1761 0.4893 0.2505 0.337 Uiso 1 1 calc GR . . . .
H14C H 0.2040 0.4986 0.2206 0.337 Uiso 1 1 calc GR . . . .
C145 C 0.148(2) 0.4206(11) 0.2389(8) 0.35(4) Uiso 1 1 d D U . . .
H14D H 0.1821 0.4090 0.2455 0.523 Uiso 1 1 calc R . . . .
H14E H 0.1293 0.4302 0.2558 0.523 Uiso 1 1 calc R . . . .
H14F H 0.1241 0.4025 0.2288 0.523 Uiso 1 1 calc R . . . .
C146 C 0.1066(13) 0.4693(14) 0.2087(10) 0.31(4) Uiso 1 1 d D U . . .
H14G H 0.0830 0.4512 0.1985 0.464 Uiso 1 1 calc R . . . .
H14H H 0.0883 0.4789 0.2256 0.464 Uiso 1 1 calc R . . . .
H14I H 0.1141 0.4895 0.1954 0.464 Uiso 1 1 calc R . . . .
C147 C 0.2340(11) 0.2098(7) 0.1335(6) 0.157(6) Uiso 1 1 d . U . . .
C149 C 0.2534(8) 0.1873(8) 0.1569(6) 0.157(6) Uiso 1 1 d G U . . .
H149 H 0.2911 0.1868 0.1625 0.188 Uiso 1 1 calc R . . . .
C152 C 0.2163(12) 0.1654(7) 0.1721(5) 0.158(6) Uiso 1 1 d G U . . .
H152 H 0.2293 0.1503 0.1878 0.190 Uiso 1 1 calc R . . . .
C151 C 0.1598(11) 0.1660(7) 0.1638(6) 0.158(6) Uiso 1 1 d G U . . .
C150 C 0.1404(8) 0.1886(8) 0.1404(6) 0.158(6) Uiso 1 1 d G U . . .
H150 H 0.1026 0.1890 0.1348 0.189 Uiso 1 1 calc R . . . .
C148 C 0.1775(12) 0.2105(7) 0.1252(5) 0.157(6) Uiso 1 1 d G U . . .
H148 H 0.1645 0.2256 0.1095 0.189 Uiso 1 1 calc R . . . .
C153 C 0.119(2) 0.1568(16) 0.2151(14) 0.23(2) Uiso 1 1 d . U . . .
H15A H 0.1575 0.1575 0.2227 0.340 Uiso 1 1 calc GR . . . .
H15B H 0.0980 0.1414 0.2277 0.340 Uiso 1 1 calc GR . . . .
H15C H 0.1045 0.1818 0.2146 0.340 Uiso 1 1 calc GR . . . .
C154 C 0.1168(18) 0.1395(12) 0.1816(11) 0.157(6) Uiso 1 1 d . U . . .
C155 C 0.138(2) 0.1006(15) 0.1839(14) 0.22(2) Uiso 1 1 d . U . . .
H15D H 0.1742 0.1006 0.1940 0.327 Uiso 1 1 calc R . . . .
H15E H 0.1130 0.0856 0.1949 0.327 Uiso 1 1 calc R . . . .
H15F H 0.1408 0.0903 0.1643 0.327 Uiso 1 1 calc R . . . .
C156 C 0.063(2) 0.1450(16) 0.1671(14) 0.22(2) Uiso 1 1 d . U . . .
H15G H 0.0537 0.1712 0.1670 0.337 Uiso 1 1 calc R . . . .
H15H H 0.0631 0.1360 0.1470 0.337 Uiso 1 1 calc R . . . .
H15I H 0.0353 0.1314 0.1776 0.337 Uiso 1 1 calc R . . . .
C158 C 0.2464(8) 0.4364(7) 0.0536(6) 0.147(6) Uiso 1 1 d . U . . .
C159 C 0.2006(11) 0.4160(6) 0.0425(5) 0.148(6) Uiso 1 1 d G U . . .
H159 H 0.2049 0.3982 0.0277 0.178 Uiso 1 1 calc R . . . .
C162 C 0.1484(9) 0.4224(7) 0.0534(6) 0.150(6) Uiso 1 1 d G U . . .
H162 H 0.1177 0.4089 0.0460 0.180 Uiso 1 1 calc R . . . .
C161 C 0.1419(8) 0.4492(7) 0.0754(6) 0.153(5) Uiso 1 1 d DG U . . .
C160 C 0.1877(11) 0.4695(6) 0.0865(5) 0.151(6) Uiso 1 1 d G U . . .
H160 H 0.1834 0.4873 0.1013 0.181 Uiso 1 1 calc R . . . .
C157 C 0.2400(8) 0.4631(7) 0.0756(6) 0.149(6) Uiso 1 1 d G U . . .
H157 H 0.2706 0.4767 0.0830 0.179 Uiso 1 1 calc R . . . .
C163 C 0.0835(8) 0.4537(8) 0.0826(6) 0.159(6) Uiso 1 1 d D U . . .
C164 C 0.0799(18) 0.4795(15) 0.1075(10) 0.31(4) Uiso 1 1 d D U . . .
H16A H 0.0953 0.5033 0.1023 0.469 Uiso 1 1 calc R . . . .
H16B H 0.0416 0.4827 0.1121 0.469 Uiso 1 1 calc R . . . .
H16C H 0.1004 0.4695 0.1245 0.469 Uiso 1 1 calc R . . . .
C165 C 0.0602(16) 0.4173(11) 0.0900(15) 0.32(4) Uiso 1 1 d D U . . .
H16D H 0.0628 0.4006 0.0735 0.479 Uiso 1 1 calc R . . . .
H16E H 0.0807 0.4071 0.1070 0.479 Uiso 1 1 calc R . . . .
H16F H 0.0219 0.4203 0.0945 0.479 Uiso 1 1 calc R . . . .
C166 C 0.0523(15) 0.4691(18) 0.0566(10) 0.39(5) Uiso 1 1 d D U . . .
H16G H 0.0546 0.4521 0.0401 0.580 Uiso 1 1 calc R . . . .
H16H H 0.0140 0.4723 0.0612 0.580 Uiso 1 1 calc R . . . .
H16I H 0.0678 0.4929 0.0515 0.580 Uiso 1 1 calc R . . . .
C170 C 0.1526(14) 0.3143(8) -0.0474(5) 0.181(7) Uiso 1 1 d . U . . .
H170 H 0.1594 0.3144 -0.0676 0.217 Uiso 1 1 calc R . . . .
C172 C 0.0982(11) 0.3132(8) -0.0383(6) 0.179(7) Uiso 1 1 d DG U . . .
C171 C 0.0881(10) 0.3131(8) -0.0082(7) 0.180(7) Uiso 1 1 d G U . . .
H171 H 0.0516 0.3124 -0.0022 0.216 Uiso 1 1 calc R . . . .
C169 C 0.1323(14) 0.3141(8) 0.0128(5) 0.178(7) Uiso 1 1 d G U . . .
H169 H 0.1255 0.3140 0.0330 0.213 Uiso 1 1 calc R . . . .
C167 C 0.1868(12) 0.3152(8) 0.0037(7) 0.176(7) Uiso 1 1 d G U . . .
C168 C 0.1969(9) 0.3153(8) -0.0264(8) 0.181(7) Uiso 1 1 d G U . . .
H168 H 0.2333 0.3160 -0.0325 0.217 Uiso 1 1 calc R . . . .
C173 C 0.0445(19) 0.3425(11) -0.0779(9) 0.29(3) Uiso 1 1 d D U . . .
H17A H 0.0425 0.3650 -0.0663 0.433 Uiso 1 1 calc R . . . .
H17B H 0.0769 0.3435 -0.0896 0.433 Uiso 1 1 calc R . . . .
H17C H 0.0117 0.3405 -0.0908 0.433 Uiso 1 1 calc R . . . .
C174 C 0.0483(10) 0.3099(7) -0.0581(6) 0.179(8) Uiso 1 1 d D U . . .
C175 C -0.0010(11) 0.3086(15) -0.0404(10) 0.27(3) Uiso 1 1 d D U . . .
H17D H -0.0029 0.3310 -0.0287 0.407 Uiso 1 1 calc R . . . .
H17E H -0.0338 0.3066 -0.0533 0.407 Uiso 1 1 calc R . . . .
H17F H 0.0013 0.2872 -0.0274 0.407 Uiso 1 1 calc R . . . .
C176 C 0.0513(18) 0.2759(10) -0.0758(9) 0.25(3) Uiso 1 1 d D U . . .
H17G H 0.0837 0.2768 -0.0875 0.381 Uiso 1 1 calc R . . . .
H17H H 0.0537 0.2545 -0.0629 0.381 Uiso 1 1 calc R . . . .
H17I H 0.0186 0.2739 -0.0888 0.381 Uiso 1 1 calc R . . . .
C177 C 0.3143(15) 0.1220(10) 0.1087(9) 0.138(5) Uiso 1 1 d . U . . .
H177 H 0.2955 0.1447 0.1064 0.165 Uiso 1 1 calc R . . . .
C178 C 0.3701(15) 0.1164(10) 0.0967(9) 0.133(5) Uiso 1 1 d . U . . .
C179 C 0.3949(16) 0.0832(10) 0.0982(8) 0.137(5) Uiso 1 1 d . U . . .
H179 H 0.4306 0.0801 0.0915 0.164 Uiso 1 1 calc R . . . .
C180 C 0.3657(15) 0.0523(10) 0.1102(8) 0.137(5) Uiso 1 1 d . U . . .
H180 H 0.3805 0.0284 0.1077 0.165 Uiso 1 1 calc R . . . .
C181 C 0.3149(15) 0.0552(10) 0.1258(9) 0.136(5) Uiso 1 1 d . U . . .
C182 C 0.2897(16) 0.0902(10) 0.1244(9) 0.139(5) Uiso 1 1 d . U . . .
H182 H 0.2564 0.0937 0.1337 0.166 Uiso 1 1 calc R . . . .
C183 C 0.268(2) -0.0053(15) 0.1168(14) 0.22(2) Uiso 1 1 d . U . . .
H18A H 0.2400 0.0050 0.1034 0.334 Uiso 1 1 calc GR . . . .
H18B H 0.2535 -0.0266 0.1269 0.334 Uiso 1 1 calc GR . . . .
H18C H 0.2995 -0.0131 0.1058 0.334 Uiso 1 1 calc GR . . . .
C184 C 0.2866(15) 0.0239(10) 0.1392(9) 0.134(6) Uiso 1 1 d . U . . .
C185 C 0.230(2) 0.0345(16) 0.1529(14) 0.23(2) Uiso 1 1 d . U . . .
H18D H 0.2356 0.0557 0.1659 0.350 Uiso 1 1 calc GR . . . .
H18E H 0.2169 0.0136 0.1640 0.350 Uiso 1 1 calc GR . . . .
H18F H 0.2031 0.0407 0.1373 0.350 Uiso 1 1 calc GR . . . .
C186 C 0.3227(19) 0.0039(13) 0.1566(11) 0.181(16) Uiso 1 1 d . U . . .
H18G H 0.3254 0.0148 0.1761 0.272 Uiso 1 1 calc GR . . . .
H18H H 0.3587 0.0041 0.1482 0.272 Uiso 1 1 calc GR . . . .
H18I H 0.3097 -0.0215 0.1579 0.272 Uiso 1 1 calc GR . . . .
C188 C 0.5653(10) 0.0822(5) 0.1494(5) 0.138(5) Uiso 1 1 d . U . . .
C187 C 0.5104(9) 0.0699(6) 0.1488(5) 0.142(5) Uiso 1 1 d G U . . .
H187 H 0.4826 0.0837 0.1387 0.170 Uiso 1 1 calc R . . . .
C192 C 0.4970(7) 0.0369(6) 0.1633(5) 0.144(5) Uiso 1 1 d G U . . .
H192 H 0.4603 0.0287 0.1629 0.173 Uiso 1 1 calc R . . . .
C191 C 0.5385(10) 0.0163(5) 0.1784(5) 0.143(5) Uiso 1 1 d DG U . . .
C190 C 0.5934(9) 0.0286(6) 0.1790(5) 0.143(5) Uiso 1 1 d G U . . .
H190 H 0.6212 0.0148 0.1891 0.171 Uiso 1 1 calc R . . . .
C189 C 0.6068(8) 0.0616(6) 0.1645(6) 0.140(5) Uiso 1 1 d G U . . .
H189 H 0.6436 0.0698 0.1649 0.168 Uiso 1 1 calc R . . . .
C193 C 0.4670(11) -0.0276(11) 0.1905(10) 0.28(3) Uiso 1 1 d D U . . .
H19A H 0.4493 -0.0164 0.2070 0.420 Uiso 1 1 calc GR . . . .
H19B H 0.4622 -0.0543 0.1910 0.420 Uiso 1 1 calc GR . . . .
H19C H 0.4504 -0.0179 0.1723 0.420 Uiso 1 1 calc GR . . . .
C194 C 0.5255(9) -0.0187(5) 0.1924(5) 0.146(6) Uiso 1 1 d D U . . .
C195 C 0.557(2) -0.0499(7) 0.1784(9) 0.29(3) Uiso 1 1 d D U . . .
H19D H 0.5324 -0.0710 0.1749 0.429 Uiso 1 1 calc GR . . . .
H19E H 0.5876 -0.0573 0.1915 0.429 Uiso 1 1 calc GR . . . .
H19F H 0.5704 -0.0416 0.1599 0.429 Uiso 1 1 calc GR . . . .
C196 C 0.5456(17) -0.0179(10) 0.2243(5) 0.190(17) Uiso 1 1 d D U . . .
H19G H 0.5811 -0.0302 0.2265 0.284 Uiso 1 1 calc GR . . . .
H19H H 0.5193 -0.0305 0.2361 0.284 Uiso 1 1 calc GR . . . .
H19I H 0.5494 0.0077 0.2308 0.284 Uiso 1 1 calc GR . . . .
C199 C 0.4025(12) 0.1418(9) 0.1819(5) 0.177(7) Uiso 1 1 d . U . . .
H199 H 0.4133 0.1350 0.1631 0.213 Uiso 1 1 calc R . . . .
C197 C 0.4159(11) 0.1772(8) 0.1932(7) 0.175(7) Uiso 1 1 d G U . . .
C198 C 0.3999(12) 0.1874(6) 0.2213(7) 0.176(7) Uiso 1 1 d G U . . .
H198 H 0.4089 0.2110 0.2289 0.211 Uiso 1 1 calc R . . . .
C200 C 0.3704(12) 0.1622(9) 0.2382(5) 0.177(7) Uiso 1 1 d G U . . .
H200 H 0.3597 0.1691 0.2570 0.212 Uiso 1 1 calc R . . . .
C201 C 0.3570(11) 0.1269(7) 0.2269(7) 0.181(7) Uiso 1 1 d DG U . . .
C202 C 0.3730(12) 0.1167(6) 0.1988(7) 0.180(7) Uiso 1 1 d G U . . .
H202 H 0.3641 0.0931 0.1912 0.216 Uiso 1 1 calc R . . . .
C203 C 0.3776(17) 0.0837(13) 0.2665(9) 0.27(3) Uiso 1 1 d D U . . .
H20A H 0.4050 0.0718 0.2548 0.403 Uiso 1 1 calc R . . . .
H20B H 0.3948 0.1034 0.2781 0.403 Uiso 1 1 calc R . . . .
H20C H 0.3621 0.0655 0.2794 0.403 Uiso 1 1 calc R . . . .
C204 C 0.3335(10) 0.0992(7) 0.2468(6) 0.185(7) Uiso 1 1 d D U . . .
C205 C 0.2914(18) 0.1173(12) 0.2642(10) 0.28(3) Uiso 1 1 d D U . . .
H20D H 0.2625 0.1274 0.2510 0.423 Uiso 1 1 calc R . . . .
H20E H 0.2756 0.0992 0.2771 0.423 Uiso 1 1 calc R . . . .
H20F H 0.3083 0.1372 0.2758 0.423 Uiso 1 1 calc R . . . .
C206 C 0.307(2) 0.0691(10) 0.2289(10) 0.28(3) Uiso 1 1 d D U . . .
H20G H 0.2784 0.0793 0.2160 0.426 Uiso 1 1 calc R . . . .
H20H H 0.3350 0.0574 0.2173 0.426 Uiso 1 1 calc R . . . .
H20I H 0.2920 0.0508 0.2418 0.426 Uiso 1 1 calc R . . . .
C207 C 0.3085(10) 0.2109(7) -0.0391(5) 0.150(6) Uiso 1 1 d . U . . .
C209 C 0.2527(12) 0.2080(7) -0.0325(5) 0.156(6) Uiso 1 1 d G U . . .
H209 H 0.2419 0.2125 -0.0133 0.188 Uiso 1 1 calc R . . . .
C210 C 0.2131(8) 0.1984(7) -0.0548(6) 0.159(6) Uiso 1 1 d G U . . .
H210 H 0.1758 0.1964 -0.0504 0.191 Uiso 1 1 calc R . . . .
C212 C 0.2292(10) 0.1917(7) -0.0835(5) 0.157(6) Uiso 1 1 d DG U . . .
C211 C 0.2850(11) 0.1946(7) -0.0900(4) 0.154(6) Uiso 1 1 d G U . . .
H211 H 0.2958 0.1901 -0.1092 0.185 Uiso 1 1 calc R . . . .
C208 C 0.3246(8) 0.2042(7) -0.0678(6) 0.151(6) Uiso 1 1 d G U . . .
H208 H 0.3620 0.2062 -0.0722 0.181 Uiso 1 1 calc R . . . .
C213 C 0.164(2) 0.1424(10) -0.0950(12) 0.33(4) Uiso 1 1 d D U . . .
H21A H 0.1473 0.1466 -0.0764 0.490 Uiso 1 1 calc R . . . .
H21B H 0.1368 0.1333 -0.1094 0.490 Uiso 1 1 calc R . . . .
H21C H 0.1936 0.1243 -0.0923 0.490 Uiso 1 1 calc R . . . .
C214 C 0.213(2) 0.1714(17) -0.1337(6) 0.34(4) Uiso 1 1 d D U . . .
H21D H 0.2282 0.1946 -0.1406 0.503 Uiso 1 1 calc R . . . .
H21E H 0.2425 0.1533 -0.1311 0.503 Uiso 1 1 calc R . . . .
H21F H 0.1857 0.1623 -0.1482 0.503 Uiso 1 1 calc R . . . .
C215 C 0.1873(10) 0.1776(7) -0.1055(6) 0.161(7) Uiso 1 1 d D U . . .
C216 C 0.1427(15) 0.2053(12) -0.1096(12) 0.28(3) Uiso 1 1 d D U . . .
H21G H 0.1258 0.2094 -0.0910 0.422 Uiso 1 1 calc R . . . .
H21H H 0.1579 0.2285 -0.1164 0.422 Uiso 1 1 calc R . . . .
H21I H 0.1152 0.1963 -0.1240 0.422 Uiso 1 1 calc R . . . .
C217 C 0.5795(10) 0.1826(6) -0.0504(4) 0.133(5) Uiso 1 1 d . U . . .
C219 C 0.5504(8) 0.1546(6) -0.0661(5) 0.137(5) Uiso 1 1 d G U . . .
H219 H 0.5169 0.1458 -0.0593 0.165 Uiso 1 1 calc R . . . .
C220 C 0.5715(9) 0.1398(5) -0.0918(5) 0.136(5) Uiso 1 1 d G U . . .
H220 H 0.5521 0.1211 -0.1022 0.164 Uiso 1 1 calc R . . . .
C222 C 0.6217(10) 0.1530(6) -0.1018(4) 0.132(5) Uiso 1 1 d G U . . .
C221 C 0.6507(8) 0.1810(6) -0.0862(5) 0.134(5) Uiso 1 1 d G U . . .
H221 H 0.6843 0.1898 -0.0929 0.160 Uiso 1 1 calc R . . . .
C218 C 0.6296(9) 0.1958(5) -0.0605(5) 0.134(5) Uiso 1 1 d G U . . .
H218 H 0.6491 0.2145 -0.0500 0.161 Uiso 1 1 calc R . . . .
C223 C 0.6438(15) 0.1389(10) -0.1307(8) 0.131(5) Uiso 1 1 d . U . . .
C224 C 0.6977(16) 0.1215(11) -0.1239(10) 0.159(13) Uiso 1 1 d . U . . .
H22A H 0.6936 0.1020 -0.1095 0.238 Uiso 1 1 calc GR . . . .
H22B H 0.7234 0.1400 -0.1161 0.238 Uiso 1 1 calc GR . . . .
H22C H 0.7115 0.1109 -0.1417 0.238 Uiso 1 1 calc GR . . . .
C225 C 0.6600(17) 0.1694(11) -0.1511(10) 0.160(14) Uiso 1 1 d . U . . .
H22D H 0.6922 0.1821 -0.1426 0.240 Uiso 1 1 calc GR . . . .
H22E H 0.6298 0.1868 -0.1538 0.240 Uiso 1 1 calc GR . . . .
H22F H 0.6685 0.1588 -0.1699 0.240 Uiso 1 1 calc GR . . . .
C226 C 0.5989(14) 0.1106(9) -0.1462(8) 0.132(10) Uiso 1 1 d . U . . .
H22G H 0.6071 0.1070 -0.1667 0.198 Uiso 1 1 calc GR . . . .
H22H H 0.5622 0.1209 -0.1451 0.198 Uiso 1 1 calc GR . . . .
H22I H 0.6007 0.0869 -0.1361 0.198 Uiso 1 1 calc GR . . . .
C227 C 0.7800(11) 0.5086(7) 0.2066(5) 0.153(6) Uiso 1 1 d D U . . .
C228 C 0.112(3) 0.3061(11) 0.1076(14) 0.259(9) Uiso 1 1 d . U . . .
C230 C 0.0377(18) 0.2746(10) 0.1246(8) 0.258(10) Uiso 1 1 d . U . . .
H230 H 0.0627 0.2653 0.1392 0.310 Uiso 1 1 calc R . . . .
C229 C 0.0560(12) 0.2992(9) 0.1032(9) 0.258(9) Uiso 1 1 d DG U . . .
C231 C 0.019(2) 0.3131(9) 0.0813(8) 0.259(10) Uiso 1 1 d G U . . .
H231 H 0.0309 0.3295 0.0670 0.311 Uiso 1 1 calc R . . . .
C233 C -0.0370(18) 0.3024(12) 0.0809(10) 0.259(10) Uiso 1 1 d G U . . .
H233 H -0.0620 0.3117 0.0663 0.311 Uiso 1 1 calc R . . . .
C234 C -0.0553(12) 0.2778(11) 0.1023(12) 0.259(10) Uiso 1 1 d G U . . .
H234 H -0.0926 0.2707 0.1020 0.311 Uiso 1 1 calc R . . . .
C232 C -0.018(2) 0.2639(10) 0.1242(10) 0.259(10) Uiso 1 1 d G U . . .
H232 H -0.0302 0.2475 0.1385 0.311 Uiso 1 1 calc R . . . .
C235 C 0.220(2) 0.1825(9) 0.0491(14) 0.219(10) Uiso 1 1 d D U . . .
C238 C 0.1595(14) 0.1402(9) 0.0712(8) 0.222(10) Uiso 1 1 d D U . . .
H238 H 0.1408 0.1600 0.0798 0.267 Uiso 1 1 calc R . . . .
C239 C 0.1434(14) 0.1035(11) 0.0763(8) 0.223(10) Uiso 1 1 d G U . . .
H239 H 0.1139 0.0986 0.0884 0.267 Uiso 1 1 calc R . . . .
C241 C 0.1714(16) 0.0740(8) 0.0635(9) 0.223(10) Uiso 1 1 d G U . . .
H241 H 0.1606 0.0494 0.0669 0.268 Uiso 1 1 calc R . . . .
C240 C 0.2155(16) 0.0812(9) 0.0455(9) 0.223(10) Uiso 1 1 d G U . . .
H240 H 0.2342 0.0615 0.0369 0.268 Uiso 1 1 calc R . . . .
C237 C 0.2316(13) 0.1180(10) 0.0403(8) 0.223(10) Uiso 1 1 d DG U . . .
H237 H 0.2611 0.1228 0.0283 0.267 Uiso 1 1 calc R . . . .
C236 C 0.2036(14) 0.1475(8) 0.0532(8) 0.221(10) Uiso 1 1 d G U . . .
C242 C 0.382(2) 0.1239(15) -0.0304(14) 0.194(8) Uiso 1 1 d . U . . .
C244 C 0.3917(11) 0.1153(9) -0.0886(10) 0.198(8) Uiso 1 1 d . U . . .
H244 H 0.4255 0.1280 -0.0875 0.237 Uiso 1 1 calc R . . . .
C248 C 0.3695(15) 0.1027(9) -0.1159(7) 0.199(8) Uiso 1 1 d G U . . .
H248 H 0.3886 0.1070 -0.1331 0.239 Uiso 1 1 calc R . . . .
C247 C 0.3190(15) 0.0837(9) -0.1175(7) 0.199(8) Uiso 1 1 d G U . . .
H247 H 0.3042 0.0753 -0.1358 0.239 Uiso 1 1 calc R . . . .
C246 C 0.2905(11) 0.0774(8) -0.0919(9) 0.198(8) Uiso 1 1 d G U . . .
H246 H 0.2567 0.0647 -0.0930 0.238 Uiso 1 1 calc R . . . .
C245 C 0.3127(15) 0.0900(9) -0.0646(7) 0.196(8) Uiso 1 1 d G U . . .
H245 H 0.2936 0.0857 -0.0474 0.235 Uiso 1 1 calc R . . . .
C243 C 0.3632(16) 0.1090(9) -0.0629(7) 0.195(8) Uiso 1 1 d G U . . .
C249 C 0.555(2) 0.0884(9) 0.0405(8) 0.232(11) Uiso 1 1 d . U . . .
C250 C 0.5825(19) 0.0623(7) 0.0569(8) 0.235(10) Uiso 1 1 d . U . . .
C253 C 0.5563(12) 0.0436(11) 0.0794(10) 0.237(10) Uiso 1 1 d G U . . .
H253 H 0.5196 0.0493 0.0833 0.284 Uiso 1 1 calc R . . . .
C254 C 0.585(2) 0.0164(11) 0.0961(8) 0.239(10) Uiso 1 1 d G U . . .
H254 H 0.5675 0.0039 0.1112 0.286 Uiso 1 1 calc R . . . .
C255 C 0.6399(19) 0.0079(8) 0.0903(9) 0.240(10) Uiso 1 1 d G U . . .
H255 H 0.6590 -0.0103 0.1015 0.288 Uiso 1 1 calc R . . . .
C252 C 0.6660(13) 0.0266(12) 0.0678(10) 0.240(10) Uiso 1 1 d G U . . .
H252 H 0.7028 0.0209 0.0640 0.288 Uiso 1 1 calc R . . . .
C251 C 0.637(2) 0.0538(10) 0.0511(7) 0.238(10) Uiso 1 1 d G U . . .
H251 H 0.6549 0.0664 0.0361 0.285 Uiso 1 1 calc R . . . .
C256 C 0.4468(18) 0.2713(14) -0.0873(11) 0.158(7) Uiso 1 1 d . U . . .
C257 C 0.4384(12) 0.2454(8) -0.1142(6) 0.162(6) Uiso 1 1 d . U . . .
C258 C 0.4648(11) 0.2111(8) -0.1172(6) 0.165(6) Uiso 1 1 d G U . . .
H258 H 0.4876 0.2017 -0.1017 0.199 Uiso 1 1 calc R . . . .
C262 C 0.4571(11) 0.1909(6) -0.1435(7) 0.168(6) Uiso 1 1 d G U . . .
H262 H 0.4748 0.1679 -0.1455 0.201 Uiso 1 1 calc R . . . .
C261 C 0.4230(12) 0.2050(8) -0.1667(6) 0.169(6) Uiso 1 1 d G U . . .
H261 H 0.4179 0.1914 -0.1842 0.202 Uiso 1 1 calc R . . . .
C260 C 0.3966(11) 0.2393(8) -0.1636(6) 0.167(6) Uiso 1 1 d G U . . .
H260 H 0.3737 0.2488 -0.1791 0.201 Uiso 1 1 calc R . . . .
C259 C 0.4042(11) 0.2596(6) -0.1373(7) 0.164(6) Uiso 1 1 d G U . . .
H259 H 0.3865 0.2825 -0.1353 0.196 Uiso 1 1 calc R . . . .
C263 C 0.843(2) 0.2477(19) 0.0439(10) 0.231(11) Uiso 1 1 d . U . . .
C265 C 0.9152(19) 0.2359(9) 0.0094(11) 0.235(10) Uiso 1 1 d . U . . .
H265 H 0.9226 0.2612 0.0065 0.283 Uiso 1 1 calc R . . . .
C269 C 0.9421(15) 0.2088(14) -0.0068(9) 0.236(11) Uiso 1 1 d G U . . .
H269 H 0.9675 0.2159 -0.0206 0.283 Uiso 1 1 calc R . . . .
C268 C 0.9309(17) 0.1710(12) -0.0024(10) 0.237(11) Uiso 1 1 d G U . . .
H268 H 0.9489 0.1529 -0.0132 0.284 Uiso 1 1 calc R . . . .
C267 C 0.8928(19) 0.1603(9) 0.0183(11) 0.237(11) Uiso 1 1 d G U . . .
H267 H 0.8854 0.1351 0.0213 0.284 Uiso 1 1 calc R . . . .
C266 C 0.8660(15) 0.1874(15) 0.0345(9) 0.235(11) Uiso 1 1 d G U . . .
H266 H 0.8405 0.1803 0.0484 0.282 Uiso 1 1 calc R . . . .
C264 C 0.8771(18) 0.2252(12) 0.0301(10) 0.234(10) Uiso 1 1 d G U . . .
C270 C 0.562(2) 0.4426(16) 0.1933(14) 0.195(9) Uiso 1 1 d . U . . .
C271 C 0.5687(15) 0.4484(12) 0.2255(7) 0.200(8) Uiso 1 1 d . U . . .
C273 C 0.5924(14) 0.4823(10) 0.2347(9) 0.205(8) Uiso 1 1 d G U . . .
H273 H 0.6005 0.5004 0.2207 0.246 Uiso 1 1 calc R . . . .
C274 C 0.6039(13) 0.4891(8) 0.2647(10) 0.208(8) Uiso 1 1 d G U . . .
H274 H 0.6197 0.5117 0.2709 0.249 Uiso 1 1 calc R . . . .
C276 C 0.5917(14) 0.4620(12) 0.2856(7) 0.207(8) Uiso 1 1 d G U . . .
H276 H 0.5994 0.4665 0.3057 0.249 Uiso 1 1 calc R . . . .
C275 C 0.5680(13) 0.4281(9) 0.2764(9) 0.207(8) Uiso 1 1 d G U . . .
H275 H 0.5599 0.4099 0.2904 0.248 Uiso 1 1 calc R . . . .
C272 C 0.5565(13) 0.4213(8) 0.2464(10) 0.204(8) Uiso 1 1 d G U . . .
H272 H 0.5406 0.3986 0.2402 0.245 Uiso 1 1 calc R . . . .
C277 C 0.493(4) 0.263(2) 0.2558(9) 0.268(13) Uiso 1 1 d D U . . .
C278 C 0.493(2) 0.2635(17) 0.2903(9) 0.269(12) Uiso 1 1 d D U . . .
C279 C 0.5273(19) 0.2419(11) 0.3091(15) 0.270(12) Uiso 1 1 d G U . . .
H279 H 0.5478 0.2224 0.3015 0.325 Uiso 1 1 calc R . . . .
C281 C 0.5313(17) 0.2497(14) 0.3394(14) 0.271(12) Uiso 1 1 d G U . . .
H281 H 0.5544 0.2352 0.3520 0.326 Uiso 1 1 calc R . . . .
C283 C 0.501(2) 0.2789(16) 0.3508(9) 0.271(12) Uiso 1 1 d G U . . .
H283 H 0.5034 0.2841 0.3711 0.326 Uiso 1 1 calc R . . . .
C282 C 0.4662(18) 0.3005(10) 0.3320(15) 0.270(12) Uiso 1 1 d G U . . .
H282 H 0.4457 0.3201 0.3396 0.324 Uiso 1 1 calc R . . . .
C280 C 0.4622(18) 0.2928(14) 0.3017(13) 0.269(12) Uiso 1 1 d G U . . .
H280 H 0.4391 0.3072 0.2891 0.322 Uiso 1 1 calc R . . . .
C284 C 0.5425(16) 0.5554(11) 0.0934(6) 0.144(6) Uiso 1 1 d D U . . .
C286 C 0.5483(11) 0.5566(5) 0.1502(7) 0.154(6) Uiso 1 1 d . U . . .
H286 H 0.5398 0.5312 0.1499 0.185 Uiso 1 1 calc R . . . .
C290 C 0.5578(11) 0.5751(8) 0.1771(5) 0.159(6) Uiso 1 1 d G U . . .
H290 H 0.5557 0.5621 0.1949 0.191 Uiso 1 1 calc R . . . .
C289 C 0.5705(11) 0.6132(8) 0.1775(5) 0.161(6) Uiso 1 1 d G U . . .
H289 H 0.5768 0.6255 0.1955 0.193 Uiso 1 1 calc R . . . .
C288 C 0.5737(10) 0.6327(5) 0.1509(7) 0.160(6) Uiso 1 1 d G U . . .
H288 H 0.5822 0.6581 0.1512 0.192 Uiso 1 1 calc R . . . .
C287 C 0.5643(11) 0.6142(8) 0.1240(5) 0.157(6) Uiso 1 1 d G U . . .
H287 H 0.5664 0.6273 0.1062 0.188 Uiso 1 1 calc R . . . .
C285 C 0.5516(11) 0.5762(8) 0.1236(5) 0.150(6) Uiso 1 1 d DG U . . .
C291 C 0.651(3) 0.199(2) 0.2083(16) 0.228(11) Uiso 1 1 d . U . . .
C292 C 0.7009(14) 0.1833(14) 0.2274(9) 0.230(10) Uiso 1 1 d . U . . .
C293 C 0.735(2) 0.2087(9) 0.2433(10) 0.230(10) Uiso 1 1 d G U . . .
H293 H 0.7246 0.2339 0.2439 0.276 Uiso 1 1 calc R . . . .
C297 C 0.7832(17) 0.1965(12) 0.2584(9) 0.232(10) Uiso 1 1 d G U . . .
H297 H 0.8057 0.2135 0.2690 0.278 Uiso 1 1 calc R . . . .
C296 C 0.7981(14) 0.1589(14) 0.2575(9) 0.232(10) Uiso 1 1 d G U . . .
H296 H 0.8306 0.1507 0.2675 0.279 Uiso 1 1 calc R . . . .
C295 C 0.7644(19) 0.1335(9) 0.2416(10) 0.232(10) Uiso 1 1 d G U . . .
H295 H 0.7744 0.1083 0.2410 0.279 Uiso 1 1 calc R . . . .
C294 C 0.7159(17) 0.1457(12) 0.2266(9) 0.231(10) Uiso 1 1 d G U . . .
H294 H 0.6934 0.1286 0.2159 0.278 Uiso 1 1 calc R . . . .
C298 C 0.745(3) 0.0874(19) 0.1377(19) 0.230(10) Uiso 1 1 d . U . . .
C304 C 0.7935(17) 0.0262(14) 0.1229(8) 0.231(10) Uiso 1 1 d . U . . .
H304 H 0.8019 0.0365 0.1047 0.277 Uiso 1 1 calc R . . . .
C303 C 0.8088(14) -0.0105(13) 0.1297(9) 0.231(10) Uiso 1 1 d G U . . .
H303 H 0.8274 -0.0247 0.1160 0.278 Uiso 1 1 calc R . . . .
C302 C 0.7964(16) -0.0259(8) 0.1569(11) 0.232(10) Uiso 1 1 d G U . . .
H302 H 0.8066 -0.0504 0.1615 0.278 Uiso 1 1 calc R . . . .
C301 C 0.7686(17) -0.0045(14) 0.1774(8) 0.232(10) Uiso 1 1 d G U . . .
H301 H 0.7602 -0.0148 0.1956 0.278 Uiso 1 1 calc R . . . .
C300 C 0.7533(14) 0.0322(13) 0.1706(10) 0.231(10) Uiso 1 1 d G U . . .
H300 H 0.7347 0.0464 0.1842 0.277 Uiso 1 1 calc R . . . .
C299 C 0.7657(17) 0.0476(8) 0.1433(12) 0.231(10) Uiso 1 1 d G U . . .
C305 C 0.6028(15) 0.3063(11) 0.2510(8) 0.194(9) Uiso 1 1 d D U . . .
H305 H 0.6178 0.2893 0.2379 0.233 Uiso 1 1 calc R . . . .
C306 C 0.6549(17) 0.2760(12) 0.2914(12) 0.27(3) Uiso 1 1 d D U . . .
H30A H 0.6832 0.2726 0.2773 0.398 Uiso 1 1 calc GR . . . .
H30B H 0.6351 0.2528 0.2937 0.398 Uiso 1 1 calc GR . . . .
H30C H 0.6719 0.2834 0.3102 0.398 Uiso 1 1 calc GR . . . .
C307 C 0.596(2) 0.3290(15) 0.3011(11) 0.32(4) Uiso 1 1 d D U . . .
H30D H 0.5765 0.3159 0.3161 0.484 Uiso 1 1 d R . . . .
H30E H 0.5702 0.3454 0.2903 0.484 Uiso 1 1 d R . . . .
H30F H 0.6256 0.3435 0.3102 0.484 Uiso 1 1 d R . . . .
O1W O 0.869(2) 0.1546(15) 0.1019(13) 0.30(2) Uiso 1 1 d . U . . .

loop_
_atom_site_aniso_label
_atom_site_aniso_U_11
_atom_site_aniso_U_22
_atom_site_aniso_U_33
_atom_site_aniso_U_23
_atom_site_aniso_U_13
_atom_site_aniso_U_12
W1 0.1299(11) 0.1130(9) 0.0859(8) -0.0219(6) 0.0278(7) -0.0091(8)
W2 0.1291(11) 0.0996(8) 0.0884(8) -0.0214(6) 0.0108(7) 0.0042(7)
W3 0.1152(9) 0.0852(6) 0.0613(5) -0.0092(4) 0.0186(5) -0.0064(6)
W4 0.1116(9) 0.0862(6) 0.0653(6) -0.0038(5) 0.0261(6) -0.0081(6)
W5 0.1098(8) 0.0825(6) 0.0666(6) -0.0132(5) 0.0178(6) -0.0076(6)
Ag1 0.102(4) 0.087(4) 0.100(4) -0.022(3) 0.049(3) -0.017(3)
Ag1A 0.115(4) 0.083(4) 0.132(5) -0.024(3) 0.045(4) -0.010(3)
Ag2 0.121(6) 0.102(5) 0.091(5) -0.014(4) 0.026(4) 0.012(5)
Ag2A 0.125(3) 0.127(3) 0.094(2) -0.0135(19) 0.0390(19) -0.004(2)
Ag3 0.091(9) 0.092(8) 0.162(15) -0.015(8) 0.040(8) 0.013(6)
Ag3A 0.135(4) 0.0825(19) 0.109(2) -0.0146(15) 0.010(2) 0.004(2)
Ag4 0.1315(17) 0.1073(14) 0.1148(16) -0.0192(11) 0.0295(13) -0.0035(12)
Ag5 0.1153(16) 0.1292(16) 0.1042(14) -0.0030(12) 0.0344(12) -0.0138(12)
Ag6 0.160(2) 0.1140(14) 0.1221(17) -0.0446(12) 0.0694(16) -0.0255(14)
Ag7 0.1186(14) 0.0956(11) 0.0756(10) -0.0120(8) 0.0360(10) -0.0105(10)
Ag8 0.1359(17) 0.0921(12) 0.1005(13) -0.0004(10) 0.0013(12) -0.0188(11)
Ag9 0.1463(19) 0.1166(14) 0.0954(13) -0.0072(11) 0.0503(13) -0.0156(13)
Ag10 0.1272(16) 0.1155(14) 0.0968(13) -0.0349(11) 0.0280(12) -0.0096(12)
Ag11 0.1370(18) 0.1143(14) 0.1000(14) -0.0322(11) 0.0169(13) 0.0032(13)
Ag12 0.160(2) 0.1033(14) 0.1344(19) -0.0333(13) 0.0056(17) 0.0064(14)
Ag13 0.1277(17) 0.1103(14) 0.1101(15) -0.0172(11) 0.0321(13) -0.0124(12)
Ag14 0.1451(18) 0.0982(12) 0.0902(12) -0.0098(10) 0.0243(12) -0.0111(12)
Ag15 0.148(2) 0.1379(17) 0.0922(14) -0.0237(12) 0.0224(13) 0.0166(15)
Ag16 0.1115(14) 0.0927(11) 0.0889(12) 0.0002(9) 0.0285(10) -0.0017(10)
Ag17 0.1427(18) 0.1012(13) 0.1000(14) 0.0108(10) 0.0375(13) -0.0141(12)
Ag18 0.1496(19) 0.1059(13) 0.0841(12) 0.0038(10) 0.0253(12) 0.0048(12)
Ag19 0.1380(17) 0.1117(13) 0.0808(11) 0.0083(10) 0.0261(11) -0.0073(12)
Ag20 0.1205(16) 0.1533(19) 0.0852(13) -0.0167(12) 0.0226(12) -0.0055(14)
Ag21 0.1335(18) 0.1077(14) 0.1366(19) -0.0169(13) 0.0448(15) -0.0001(13)
Ag22 0.1496(19) 0.1035(13) 0.1117(15) -0.0034(11) 0.0517(14) -0.0266(13)
Ag23 0.162(2) 0.1017(14) 0.1274(18) 0.0032(12) 0.0469(16) -0.0168(13)
Ag24 0.1440(17) 0.1047(12) 0.0781(11) -0.0068(9) 0.0453(11) -0.0201(12)
Ag25 0.161(2) 0.0956(13) 0.1219(17) -0.0068(12) 0.0096(16) -0.0286(13)
Ag26 0.1373(17) 0.1177(14) 0.0791(11) -0.0009(10) 0.0344(11) -0.0269(12)
Ag27 0.1243(15) 0.1080(12) 0.0805(11) -0.0183(9) 0.0399(11) -0.0163(11)
Ag28 0.175(2) 0.1114(14) 0.0811(12) -0.0012(10) 0.0554(13) -0.0078(14)
Ag29 0.1397(17) 0.1002(12) 0.0821(11) -0.0031(9) 0.0487(11) 0.0012(11)
Ag30 0.1210(15) 0.1042(12) 0.0857(12) -0.0028(9) 0.0226(11) -0.0143(11)
Ag31 0.1061(15) 0.1497(18) 0.0968(13) -0.0404(12) 0.0325(11) -0.0170(13)
Ag32 0.1316(16) 0.1291(15) 0.0676(10) -0.0067(9) 0.0301(10) 0.0068(12)
Ag33 0.166(2) 0.1027(13) 0.0771(11) 0.0047(9) 0.0161(12) -0.0102(13)
Ag34 0.173(2) 0.1181(15) 0.0858(13) 0.0092(11) 0.0215(14) -0.0342(15)
Ag35 0.1528(19) 0.0922(12) 0.1007(14) 0.0036(10) 0.0374(13) -0.0124(12)
Ag36 0.184(2) 0.0883(11) 0.0845(12) 0.0012(9) 0.0136(13) -0.0204(13)
Ag37 0.183(2) 0.1248(17) 0.0956(15) 0.0083(12) 0.0270(15) 0.0317(16)
Ag38 0.230(4) 0.192(3) 0.0998(18) 0.0088(17) 0.021(2) 0.065(3)
Ag39 0.148(2) 0.144(2) 0.132(2) -0.0338(16) -0.0020(17) 0.0090(16)
Ag40 0.153(2) 0.1119(15) 0.1132(16) -0.0075(12) 0.0127(15) -0.0046(14)
Ag41 0.1340(19) 0.1264(17) 0.157(2) -0.0417(16) 0.0066(17) 0.0086(15)
Ag42 0.1170(18) 0.175(2) 0.167(3) -0.084(2) 0.0106(17) -0.0031(16)
Ag43 0.151(2) 0.1196(16) 0.1116(16) -0.0338(13) -0.0028(15) 0.0054(14)
Ag44 0.1160(14) 0.1167(13) 0.0771(11) -0.0190(9) 0.0350(10) -0.0130(11)
Ag45 0.1211(14) 0.0895(10) 0.0702(9) -0.0081(8) 0.0321(9) -0.0115(10)
S1 0.143(6) 0.089(4) 0.072(3) -0.005(3) 0.047(4) -0.021(4)
S2 0.125(5) 0.098(4) 0.081(4) -0.006(3) 0.043(4) -0.025(4)
S3 0.121(6) 0.200(9) 0.098(5) -0.063(5) 0.040(4) -0.046(6)
S4 0.111(5) 0.108(4) 0.064(3) -0.016(3) 0.025(3) -0.013(3)
S5 0.126(5) 0.107(4) 0.068(3) -0.019(3) 0.015(3) -0.008(4)
S6 0.122(6) 0.143(7) 0.177(9) -0.062(6) -0.036(6) 0.028(5)
S7 0.134(6) 0.095(4) 0.123(6) 0.001(4) 0.017(5) 0.017(4)
S8 0.115(5) 0.107(5) 0.117(5) -0.015(4) 0.019(4) 0.002(4)
S9 0.121(5) 0.099(4) 0.070(3) -0.008(3) 0.038(3) -0.006(3)
S10 0.139(6) 0.118(5) 0.088(4) -0.031(4) 0.032(4) -0.015(4)
S11 0.108(5) 0.107(4) 0.085(4) -0.028(3) 0.016(3) -0.002(4)
S12 0.122(5) 0.108(4) 0.081(4) -0.024(3) 0.039(4) -0.014(4)
S13 0.094(4) 0.098(4) 0.068(3) -0.004(3) 0.022(3) -0.003(3)
S14 0.119(5) 0.087(4) 0.091(4) -0.011(3) 0.022(4) -0.023(3)
S15 0.175(7) 0.078(4) 0.087(4) 0.001(3) 0.020(4) -0.017(4)
S16 0.096(4) 0.104(4) 0.075(3) 0.001(3) 0.024(3) -0.017(3)
S17 0.158(7) 0.107(5) 0.098(5) 0.018(4) 0.038(5) -0.019(4)
S18 0.114(5) 0.089(4) 0.112(5) -0.004(3) 0.054(4) -0.007(3)
S19 0.112(5) 0.116(5) 0.088(4) -0.010(3) 0.042(4) -0.009(4)
S20 0.134(5) 0.104(4) 0.063(3) -0.004(3) 0.030(3) -0.001(4)
S21 0.148(6) 0.092(4) 0.081(4) 0.008(3) 0.016(4) -0.005(4)
S22 0.106(5) 0.106(4) 0.111(5) -0.010(4) 0.042(4) -0.016(4)
S23 0.132(6) 0.105(4) 0.080(4) -0.010(3) 0.039(4) -0.013(4)
O3 0.109(12) 0.101(10) 0.075(9) -0.017(7) 0.046(9) -0.013(9)
O4 0.133(14) 0.092(10) 0.069(9) -0.025(7) 0.018(9) -0.013(9)
O5 0.130(14) 0.082(9) 0.087(10) -0.023(8) 0.011(10) 0.018(9)
O6 0.091(10) 0.122(12) 0.072(9) -0.011(8) 0.041(8) -0.016(9)
O7 0.113(12) 0.089(9) 0.084(10) -0.031(8) 0.031(9) -0.015(9)
O8 0.150(16) 0.098(11) 0.102(13) -0.027(9) 0.019(12) -0.009(11)
O9 0.140(14) 0.069(8) 0.060(8) -0.009(6) 0.015(8) -0.004(8)
O10 0.076(9) 0.076(8) 0.104(11) -0.015(7) 0.017(8) -0.016(7)
O11 0.130(12) 0.061(7) 0.076(9) -0.001(6) 0.055(9) -0.010(7)
O12 0.103(11) 0.083(9) 0.096(11) 0.004(8) 0.052(9) 0.011(8)
O13 0.091(10) 0.085(8) 0.067(8) 0.004(6) 0.036(7) -0.006(7)
O14 0.092(10) 0.094(9) 0.069(8) -0.013(7) 0.034(8) -0.008(8)
O15 0.116(13) 0.135(14) 0.076(10) -0.034(9) 0.009(9) 0.013(11)
O16 0.090(10) 0.097(10) 0.065(8) 0.000(7) 0.007(7) 0.015(8)
O17 0.185(18) 0.081(9) 0.072(9) 0.000(7) 0.039(11) 0.030(10)
O18 0.132(13) 0.091(10) 0.060(8) -0.009(7) 0.017(8) 0.008(9)
O33 0.16(2) 0.098(15) 0.36(5) -0.03(2) 0.07(3) -0.015(14)
O37 0.28(4) 0.140(19) 0.16(2) 0.044(17) -0.01(2) -0.09(2)
O41 0.150(16) 0.096(11) 0.096(12) -0.004(9) 0.048(11) -0.022(11)
O42 0.093(11) 0.106(11) 0.138(15) -0.006(10) 0.053(11) -0.036(9)
O43 0.102(12) 0.111(12) 0.090(11) -0.024(9) 0.022(9) -0.013(9)
O44 0.124(14) 0.108(12) 0.082(11) 0.012(9) 0.005(10) -0.020(10)
O45 0.126(14) 0.102(11) 0.085(10) -0.030(8) 0.053(10) -0.017(9)
O46 0.085(10) 0.095(10) 0.102(12) -0.027(9) 0.011(9) 0.015(8)
O49 0.101(11) 0.082(9) 0.075(9) -0.006(7) 0.020(8) -0.015(8)
C68 0.158(11) 0.138(10) 0.105(9) -0.018(8) 0.001(8) 0.001(9)
C67 0.157(11) 0.136(10) 0.104(9) -0.018(8) 0.001(8) 0.001(9)
C69 0.158(11) 0.138(10) 0.107(9) -0.017(8) 0.001(8) 0.001(9)
C70 0.159(11) 0.140(10) 0.109(9) -0.016(8) -0.001(8) 0.002(9)
C71 0.159(11) 0.141(9) 0.109(9) -0.018(7) 0.001(8) 0.002(9)
C72 0.158(11) 0.140(10) 0.107(9) -0.018(7) 0.001(8) 0.002(9)
C73 0.162(12) 0.144(10) 0.112(9) -0.018(8) 0.002(9) 0.002(9)
C77 0.207(13) 0.140(10) 0.095(8) -0.020(7) 0.052(9) 0.019(10)
C79 0.208(13) 0.141(10) 0.096(8) -0.018(7) 0.051(9) 0.019(10)
C80 0.208(13) 0.143(10) 0.097(8) -0.016(7) 0.051(9) 0.018(10)
C81 0.207(13) 0.143(10) 0.096(8) -0.019(7) 0.052(9) 0.019(10)
C82 0.208(13) 0.143(10) 0.097(8) -0.022(7) 0.052(9) 0.020(10)
C78 0.208(13) 0.141(10) 0.096(8) -0.022(7) 0.051(9) 0.020(10)
C83 0.39(6) 0.24(5) 0.10(3) -0.04(3) -0.02(4) 0.00(5)
C84 0.206(13) 0.144(11) 0.095(9) -0.018(8) 0.053(9) 0.019(10)
C85 0.25(4) 0.21(3) 0.09(2) -0.04(2) 0.08(2) -0.11(3)
C86 0.25(4) 0.16(3) 0.17(4) 0.02(3) 0.02(3) 0.07(3)

loop_
_atom_type_symbol
_atom_type_description
_atom_type_scat_dispersion_real
_atom_type_scat_dispersion_imag
_atom_type_scat_source
C C 0.0181 0.0091 'International Tables Vol C Tables 4.2.6.8 and 6.1.1.4'
H H 0.0000 0.0000 'International Tables Vol C Tables 4.2.6.8 and 6.1.1.4'
Ag Ag 0.1306 4.2820 'International Tables Vol C Tables 4.2.6.8 and 6.1.1.4'
N N 0.0311 0.0180 'International Tables Vol C Tables 4.2.6.8 and 6.1.1.4'
O O 0.0492 0.0322 'International Tables Vol C Tables 4.2.6.8 and 6.1.1.4'
S S 0.3331 0.5567 'International Tables Vol C Tables 4.2.6.8 and 6.1.1.4'
W W -5.4734 5.5774 'International Tables Vol C Tables 4.2.6.8 and 6.1.1.4'
Cl Cl 0.3639 0.7018 'International Tables Vol C Tables 4.2.6.8 and 6.1.1.4'

loop_
_geom_angle_atom_site_label_1
_geom_angle_atom_site_label_2
_geom_angle_atom_site_label_3
_geom_angle
_geom_angle_site_symmetry_1
_geom_angle_site_symmetry_3
O3 W1 O4 90.5(7) . .
O3 W1 O7 159.2(7) . .
O3 W1 O9 91.2(6) . .
O4 W1 O9 72.3(6) . .
O6 W1 O3 102.1(7) . .
O6 W1 O4 159.3(6) . .
O6 W1 O7 90.8(6) . .
O6 W1 O9 90.9(6) . .
O7 W1 O4 72.9(6) . .
O7 W1 O9 72.2(6) . .
O45 W1 O3 101.2(8) . .
O45 W1 O4 92.3(7) . .
O45 W1 O6 101.0(7) . .
O45 W1 O7 92.0(8) . .
O45 W1 O9 160.4(7) . .
O4 W2 O7 71.9(6) . .
O4 W2 O10 68.8(6) . .
O5 W2 O4 89.5(7) . .
O5 W2 O7 157.7(8) . .
O5 W2 O10 90.8(7) . .
O8 W2 O4 160.7(7) . .
O8 W2 O5 103.6(8) . .
O8 W2 O7 91.9(7) . .
O8 W2 O10 96.4(8) . .
O10 W2 O7 71.3(6) . .
O46 W2 O4 91.0(8) . .
O46 W2 O5 101.3(7) . .
O46 W2 O7 91.6(6) . .
O46 W2 O8 100.1(9) . .
O46 W2 O10 156.6(7) . .
O7 W3 O9 78.2(7) . .
O7 W3 O10 75.1(5) . .
O9 W3 O10 70.4(6) . .
O11 W3 O7 152.1(6) . .
O11 W3 O9 76.2(6) . .
O11 W3 O10 85.9(5) . .
O15 W3 O7 95.4(7) . .
O15 W3 O9 94.1(7) . .
O15 W3 O10 162.9(7) . .
O15 W3 O11 97.3(7) . .
O15 W3 O16 100.8(8) . .
O16 W3 O7 98.7(7) . .
O16 W3 O9 165.0(6) . .
O16 W3 O10 94.7(7) . .
O16 W3 O11 103.1(6) . .
O11 W4 O9 73.4(5) . .
O11 W4 O14 77.8(5) . .
O12 W4 O9 159.5(6) . .
O12 W4 O11 90.8(7) . .
O12 W4 O13 101.4(7) . .
O12 W4 O14 90.8(6) . .
O12 W4 O18 102.1(7) . .
O13 W4 O9 91.3(6) . .
O13 W4 O11 161.8(6) . .
O13 W4 O14 88.5(6) . .
O13 W4 O18 103.4(6) . .
O14 W4 O9 73.4(5) . .
O18 W4 O9 90.3(6) . .
O18 W4 O11 87.0(6) . .
O18 W4 O14 160.2(7) . .
O4 W5 O9 78.6(6) . .
O4 W5 O10 75.3(6) . .
O10 W5 O9 74.4(5) . .
O14 W5 O4 153.7(6) . .
O14 W5 O9 77.7(6) . .
O14 W5 O10 87.5(6) . .
O17 W5 O4 97.5(8) . .
O17 W5 O9 166.1(7) . .
O17 W5 O10 91.7(7) . .
O17 W5 O14 102.8(8) . .
O49 W5 O4 91.7(7) . .
O49 W5 O9 90.1(6) . .
O49 W5 O10 161.3(6) . .
O49 W5 O14 99.6(7) . .
O49 W5 O17 103.4(7) . .
Ag1A Ag1 Ag26 148.6(10) . .
Ag1A Ag1 S4 97.0(9) . .
Ag1A Ag1 S22 112.8(10) . 3_665
Ag1A Ag1 O6 79.7(11) . .
S4 Ag1 Ag26 51.7(2) . .
S4 Ag1 O6 83.9(4) . .
S22 Ag1 Ag26 98.6(3) 3_665 .
S22 Ag1 S4 150.2(4) 3_665 .
S22 Ag1 O6 102.0(5) 3_665 .
O6 Ag1 Ag26 93.3(4) . .
Ag1 Ag1A Ag31 150.0(11) . .
Ag1 Ag1A S3 154.5(10) . .
Ag1 Ag1A S4 66.2(8) . .
Ag1 Ag1A S22 52.5(9) . 3_665
Ag1 Ag1A O6 82.9(11) . .
S3 Ag1A Ag31 54.7(3) . .
S3 Ag1A S4 132.8(4) . .
S3 Ag1A S22 105.7(3) . 3_665
S3 Ag1A O6 114.2(5) . .
S4 Ag1A Ag31 95.6(3) . .
S4 Ag1A S22 118.7(3) . 3_665
S22 Ag1A Ag31 138.8(3) 3_665 .
O6 Ag1A Ag31 70.1(4) . .
O6 Ag1A S4 80.3(4) . .
O6 Ag1A S22 92.6(5) . 3_665
Ag2A Ag2 Ag4 121.7(7) . .
Ag2A Ag2 Ag42 128.7(6) . .
Ag2A Ag2 S3 73.5(5) . .
Ag2A Ag2 S10 72.7(6) . .
Ag2A Ag2 O19 102.3(12) . .
Ag2A Ag2 O20 167.2(10) . .
Ag2A Ag2 C263 135.2(17) . .
Ag42 Ag2 Ag4 70.8(2) . .
Ag42 Ag2 S3 59.2(3) . .
Ag42 Ag2 S10 111.9(4) . .
S3 Ag2 Ag4 117.9(3) . .
S3 Ag2 S10 118.2(4) . .
S10 Ag2 Ag4 51.0(2) . .
O19 Ag2 Ag4 105.9(10) . .
O19 Ag2 Ag42 122.9(11) . .
O19 Ag2 S3 130.8(11) . .
O19 Ag2 S10 106.1(10) . .
O19 Ag2 O20 69.4(12) . .
O19 Ag2 C263 36.1(16) . .
O20 Ag2 Ag4 54.6(7) . .
O20 Ag2 Ag42 63.5(8) . .
O20 Ag2 S3 119.3(9) . .
O20 Ag2 S10 99.7(8) . .
O20 Ag2 C263 34.3(16) . .
C263 Ag2 Ag4 74.5(13) . .
C263 Ag2 Ag42 95.6(15) . .
C263 Ag2 S3 140.1(9) . .
C263 Ag2 S10 99.3(7) . .
Ag2 Ag2A Ag42 38.0(5) . .
Ag2 Ag2A S3 84.9(6) . .
Ag2 Ag2A S10 86.8(6) . .
Ag2 Ag2A O19 54.0(10) . .
Ag2 Ag2A C59 150(3) . 3_665
S3 Ag2A Ag42 50.5(3) . .
S3 Ag2A S10 126.9(3) . .
S10 Ag2A Ag42 96.3(2) . .
O19 Ag2A Ag42 88.8(9) . .
O19 Ag2A S3 117.2(9) . .
O19 Ag2A S10 98.7(8) . .
O19 Ag2A C59 97(2) . 3_665
C59 Ag2A Ag42 170(7) 3_665 .
C59 Ag2A S3 119(7) 3_665 .
C59 Ag2A S10 91(8) 3_665 .
Ag3A Ag3 Ag12 112(2) . .
Ag3A Ag3 Ag40 128(2) . .
Ag3A Ag3 S7 80(2) . .
Ag3A Ag3 S15 43.4(18) . .
Ag3A Ag3 O5 101.2(19) . .
Ag3A Ag3 O39 124(2) . .
Ag3A Ag3 C249 156(3) . .
Ag12 Ag3 Ag40 116.6(5) . .
S7 Ag3 Ag12 166.3(6) . .
S7 Ag3 Ag40 50.0(4) . .
S7 Ag3 S15 122.0(6) . .
S15 Ag3 Ag12 71.0(5) . .
S15 Ag3 Ag40 171.1(7) . .
O5 Ag3 Ag12 87.1(8) . .
O5 Ag3 Ag40 64.5(6) . .
O5 Ag3 S7 83.6(8) . .
O5 Ag3 S15 113.1(8) . .
O5 Ag3 C249 100.9(13) . .
O39 Ag3 Ag12 48.2(10) . .
O39 Ag3 Ag40 102.5(9) . .
O39 Ag3 S7 131.6(11) . .
O39 Ag3 S15 86.0(11) . .
O39 Ag3 O5 123.8(13) . .
O39 Ag3 C249 33.7(12) . .
C249 Ag3 Ag12 61.5(11) . .
C249 Ag3 Ag40 69.8(11) . .
C249 Ag3 S7 110.5(12) . .
C249 Ag3 S15 119.0(14) . .
Ag3 Ag3A Ag36 155.7(19) . .
Ag3 Ag3A S7 85(2) . .
Ag3 Ag3A S15 126(2) . .
Ag3 Ag3A O5 63.1(18) . .
Ag3 Ag3A O39 43(2) . .
S7 Ag3A Ag36 101.5(2) . .
S15 Ag3A Ag36 56.34(18) . .
S15 Ag3A S7 147.1(3) . .
S15 Ag3A O5 122.2(5) . .
S15 Ag3A O39 88.0(7) . .
O5 Ag3A Ag36 94.8(3) . .
O5 Ag3A S7 80.0(5) . .
O39 Ag3A Ag36 143.6(7) . .
O39 Ag3A S7 113.9(7) . .
O39 Ag3A O5 99.4(8) . .
Ag2 Ag4 Ag11 159.54(18) . .
Ag2 Ag4 Ag42 48.10(17) . .
Ag10 Ag4 Ag2 104.6(2) . .
Ag10 Ag4 Ag11 58.00(8) . .
Ag10 Ag4 Ag42 116.36(9) . .
Ag11 Ag4 Ag42 126.29(10) . .
S8 Ag4 Ag2 145.4(3) . .
S8 Ag4 Ag10 108.8(2) . .
S8 Ag4 Ag11 50.9(2) . .
S8 Ag4 Ag42 107.0(2) . .
S10 Ag4 Ag2 58.5(3) . .
S10 Ag4 Ag10 54.2(2) . .
S10 Ag4 Ag11 109.8(2) . .
S10 Ag4 Ag42 98.71(18) . .
S10 Ag4 S8 154.0(3) . .
S10 Ag4 O20 97.8(6) . .
O20 Ag4 Ag2 44.9(6) . .
O20 Ag4 Ag10 149.4(6) . .
O20 Ag4 Ag11 152.1(6) . .
O20 Ag4 Ag42 49.6(6) . .
O20 Ag4 S8 101.7(6) . .
O46 Ag4 Ag2 89.3(4) . .
O46 Ag4 Ag10 86.5(4) . .
O46 Ag4 Ag11 79.4(4) . .
O46 Ag4 Ag42 47.6(4) . .
O46 Ag4 S8 84.3(4) . .
O46 Ag4 S10 111.4(4) . .
O46 Ag4 O20 94.4(8) . .
Ag10 Ag5 Ag6 125.70(9) . .
S10 Ag5 Ag6 167.70(19) . .
S10 Ag5 Ag10 47.67(18) . .
S12 Ag5 Ag6 46.70(16) . .
S12 Ag5 Ag10 86.57(17) . .
S12 Ag5 S10 121.3(2) . .
S22 Ag5 Ag6 81.8(2) 3_665 .
S22 Ag5 Ag10 138.9(2) 3_665 .
S22 Ag5 S10 109.8(3) 3_665 .
S22 Ag5 S12 128.2(3) 3_665 .
O3 Ag5 Ag6 77.8(4) . .
O3 Ag5 Ag10 63.9(4) . .
O3 Ag5 S10 103.6(4) . .
O3 Ag5 S12 77.1(4) . .
O3 Ag5 S22 99.5(4) . 3_665
Ag23 Ag6 Ag5 79.16(10) 3_665 .
Ag24 Ag6 Ag5 156.76(10) 3_665 .
Ag24 Ag6 Ag23 79.37(8) 3_665 3_665
Ag24 Ag6 Ag44 101.12(10) 3_665 .
Ag44 Ag6 Ag5 95.55(9) . .
Ag44 Ag6 Ag23 158.20(10) . 3_665
S12 Ag6 Ag5 49.7(2) . .
S12 Ag6 Ag23 128.4(2) . 3_665
S12 Ag6 Ag24 152.2(2) . 3_665
S12 Ag6 Ag44 52.89(19) . .
S12 Ag6 S23 126.9(2) . 3_665
S23 Ag6 Ag5 106.8(2) 3_665 .
S23 Ag6 Ag23 55.16(17) 3_665 3_665
S23 Ag6 Ag24 67.09(18) 3_665 3_665
S23 Ag6 Ag44 145.3(2) 3_665 .
O42 Ag6 Ag5 95.8(5) 3_665 .
O42 Ag6 Ag23 46.2(4) 3_665 3_665
O42 Ag6 Ag24 62.6(5) 3_665 3_665
O42 Ag6 Ag44 114.5(4) 3_665 .
O42 Ag6 S12 132.8(5) 3_665 .
O42 Ag6 S23 89.8(4) 3_665 3_665
Ag44 Ag7 Ag8 60.78(7) . .
O3 Ag7 Ag8 112.4(4) . .
O3 Ag7 Ag44 100.2(4) . .
O3 Ag7 O13 125.0(5) . .
O13 Ag7 Ag8 52.2(3) . .
O13 Ag7 Ag44 108.4(4) . .
O41 Ag7 Ag8 117.4(6) 3_665 .
O41 Ag7 Ag44 101.0(5) 3_665 .
O41 Ag7 O3 130.1(7) 3_665 .
O41 Ag7 O13 89.4(5) 3_665 .
Ag15 Ag8 Ag7 116.77(9) . .
Ag15 Ag8 Ag44 164.69(10) . .
Ag44 Ag8 Ag7 56.14(6) . .
S13 Ag8 Ag7 70.99(16) . .
S13 Ag8 Ag15 114.72(16) . .
S13 Ag8 Ag44 51.22(14) . .
S13 Ag8 S14 146.5(3) . .
S13 Ag8 O13 82.8(3) . .
S13 Ag8 O49 129.0(4) . .
S14 Ag8 Ag7 142.0(2) . .
S14 Ag8 Ag15 53.57(16) . .
S14 Ag8 Ag44 141.07(17) . .
S14 Ag8 O13 114.3(3) . .
O13 Ag8 Ag7 48.2(3) . .
O13 Ag8 Ag15 69.4(3) . .
O13 Ag8 Ag44 100.3(3) . .
O49 Ag8 Ag7 59.0(3) . .
O49 Ag8 Ag15 97.2(3) . .
O49 Ag8 Ag44 90.0(3) . .
O49 Ag8 S14 84.5(4) . .
O49 Ag8 O13 72.2(5) . .
Ag10 Ag9 Ag13 98.40(10) . .
Ag10 Ag9 Ag44 146.35(10) . .
Ag44 Ag9 Ag13 113.30(11) . .
S11 Ag9 Ag10 51.98(16) . .
S11 Ag9 Ag13 50.34(16) . .
S11 Ag9 Ag44 161.64(18) . .
S12 Ag9 Ag10 98.2(2) . .
S12 Ag9 Ag13 159.7(2) . .
S12 Ag9 Ag44 53.98(19) . .
S12 Ag9 S11 138.1(2) . .
O37 Ag9 Ag10 138.2(9) . .
O37 Ag9 Ag13 53.0(6) . .
O37 Ag9 Ag44 73.8(8) . .
O37 Ag9 S11 88.2(8) . .
O37 Ag9 S12 106.8(6) . .
O37 Ag9 O49 103.4(9) . .
O49 Ag9 Ag10 86.7(4) . .
O49 Ag9 Ag13 65.8(3) . .
O49 Ag9 Ag44 95.9(4) . .
O49 Ag9 S11 84.6(4) . .
O49 Ag9 S12 126.9(4) . .
Ag4 Ag10 Ag5 103.10(9) . .
Ag4 Ag10 Ag11 67.56(9) . .
Ag9 Ag10 Ag4 177.59(11) . .
Ag9 Ag10 Ag5 74.87(9) . .
Ag9 Ag10 Ag11 114.53(10) . .
Ag11 Ag10 Ag5 170.21(11) . .
S10 Ag10 Ag4 56.0(2) . .
S10 Ag10 Ag5 51.8(2) . .
S10 Ag10 Ag9 121.6(2) . .
S10 Ag10 Ag11 120.6(2) . .
S10 Ag10 S11 145.0(2) . .
S10 Ag10 O4 119.3(4) . .
S11 Ag10 Ag4 118.1(2) . .
S11 Ag10 Ag5 135.3(2) . .
S11 Ag10 Ag9 63.45(19) . .
S11 Ag10 Ag11 54.48(19) . .
S11 Ag10 O4 94.4(4) . .
O4 Ag10 Ag4 92.6(4) . .
O4 Ag10 Ag5 100.7(4) . .
O4 Ag10 Ag9 89.1(4) . .
O4 Ag10 Ag11 77.5(4) . .
Ag10 Ag11 Ag4 54.44(8) . .
Ag10 Ag11 Ag12 108.60(10) . .
Ag12 Ag11 Ag4 160.13(10) . .
S8 Ag11 Ag4 50.32(18) . .
S8 Ag11 Ag10 104.7(2) . .
S8 Ag11 Ag12 145.6(2) . .
S11 Ag11 Ag4 104.22(18) . .
S11 Ag11 Ag10 52.84(17) . .
S11 Ag11 Ag12 64.61(18) . .
S11 Ag11 S8 147.9(3) . .
O5 Ag11 Ag4 88.7(5) . .
O5 Ag11 Ag10 97.2(4) . .
O5 Ag11 Ag12 83.1(5) . .
O5 Ag11 S8 84.4(5) . .
O5 Ag11 S11 117.9(4) . .
O40 Ag11 Ag4 144.6(7) . .
O40 Ag11 Ag10 153.6(7) . .
O40 Ag11 Ag12 55.1(7) . .
O40 Ag11 S8 96.3(7) . .
O40 Ag11 S11 101.3(7) . .
O40 Ag11 O5 100.6(8) . .
Ag3 Ag12 Ag11 67.9(3) . .
Ag13 Ag12 Ag3 139.4(3) . .
Ag13 Ag12 Ag11 94.75(10) . .
Ag13 Ag12 Ag14 73.11(9) . .
Ag14 Ag12 Ag3 98.1(3) . .
Ag14 Ag12 Ag11 142.55(9) . .
O17 Ag12 Ag3 68.3(5) . .
O17 Ag12 Ag11 73.7(5) . .
O17 Ag12 Ag13 71.7(4) . .
O17 Ag12 Ag14 68.8(5) . .
O36 Ag12 Ag3 164.2(7) . .
O36 Ag12 Ag11 123.5(7) . .
O36 Ag12 Ag13 54.8(6) . .
O36 Ag12 Ag14 78.7(6) . .
O36 Ag12 O17 123.4(8) . .
O36 Ag12 O39 125.0(9) . .
O39 Ag12 Ag3 40.5(7) . .
O39 Ag12 Ag11 86.5(7) . .
O39 Ag12 Ag13 178.5(8) . .
O39 Ag12 Ag14 105.4(7) . .
O39 Ag12 O17 108.0(8) . .
Ag12 Ag13 Ag9 119.89(11) . .
S11 Ag13 Ag9 58.91(17) . .
S11 Ag13 Ag12 69.22(19) . .
S14 Ag13 Ag9 107.84(16) . .
S14 Ag13 Ag12 101.74(18) . .
S14 Ag13 S11 149.8(2) . .
S14 Ag13 O37 98.2(9) . .
O36 Ag13 Ag9 151.5(6) . .
O36 Ag13 Ag12 49.1(6) . .
O36 Ag13 S11 94.6(6) . .
O36 Ag13 S14 100.5(6) . .
O36 Ag13 O37 130.8(10) . .
O37 Ag13 Ag9 48.2(7) . .
O37 Ag13 Ag12 159.6(9) . .
O37 Ag13 S11 91.3(9) . .
Ag12 Ag14 Ag35 117.84(11) . .
S14 Ag14 Ag12 97.33(18) . .
S14 Ag14 Ag35 95.85(15) . .
S15 Ag14 Ag12 77.4(2) . .
S15 Ag14 Ag35 53.15(17) . .
S15 Ag14 S14 136.7(2) . .
O34 Ag14 Ag12 168.2(6) . .
O34 Ag14 Ag35 52.0(6) . .
O34 Ag14 S14 79.2(6) . .
O34 Ag14 S15 97.3(6) . .
O35 Ag14 Ag12 75.8(7) . .
O35 Ag14 Ag35 161.5(7) . .
O35 Ag14 S14 94.5(7) . .
O35 Ag14 S15 124.6(7) . .
O35 Ag14 O34 115.5(9) . .
Ag8 Ag15 Ag35 120.32(11) . .
Ag17 Ag15 Ag8 151.67(11) . .
Ag17 Ag15 Ag35 72.81(8) . .
S14 Ag15 Ag8 54.26(15) . .
S14 Ag15 Ag17 153.89(18) . .
S14 Ag15 Ag35 95.55(19) . .
S14 Ag15 O34 81.6(6) . .
S16 Ag15 Ag8 99.13(16) . .
S16 Ag15 Ag17 55.43(14) . .
S16 Ag15 Ag35 121.78(16) . .
S16 Ag15 S14 142.5(2) . .
S16 Ag15 O34 123.1(6) . .
O34 Ag15 Ag8 135.3(6) . .
O34 Ag15 Ag17 72.9(6) . .
O34 Ag15 Ag35 50.6(6) . .
S13 Ag16 Ag25 48.36(14) . 3_665
S16 Ag16 Ag25 159.12(17) . 3_665
S16 Ag16 S13 115.7(2) . .
S18 Ag16 Ag25 74.96(15) . 3_665
S18 Ag16 S13 123.3(2) . .
S18 Ag16 S16 118.2(2) . .
O13 Ag16 Ag25 98.3(3) . 3_665
O13 Ag16 S13 82.4(3) . .
O13 Ag16 S16 91.5(4) . .
O13 Ag16 S18 112.3(4) . .
Ag15 Ag17 Ag18 103.83(9) . .
Ag15 Ag17 Ag19 124.00(11) . .
Ag18 Ag17 Ag19 58.28(7) . .
S16 Ag17 Ag15 54.47(16) . .
S16 Ag17 Ag18 55.18(15) . .
S16 Ag17 Ag19 106.77(16) . .
S16 Ag17 S17 133.7(3) . .
S17 Ag17 Ag15 98.4(2) . .
S17 Ag17 Ag18 109.7(2) . .
S17 Ag17 Ag19 54.02(19) . .
O33 Ag17 Ag15 83.8(8) . .
O33 Ag17 Ag18 153.3(8) . .
O33 Ag17 Ag19 137.4(10) . .
O33 Ag17 S16 115.8(10) . .
O33 Ag17 S17 94.0(10) . .
Ag19 Ag18 Ag17 60.89(7) . .
S16 Ag18 Ag17 52.77(14) . .
S16 Ag18 Ag19 106.98(17) . .
S19 Ag18 Ag17 110.34(19) . .
S19 Ag18 Ag19 56.30(17) . .
S19 Ag18 S16 125.3(2) . .
O32 Ag18 Ag17 69.7(12) . .
O32 Ag18 Ag19 84.5(13) . .
O32 Ag18 S16 97.6(12) . .
O32 Ag18 S19 126.9(13) . .
Ag18 Ag19 Ag17 60.83(7) . .
Ag18 Ag19 Ag20 100.30(9) . .
Ag20 Ag19 Ag17 121.86(9) . .
S17 Ag19 Ag17 54.1(2) . .
S17 Ag19 Ag18 112.22(19) . .
S17 Ag19 Ag20 98.1(2) . .
S17 Ag19 S19 135.2(2) . .
S19 Ag19 Ag17 108.00(17) . .
S19 Ag19 Ag18 53.69(18) . .
S19 Ag19 Ag20 53.22(19) . .
O1 Ag19 Ag17 158.6(8) . .
O1 Ag19 Ag18 140.5(8) . .
O1 Ag19 Ag20 61.1(10) . .
O1 Ag19 S17 105.2(8) . .
O1 Ag19 S19 90.5(9) . .
O1 Ag19 O1A 21.6(10) . .
O1 Ag19 O31 108.6(15) . .
O1A Ag19 Ag17 140.2(10) . .
O1A Ag19 Ag18 154.7(9) . .
O1A Ag19 Ag20 79.7(8) . .
O1A Ag19 S17 92.7(10) . .
O1A Ag19 S19 111.4(10) . .
O31 Ag19 Ag17 74.2(11) . .
O31 Ag19 Ag18 77.2(12) . .
O31 Ag19 Ag20 160.5(9) . .
O31 Ag19 S17 100.7(9) . .
O31 Ag19 S19 113.8(10) . .
O31 Ag19 O1A 94.3(14) . .
Ag19 Ag20 Ag29 158.88(11) . .
Ag19 Ag20 Ag34 72.07(9) . .
Ag29 Ag20 Ag34 118.38(10) . .
S19 Ag20 Ag19 56.22(17) . .
S19 Ag20 Ag29 105.53(18) . .
S19 Ag20 Ag34 123.61(19) . .
S20 Ag20 Ag19 148.44(17) . .
S20 Ag20 Ag29 52.61(15) . .
S20 Ag20 Ag34 91.82(17) . .
S20 Ag20 S19 144.4(2) . .
O2 Ag20 Ag19 68.5(10) . .
O2 Ag20 Ag29 132.5(10) . .
O2 Ag20 Ag34 47.4(9) . .
O2 Ag20 S19 119.1(10) . .
O2 Ag20 S20 80.6(11) . .
S9 Ag21 Ag29 47.90(16) . .
S18 Ag21 Ag29 150.95(17) . .
S18 Ag21 S9 122.4(2) . .
S18 Ag21 S19 107.9(3) . .
S19 Ag21 Ag29 95.6(2) . .
S19 Ag21 S9 125.1(2) . .
O18 Ag21 Ag29 51.5(4) . .
O18 Ag21 S9 88.8(4) . .
O18 Ag21 S18 107.8(4) . .
O18 Ag21 S19 96.1(4) . .
Ag23 Ag22 Ag25 99.35(9) . 3_665
Ag23 Ag22 Ag28 108.08(10) . .
Ag28 Ag22 Ag25 120.87(11) . 3_665
S2 Ag22 Ag23 53.95(14) 3_665 .
S2 Ag22 Ag25 48.26(15) 3_665 3_665
S2 Ag22 Ag28 143.77(17) 3_665 .
S18 Ag22 Ag23 152.2(2) . .
S18 Ag22 Ag25 76.32(16) . 3_665
S18 Ag22 Ag28 97.3(2) . .
S18 Ag22 S2 109.7(2) . 3_665
S18 Ag22 S23 132.5(2) . .
S18 Ag22 O44 118.7(4) . 3_665
S23 Ag22 Ag23 61.98(17) . .
S23 Ag22 Ag25 148.08(17) . 3_665
S23 Ag22 Ag28 52.31(19) . .
S23 Ag22 S2 115.2(2) . 3_665
O44 Ag22 Ag23 82.9(4) 3_665 .
O44 Ag22 Ag25 66.6(4) 3_665 3_665
O44 Ag22 Ag28 66.3(4) 3_665 .
O44 Ag22 S2 79.4(4) 3_665 3_665
O44 Ag22 S23 84.7(4) 3_665 .
Ag22 Ag23 Ag6 100.39(11) . 3_665
Ag22 Ag23 Ag26 108.39(10) . 3_665
Ag26 Ag23 Ag6 117.56(9) 3_665 3_665
S2 Ag23 Ag6 146.1(2) 3_665 3_665
S2 Ag23 Ag22 62.41(16) 3_665 .
S2 Ag23 Ag26 51.99(13) 3_665 3_665
S2 Ag23 S23 115.7(2) 3_665 .
S22 Ag23 Ag6 83.8(2) . 3_665
S22 Ag23 Ag22 143.78(18) . .
S22 Ag23 Ag26 100.98(19) . 3_665
S22 Ag23 S2 128.0(3) . 3_665
S22 Ag23 S23 109.4(2) . .
S23 Ag23 Ag6 50.44(15) . 3_665
S23 Ag23 Ag22 53.98(15) . .
S23 Ag23 Ag26 144.36(19) . 3_665
O42 Ag23 Ag6 44.7(5) . 3_665
O42 Ag23 Ag22 111.0(5) . .
O42 Ag23 Ag26 73.2(5) . 3_665
O42 Ag23 S2 111.1(5) . 3_665
O42 Ag23 S22 97.3(5) . .
O42 Ag23 S23 84.6(5) . .
Ag6 Ag24 Ag25 81.75(8) 3_665 .
Ag26 Ag24 Ag6 147.49(10) . 3_665
Ag26 Ag24 Ag25 91.08(9) . .
Ag26 Ag24 Ag28 77.20(8) . .
Ag28 Ag24 Ag6 92.13(8) . 3_665
Ag28 Ag24 Ag25 147.76(10) . .
O30 Ag24 Ag6 63.0(5) . 3_665
O30 Ag24 Ag25 63.8(5) . .
O30 Ag24 Ag26 85.3(5) . .
O30 Ag24 Ag28 85.2(5) . .
O44 Ag24 Ag6 99.5(4) . 3_665
O44 Ag24 Ag6 111.3(5) 3_665 3_665
O44 Ag24 Ag25 68.9(4) . .
O44 Ag24 Ag25 143.1(4) 3_665 .
O44 Ag24 Ag26 93.4(5) 3_665 .
O44 Ag24 Ag26 107.4(5) . .
O44 Ag24 Ag28 143.2(4) . .
O44 Ag24 Ag28 68.5(4) 3_665 .
O44 Ag24 O30 153.1(7) 3_665 .
O44 Ag24 O30 131.1(6) . .
O44 Ag24 O44 74.8(6) 3_665 .
Ag22 Ag25 Ag16 84.17(8) 3_665 3_665
Ag24 Ag25 Ag16 155.01(11) . 3_665
Ag24 Ag25 Ag22 82.76(7) . 3_665
S2 Ag25 Ag16 121.56(17) . 3_665
S2 Ag25 Ag22 57.49(15) . 3_665
S2 Ag25 Ag24 67.42(17) . .
S13 Ag25 Ag16 53.17(13) 3_665 3_665
S13 Ag25 Ag22 137.28(16) 3_665 3_665
S13 Ag25 Ag24 136.97(17) 3_665 .
S13 Ag25 S2 140.1(3) 3_665 .
O41 Ag25 Ag16 72.4(4) . 3_665
O41 Ag25 Ag22 70.3(4) . 3_665
O41 Ag25 Ag24 83.1(4) . .
O41 Ag25 S2 121.8(4) . .
O41 Ag25 S13 95.5(4) . 3_665
Ag23 Ag26 Ag1 67.31(12) 3_665 .
Ag23 Ag26 Ag27 147.87(9) 3_665 .
Ag24 Ag26 Ag1 148.46(15) . .
Ag24 Ag26 Ag23 84.79(8) . 3_665
Ag24 Ag26 Ag27 107.70(9) . .
Ag27 Ag26 Ag1 90.49(11) . .
S2 Ag26 Ag1 102.5(2) . .
S2 Ag26 Ag23 53.36(15) . 3_665
S2 Ag26 Ag24 69.24(19) . .
S2 Ag26 Ag27 158.66(17) . .
S2 Ag26 S4 130.0(3) . .
S2 Ag26 O29 103.1(6) . .
S4 Ag26 Ag1 47.28(17) . .
S4 Ag26 Ag23 114.40(16) . 3_665
S4 Ag26 Ag24 158.21(16) . .
S4 Ag26 Ag27 50.55(14) . .
S4 Ag26 O29 102.0(6) . .
O29 Ag26 Ag1 148.9(6) . .
O29 Ag26 Ag23 143.6(6) . 3_665
O29 Ag26 Ag24 59.4(6) . .
O29 Ag26 Ag27 60.1(6) . .
O43 Ag26 Ag1 95.4(4) 3_665 .
O43 Ag26 Ag23 92.2(4) 3_665 3_665
O43 Ag26 Ag24 70.3(5) 3_665 .
O43 Ag26 Ag27 66.1(4) 3_665 .
O43 Ag26 S2 128.2(5) 3_665 .
O43 Ag26 S4 97.5(5) 3_665 .
O43 Ag26 O29 82.4(7) 3_665 .
Ag26 Ag27 Ag28 69.82(7) . .
Ag29 Ag27 Ag26 135.84(8) . .
Ag29 Ag27 Ag28 96.33(9) . .
Ag29 Ag27 Ag45 59.01(6) . .
Ag30 Ag27 Ag26 99.98(8) . .
Ag30 Ag27 Ag28 144.76(9) . .
Ag30 Ag27 Ag29 66.95(7) . .
Ag30 Ag27 Ag45 68.42(7) . .
Ag45 Ag27 Ag26 76.86(6) . .
Ag45 Ag27 Ag28 76.37(7) . .
S4 Ag27 Ag26 52.07(16) . .
S4 Ag27 Ag28 121.08(16) . .
S4 Ag27 Ag29 117.23(17) . .
S4 Ag27 Ag30 53.16(16) . .
S4 Ag27 Ag45 81.59(15) . .
S9 Ag27 Ag26 114.74(16) . .
S9 Ag27 Ag28 47.60(15) . .
S9 Ag27 Ag29 53.13(16) . .
S9 Ag27 Ag30 119.21(17) . .
S9 Ag27 Ag45 72.93(15) . .
S9 Ag27 S4 153.9(2) . .
O28 Ag27 Ag26 131.0(6) . .
O28 Ag27 Ag28 125.4(6) . .
O28 Ag27 Ag29 91.7(6) . .
O28 Ag27 Ag30 87.3(6) . .
O28 Ag27 Ag45 147.1(6) . .
O28 Ag27 S4 101.9(6) . .
O28 Ag27 S9 102.6(6) . .
Ag22 Ag28 Ag27 144.95(9) . .
Ag24 Ag28 Ag22 82.54(8) . .
Ag24 Ag28 Ag27 102.85(10) . .
S9 Ag28 Ag22 116.82(19) . .
S9 Ag28 Ag24 149.5(2) . .
S9 Ag28 Ag27 47.54(18) . .
S9 Ag28 S23 140.5(2) . .
S9 Ag28 O29 99.6(6) . .
S9 Ag28 O43 87.0(4) . 3_665
S23 Ag28 Ag22 54.12(17) . .
S23 Ag28 Ag24 69.68(16) . .
S23 Ag28 Ag27 160.2(2) . .
S23 Ag28 O43 126.8(5) . 3_665
O29 Ag28 Ag22 142.1(6) . .
O29 Ag28 Ag24 59.8(6) . .
O29 Ag28 Ag27 57.9(6) . .
O29 Ag28 S23 103.8(6) . .
O29 Ag28 O43 83.1(7) . 3_665
O43 Ag28 Ag22 88.2(4) 3_665 .
O43 Ag28 Ag24 69.4(4) 3_665 .
O43 Ag28 Ag27 62.6(4) 3_665 .
Ag20 Ag29 Ag21 66.22(8) . .
Ag20 Ag29 Ag27 160.89(11) . .
Ag20 Ag29 Ag30 140.17(9) . .
Ag27 Ag29 Ag21 94.87(8) . .
Ag27 Ag29 Ag30 55.77(7) . .
Ag30 Ag29 Ag21 134.71(8) . .
Ag45 Ag29 Ag20 112.23(9) . .
Ag45 Ag29 Ag21 70.91(7) . .
Ag45 Ag29 Ag27 60.74(6) . .
Ag45 Ag29 Ag30 64.73(7) . .
S9 Ag29 Ag20 109.39(19) . .
S9 Ag29 Ag21 49.14(17) . .
S9 Ag29 Ag27 52.30(17) . .
S9 Ag29 Ag30 107.36(17) . .
S9 Ag29 Ag45 73.54(13) . .
S20 Ag29 Ag20 53.27(19) . .
S20 Ag29 Ag21 117.8(2) . .
S20 Ag29 Ag27 143.6(2) . .
S20 Ag29 Ag30 103.1(2) . .
S20 Ag29 Ag45 142.45(16) . .
S20 Ag29 S9 141.5(2) . .
O15 Ag29 Ag20 95.2(5) . .
O15 Ag29 Ag21 115.5(4) . .
O15 Ag29 Ag27 95.7(5) . .
O15 Ag29 Ag30 47.1(5) . .
O15 Ag29 Ag45 60.4(5) . .
O15 Ag29 S9 133.4(5) . .
O15 Ag29 S20 84.9(5) . .
Ag27 Ag30 Ag29 57.28(6) . .
Ag27 Ag30 Ag32 110.42(8) . .
Ag27 Ag30 Ag45 56.73(6) . .
Ag29 Ag30 Ag45 53.03(6) . .
Ag31 Ag30 Ag27 148.41(9) . .
Ag31 Ag30 Ag29 134.84(9) . .
Ag31 Ag30 Ag32 99.52(9) . .
Ag31 Ag30 Ag45 104.14(8) . .
Ag32 Ag30 Ag29 63.67(7) . .
Ag32 Ag30 Ag45 109.94(8) . .
S4 Ag30 Ag27 53.90(17) . .
S4 Ag30 Ag29 108.69(19) . .
S4 Ag30 Ag31 99.25(16) . .
S4 Ag30 Ag32 158.54(15) . .
S4 Ag30 Ag45 75.18(17) . .
S4 Ag30 S5 139.2(2) . .
S5 Ag30 Ag27 158.53(15) . .
S5 Ag30 Ag29 111.90(17) . .
S5 Ag30 Ag31 52.90(14) . .
S5 Ag30 Ag32 51.20(15) . .
S5 Ag30 Ag45 134.79(16) . .
O15 Ag30 Ag27 96.9(5) . .
O15 Ag30 Ag29 46.9(4) . .
O15 Ag30 Ag31 87.9(4) . .
O15 Ag30 Ag32 62.5(4) . .
O15 Ag30 Ag45 53.9(5) . .
O15 Ag30 S4 128.6(5) . .
O15 Ag30 S5 84.1(5) . .
O15 Ag30 O27 95.2(8) . .
O27 Ag30 Ag27 68.1(7) . .
O27 Ag30 Ag29 59.0(7) . .
O27 Ag30 Ag31 142.8(7) . .
O27 Ag30 Ag32 51.3(7) . .
O27 Ag30 Ag45 107.5(7) . .
O27 Ag30 S4 107.3(7) . .
O27 Ag30 S5 90.5(7) . .
Ag30 Ag31 Ag1A 74.46(15) . .
Ag30 Ag31 Ag42 175.29(13) . .
Ag42 Ag31 Ag1A 100.83(16) . .
Ag43 Ag31 Ag1A 173.39(16) . .
Ag43 Ag31 Ag30 111.47(9) . .
Ag43 Ag31 Ag42 73.23(11) . .
S3 Ag31 Ag1A 49.7(3) . .
S3 Ag31 Ag30 119.2(3) . .
S3 Ag31 Ag42 56.5(3) . .
S3 Ag31 Ag43 126.0(3) . .
S3 Ag31 S5 144.9(3) . .
S3 Ag31 O7 122.5(4) . .
S5 Ag31 Ag1A 130.7(2) . .
S5 Ag31 Ag30 59.45(18) . .
S5 Ag31 Ag42 125.0(2) . .
S5 Ag31 Ag43 55.91(17) . .
S5 Ag31 O7 92.5(4) . .
O7 Ag31 Ag1A 103.1(4) . .
O7 Ag31 Ag30 88.0(3) . .
O7 Ag31 Ag42 93.0(3) . .
O7 Ag31 Ag43 74.7(4) . .
Ag30 Ag32 Ag33 133.15(9) . .
Ag38 Ag32 Ag30 118.52(9) . .
Ag38 Ag32 Ag33 53.78(10) . .
S5 Ag32 Ag30 53.59(17) . .
S5 Ag32 Ag33 122.92(17) . .
S5 Ag32 Ag38 74.06(18) . .
S20 Ag32 Ag30 105.38(16) . .
S20 Ag32 Ag33 50.19(16) . .
S20 Ag32 Ag38 103.33(18) . .
S20 Ag32 S5 148.0(2) . .
S20 Ag32 O27 89.9(7) . .
O27 Ag32 Ag30 49.2(7) . .
O27 Ag32 Ag33 140.0(7) . .
O27 Ag32 Ag38 164.8(7) . .
O27 Ag32 S5 90.7(7) . .
O47 Ag32 Ag30 126.9(8) . .
O47 Ag32 Ag33 98.6(8) . .
O47 Ag32 Ag38 79.2(8) . .
O47 Ag32 S5 92.0(8) . .
O47 Ag32 S20 119.2(8) . .
O47 Ag32 O27 101.2(11) . .
Ag34 Ag33 Ag32 123.35(8) . .
Ag38 Ag33 Ag32 60.66(10) . .
Ag38 Ag33 Ag34 115.58(11) . .
S20 Ag33 Ag32 49.39(18) . .
S20 Ag33 Ag34 95.92(18) . .
S20 Ag33 Ag38 109.3(2) . .
S20 Ag33 S21 140.9(2) . .
S21 Ag33 Ag32 119.3(2) . .
S21 Ag33 Ag34 56.70(19) . .
S21 Ag33 Ag38 67.7(2) . .
O2A Ag33 Ag32 143.2(8) . .
O2A Ag33 Ag34 52.6(10) . .
O2A Ag33 Ag38 155.6(8) . .
O2A Ag33 S20 93.9(8) . .
O2A Ag33 S21 89.7(8) . .
O26 Ag33 Ag32 86.8(9) . .
O26 Ag33 Ag34 149.3(9) . .
O26 Ag33 Ag38 82.6(9) . .
O26 Ag33 S20 101.1(9) . .
O26 Ag33 S21 116.5(9) . .
O26 Ag33 O2A 100.5(14) . .
Ag33 Ag34 Ag20 73.67(8) . .
Ag33 Ag34 Ag35 156.50(13) . .
Ag35 Ag34 Ag20 119.50(10) . .
Ag36 Ag34 Ag20 138.30(10) . .
Ag36 Ag34 Ag33 99.55(11) . .
Ag36 Ag34 Ag35 57.35(8) . .
S17 Ag34 Ag20 94.0(2) . .
S17 Ag34 Ag33 151.8(2) . .
S17 Ag34 Ag35 51.24(19) . .
S17 Ag34 Ag36 106.1(2) . .
S17 Ag34 S21 140.2(2) . .
S21 Ag34 Ag20 124.93(18) . .
S21 Ag34 Ag33 53.71(16) . .
S21 Ag34 Ag35 106.24(18) . .
S21 Ag34 Ag36 51.58(16) . .
O2 Ag34 Ag20 46.0(9) . .
O2 Ag34 Ag33 59.0(10) . .
O2 Ag34 Ag35 144.4(10) . .
O2 Ag34 Ag36 157.9(11) . .
O2 Ag34 S17 94.0(10) . .
O2 Ag34 S21 106.7(11) . .
O2 Ag34 O2A 25.0(11) . .
O2 Ag34 O11 104.1(9) . .
O2A Ag34 Ag20 70.4(9) . .
O2A Ag34 Ag33 53.0(8) . .
O2A Ag34 Ag35 147.1(9) . .
O2A Ag34 Ag36 138.0(8) . .
O2A Ag34 S17 99.2(8) . .
O2A Ag34 S21 87.8(8) . .
O11 Ag34 Ag20 61.3(3) . .
O11 Ag34 Ag33 85.5(4) . .
O11 Ag34 Ag35 85.0(4) . .
O11 Ag34 Ag36 77.4(3) . .
O11 Ag34 S17 111.1(5) . .
O11 Ag34 S21 96.5(4) . .
O11 Ag34 O2A 123.6(9) . .
Ag14 Ag35 Ag15 70.93(8) . .
Ag34 Ag35 Ag14 159.77(12) . .
Ag34 Ag35 Ag15 119.03(9) . .
Ag36 Ag35 Ag14 101.02(9) . .
Ag36 Ag35 Ag15 138.06(10) . .
Ag36 Ag35 Ag34 59.44(9) . .
S15 Ag35 Ag14 53.38(17) . .
S15 Ag35 Ag15 122.31(17) . .
S15 Ag35 Ag34 110.5(2) . .
S15 Ag35 Ag36 53.89(19) . .
S17 Ag35 Ag14 148.0(3) . .
S17 Ag35 Ag15 92.9(2) . .
S17 Ag35 Ag34 52.1(2) . .
S17 Ag35 Ag36 109.0(2) . .
S17 Ag35 S15 142.6(2) . .
S17 Ag35 O34 96.0(6) . .
O14 Ag35 Ag14 85.4(3) . .
O14 Ag35 Ag15 60.5(4) . .
O14 Ag35 Ag34 85.2(3) . .
O14 Ag35 Ag36 78.1(4) . .
O14 Ag35 S15 98.2(4) . .
O14 Ag35 S17 111.1(4) . .
O14 Ag35 O34 106.1(7) . .
O34 Ag35 Ag14 52.3(5) . .
O34 Ag35 Ag15 50.3(5) . .
O34 Ag35 Ag34 147.9(6) . .
O34 Ag35 Ag36 151.4(5) . .
O34 Ag35 S15 97.7(6) . .
Ag3A Ag36 Ag34 171.53(15) . .
Ag3A Ag36 Ag35 109.10(12) . .
Ag3A Ag36 Ag37 75.90(12) . .
Ag34 Ag36 Ag37 111.51(10) . .
Ag35 Ag36 Ag34 63.21(9) . .
Ag35 Ag36 Ag37 173.62(11) . .
S15 Ag36 Ag3A 54.7(2) . .
S15 Ag36 Ag34 116.9(2) . .
S15 Ag36 Ag35 56.9(2) . .
S15 Ag36 Ag37 126.5(2) . .
S21 Ag36 Ag3A 127.1(2) . .
S21 Ag36 Ag34 58.4(2) . .
S21 Ag36 Ag35 118.2(2) . .
S21 Ag36 Ag37 55.6(2) . .
S21 Ag36 S15 144.2(2) . .
O10 Ag36 Ag3A 84.7(4) . .
O10 Ag36 Ag34 99.5(4) . .
O10 Ag36 Ag35 97.2(4) . .
O10 Ag36 Ag37 87.1(4) . .
O10 Ag36 S15 105.6(4) . .
O10 Ag36 S21 110.2(4) . .
Ag36 Ag37 Ag38 105.16(11) . .
S7 Ag37 Ag36 95.7(2) . .
S7 Ag37 Ag38 155.1(2) . .
S21 Ag37 Ag36 52.18(17) . .
S21 Ag37 Ag38 65.30(19) . .
S21 Ag37 S7 139.6(3) . .
O8 Ag37 Ag36 92.2(5) . .
O8 Ag37 Ag38 85.3(4) . .
O8 Ag37 S7 80.4(4) . .
O8 Ag37 S21 119.5(5) . .
O8 Ag37 O23 88.6(10) . .
O23 Ag37 Ag36 178.8(9) . .
O23 Ag37 Ag38 74.1(9) . .
O23 Ag37 S7 85.3(9) . .
O23 Ag37 S21 126.7(9) . .
Ag32 Ag38 Ag43 88.87(12) . .
Ag33 Ag38 Ag32 65.56(9) . .
Ag33 Ag38 Ag37 100.90(15) . .
Ag33 Ag38 Ag43 137.60(12) . .
Ag37 Ag38 Ag32 138.63(12) . .
Ag37 Ag38 Ag43 75.75(10) . .
O16 Ag38 Ag32 67.5(4) . .
O16 Ag38 Ag33 68.6(4) . .
O16 Ag38 Ag37 71.2(4) . .
O16 Ag38 Ag43 70.4(4) . .
O16 Ag38 O24 117.9(9) . .
O24 Ag38 Ag32 114.2(8) . .
O24 Ag38 Ag33 173.2(8) . .
O24 Ag38 Ag37 83.7(8) . .
O24 Ag38 Ag43 48.2(8) . .
O25 Ag38 Ag32 100.7(9) . .
O25 Ag38 Ag33 80.7(10) . .
O25 Ag38 Ag37 116.0(9) . .
O25 Ag38 Ag43 139.4(10) . .
O25 Ag38 O16 149.4(10) . .
O25 Ag38 O24 92.8(12) . .
Ag40 Ag39 Ag41 61.80(9) . .
S6 Ag39 Ag40 109.6(3) . .
S6 Ag39 Ag41 53.2(2) . .
S6 Ag39 S7 140.7(3) . .
S7 Ag39 Ag40 52.81(19) . .
S7 Ag39 Ag41 112.8(2) . .
O21 Ag39 Ag40 85.6(9) . .
O21 Ag39 Ag41 83.8(8) . .
O21 Ag39 S6 109.7(8) . .
O21 Ag39 S7 103.9(8) . .
O21 Ag39 O23 105.3(12) . .
O23 Ag39 Ag40 135.9(9) . .
O23 Ag39 Ag41 159.6(8) . .
O23 Ag39 S6 106.5(9) . .
O23 Ag39 S7 83.2(9) . .
Ag39 Ag40 Ag3 101.3(3) . .
Ag39 Ag40 Ag41 59.12(10) . .
Ag41 Ag40 Ag3 133.8(3) . .
S7 Ag40 Ag3 52.2(4) . .
S7 Ag40 Ag39 57.0(2) . .
S7 Ag40 Ag41 114.3(2) . .
S7 Ag40 S8 140.2(3) . .
S8 Ag40 Ag3 105.3(4) . .
S8 Ag40 Ag39 107.3(2) . .
S8 Ag40 Ag41 53.7(2) . .
Ag39 Ag41 Ag40 59.08(9) . .
S6 Ag41 Ag39 56.2(3) . .
S6 Ag41 Ag40 109.9(3) . .
S6 Ag41 S8 129.8(3) . .
S8 Ag41 Ag39 107.2(2) . .
S8 Ag41 Ag40 53.50(19) . .
Ag2 Ag42 Ag2A 13.31(17) . .
Ag2 Ag42 Ag4 61.1(2) . .
Ag2 Ag42 Ag31 107.1(2) . .
Ag2A Ag42 Ag4 67.49(10) . .
Ag31 Ag42 Ag2A 93.75(13) . .
Ag31 Ag42 Ag4 119.63(12) . .
S3 Ag42 Ag2 60.8(2) . .
S3 Ag42 Ag2A 49.03(18) . .
S3 Ag42 Ag4 111.3(2) . .
S3 Ag42 Ag31 52.96(17) . .
S3 Ag42 S6 143.6(3) . .
S6 Ag42 Ag2 152.8(3) . .
S6 Ag42 Ag2A 166.1(2) . .
S6 Ag42 Ag4 103.2(2) . .
S6 Ag42 Ag31 100.0(2) . .
O20 Ag42 Ag2 50.3(6) . .
O20 Ag42 Ag2A 63.6(6) . .
O20 Ag42 Ag4 49.2(6) . .
O20 Ag42 Ag31 156.8(6) . .
O20 Ag42 S3 108.5(6) . .
O20 Ag42 S6 102.5(7) . .
O46 Ag42 Ag2 100.0(5) . .
O46 Ag42 Ag2A 99.6(5) . .
O46 Ag42 Ag4 46.4(4) . .
O46 Ag42 Ag31 85.9(3) . .
O46 Ag42 S3 117.0(5) . .
O46 Ag42 S6 79.3(5) . .
O46 Ag42 O20 92.8(7) . .
Ag31 Ag43 Ag38 116.63(11) . .
S5 Ag43 Ag31 54.43(16) . .
S5 Ag43 Ag38 71.90(18) . .
S5 Ag43 S6 145.0(3) . .
S6 Ag43 Ag31 101.7(3) . .
S6 Ag43 Ag38 140.5(3) . .
O8 Ag43 Ag31 103.9(5) . .
O8 Ag43 Ag38 79.9(5) . .
O8 Ag43 S5 125.3(5) . .
O8 Ag43 S6 82.0(5) . .
O8 Ag43 O24 99.3(9) . .
O24 Ag43 Ag31 147.4(8) . .
O24 Ag43 Ag38 45.9(7) . .
O24 Ag43 S5 93.4(8) . .
O24 Ag43 S6 104.0(8) . .
Ag6 Ag44 Ag8 133.01(9) . .
Ag7 Ag44 Ag6 70.02(7) . .
Ag7 Ag44 Ag8 63.08(6) . .
Ag7 Ag44 Ag9 71.53(7) . .
Ag9 Ag44 Ag6 95.81(10) . .
Ag9 Ag44 Ag8 67.37(7) . .
S12 Ag44 Ag6 50.18(16) . .
S12 Ag44 Ag7 82.46(16) . .
S12 Ag44 Ag8 117.98(18) . .
S12 Ag44 Ag9 52.89(17) . .
S13 Ag44 Ag6 119.24(16) . .
S13 Ag44 Ag7 74.90(15) . .
S13 Ag44 Ag8 50.92(15) . .
S13 Ag44 Ag9 117.84(16) . .
S13 Ag44 S12 157.4(2) . .
O38 Ag44 Ag6 135.2(6) . .
O38 Ag44 Ag7 146.8(6) . .
O38 Ag44 Ag8 87.9(6) . .
O38 Ag44 Ag9 83.0(6) . .
O38 Ag44 S12 99.1(6) . .
O38 Ag44 S13 99.9(6) . .
Ag27 Ag45 Ag30 54.85(7) . .
Ag29 Ag45 Ag27 60.25(6) . .
Ag29 Ag45 Ag30 62.25(7) . .
O6 Ag45 Ag27 103.7(4) . .
O6 Ag45 Ag29 116.6(4) . .
O6 Ag45 Ag30 60.6(4) . .
O6 Ag45 O18 124.4(6) . .
O18 Ag45 Ag27 113.6(4) . .
O18 Ag45 Ag29 58.3(4) . .
O18 Ag45 Ag30 111.1(4) . .
O43 Ag45 Ag27 70.8(4) 3_665 .
O43 Ag45 Ag29 118.9(4) 3_665 .
O43 Ag45 Ag30 115.1(5) 3_665 .
O43 Ag45 O6 108.3(6) 3_665 .
O43 Ag45 O18 122.0(6) 3_665 .
O41 S1 O43 107.5(9) . .
O41 S1 O44 109.7(11) . .
O42 S1 O41 114.0(10) . .
O42 S1 O43 109.1(11) . .
O42 S1 O44 111.4(10) . .
O43 S1 O44 104.7(10) . .
Ag23 S2 Ag22 63.65(16) 3_665 3_665
Ag25 S2 Ag22 74.3(2) . 3_665
Ag25 S2 Ag23 132.2(3) . 3_665
Ag25 S2 Ag26 121.2(3) . .
Ag26 S2 Ag22 128.8(3) . 3_665
Ag26 S2 Ag23 74.66(18) . 3_665
C27 S2 Ag22 114.7(13) . 3_665
C27 S2 Ag23 109.0(9) . 3_665
C27 S2 Ag25 108.3(10) . .
C27 S2 Ag26 105.8(14) . .
Ag1A S3 Ag2 119.3(5) . .
Ag1A S3 Ag2A 100.5(4) . .
Ag1A S3 Ag31 75.6(3) . .
Ag1A S3 Ag42 134.4(4) . .
Ag2A S3 Ag2 21.67(18) . .
Ag2A S3 Ag42 80.4(3) . .
Ag31 S3 Ag2 121.4(4) . .
Ag31 S3 Ag2A 130.9(3) . .
Ag31 S3 Ag42 70.5(3) . .
Ag42 S3 Ag2 60.0(3) . .
C37 S3 Ag1A 113.1(10) . .
C37 S3 Ag2 112.5(10) . .
C37 S3 Ag2A 115.9(10) . .
C37 S3 Ag31 110.1(10) . .
C37 S3 Ag42 106.8(10) . .
Ag1 S4 Ag1A 16.8(2) . .
Ag1 S4 Ag26 81.0(2) . .
Ag1 S4 Ag27 135.5(3) . .
Ag1 S4 Ag30 99.5(3) . .
Ag26 S4 Ag1A 97.8(3) . .
Ag27 S4 Ag1A 140.6(3) . .
Ag27 S4 Ag26 77.4(2) . .
Ag30 S4 Ag1A 86.7(3) . .
Ag30 S4 Ag26 137.4(3) . .
Ag30 S4 Ag27 72.93(17) . .
C14 S4 Ag1 119.9(10) . .
C14 S4 Ag1A 113.5(10) . .
C14 S4 Ag26 112.0(9) . .
C14 S4 Ag27 104.2(9) . .
C14 S4 Ag30 104.4(9) . .
Ag31 S5 Ag30 67.64(18) . .
Ag31 S5 Ag32 133.2(3) . .
Ag31 S5 Ag43 69.66(18) . .
Ag32 S5 Ag30 75.2(2) . .
Ag43 S5 Ag30 131.2(3) . .
Ag43 S5 Ag32 122.4(3) . .
C117 S5 Ag30 110.2(8) . .
C117 S5 Ag31 108.5(8) . .
C117 S5 Ag32 110.4(8) . .
C117 S5 Ag43 104.7(8) . .
Ag41 S6 Ag39 70.6(2) . .
Ag41 S6 Ag42 88.8(4) . .
Ag41 S6 Ag43 140.8(4) . .
Ag42 S6 Ag39 137.6(4) . .
Ag43 S6 Ag39 89.0(4) . .
Ag43 S6 Ag42 84.4(3) . .
C107 S6 Ag39 116.8(15) . .
C107 S6 Ag41 111.2(13) . .
C107 S6 Ag42 105.0(15) . .
C107 S6 Ag43 107.9(13) . .
Ag3 S7 Ag37 99.7(4) . .
Ag3 S7 Ag39 131.5(5) . .
Ag3A S7 Ag3 15.2(3) . .
Ag3A S7 Ag37 86.5(3) . .
Ag3A S7 Ag39 136.4(3) . .
Ag37 S7 Ag39 80.6(3) . .
Ag40 S7 Ag3 77.8(4) . .
Ag40 S7 Ag3A 92.4(3) . .
Ag40 S7 Ag37 135.8(3) . .
Ag40 S7 Ag39 70.1(2) . .
C188 S7 Ag3 113.4(10) . .
C188 S7 Ag3A 110.7(9) . .
C188 S7 Ag37 106.2(9) . .
C188 S7 Ag39 112.9(9) . .
C188 S7 Ag40 115.3(8) . .
Ag4 S8 Ag11 78.8(3) . .
Ag4 S8 Ag40 136.6(3) . .
Ag4 S8 Ag41 87.9(3) . .
Ag11 S8 Ag40 91.1(3) . .
Ag11 S8 Ag41 139.6(3) . .
Ag40 S8 Ag41 72.8(2) . .
C97 S8 Ag4 105.6(9) . .
C97 S8 Ag11 108.5(9) . .
C97 S8 Ag40 117.5(9) . .
C97 S8 Ag41 111.8(9) . .
Ag27 S9 Ag21 138.0(2) . .
Ag27 S9 Ag28 84.9(2) . .
Ag27 S9 Ag29 74.6(2) . .
Ag28 S9 Ag21 94.1(2) . .
Ag28 S9 Ag29 144.4(2) . .
Ag29 S9 Ag21 83.0(2) . .
C17 S9 Ag21 117.6(12) . .
C17 S9 Ag27 101.9(12) . .
C17 S9 Ag28 109.9(12) . .
C17 S9 Ag29 102.7(12) . .
Ag2A S10 Ag2 20.55(17) . .
Ag4 S10 Ag2 70.5(3) . .
Ag4 S10 Ag2A 90.4(3) . .
Ag4 S10 Ag5 139.2(3) . .
Ag5 S10 Ag2 109.7(3) . .
Ag5 S10 Ag2A 91.3(3) . .
Ag10 S10 Ag2 126.8(3) . .
Ag10 S10 Ag2A 134.7(3) . .
Ag10 S10 Ag4 69.8(2) . .
Ag10 S10 Ag5 80.6(3) . .
C87 S10 Ag2 114.3(10) . .
C87 S10 Ag2A 114.8(9) . .
C87 S10 Ag4 106.3(10) . .
C87 S10 Ag5 109.8(10) . .
C87 S10 Ag10 109.9(9) . .
Ag10 S11 Ag9 64.57(18) . .
Ag10 S11 Ag11 72.7(2) . .
Ag10 S11 Ag13 128.0(3) . .
Ag11 S11 Ag9 132.2(3) . .
Ag13 S11 Ag9 70.7(2) . .
Ag13 S11 Ag11 127.7(3) . .
C217 S11 Ag9 109.6(8) . .
C217 S11 Ag10 111.1(8) . .
C217 S11 Ag11 104.9(8) . .
C217 S11 Ag13 107.7(9) . .
Ag6 S12 Ag5 83.6(2) . .
Ag6 S12 Ag9 132.5(2) . .
Ag6 S12 Ag44 76.9(2) . .
Ag9 S12 Ag5 95.3(3) . .
Ag9 S12 Ag44 73.1(2) . .
Ag44 S12 Ag5 138.6(2) . .
C77 S12 Ag5 118.9(10) . .
C77 S12 Ag6 113.3(8) . .
C77 S12 Ag9 108.5(8) . .
C77 S12 Ag44 102.4(10) . .
Ag8 S13 Ag16 85.28(18) . .
Ag8 S13 Ag25 139.1(3) . 3_665
Ag8 S13 Ag44 77.9(2) . .
Ag25 S13 Ag16 78.47(17) 3_665 .
Ag25 S13 Ag44 89.4(2) 3_665 .
Ag44 S13 Ag16 137.7(3) . .
C67 S13 Ag8 108.5(8) . .
C67 S13 Ag16 122.6(8) . .
C67 S13 Ag25 111.9(8) . 3_665
C67 S13 Ag44 99.6(8) . .
Ag8 S14 Ag14 140.9(3) . .
Ag13 S14 Ag8 88.2(2) . .
Ag13 S14 Ag14 87.2(2) . .
Ag13 S14 Ag15 146.3(3) . .
Ag15 S14 Ag8 72.17(19) . .
Ag15 S14 Ag14 91.2(2) . .
C207 S14 Ag8 111.9(9) . .
C207 S14 Ag13 104.2(10) . .
C207 S14 Ag14 106.8(9) . .
C207 S14 Ag15 108.4(10) . .
Ag3A S15 Ag3 11.0(4) . .
Ag3A S15 Ag14 123.3(3) . .
Ag3A S15 Ag35 133.9(3) . .
Ag3A S15 Ag36 69.0(3) . .
Ag14 S15 Ag3 113.3(5) . .
Ag35 S15 Ag3 139.3(4) . .
Ag35 S15 Ag14 73.5(2) . .
Ag36 S15 Ag3 78.6(5) . .
Ag36 S15 Ag14 130.5(3) . .
Ag36 S15 Ag35 69.21(19) . .
C178 S15 Ag3 108.0(13) . .
C178 S15 Ag3A 105.4(13) . .
C178 S15 Ag14 112.0(13) . .
C178 S15 Ag35 105.5(13) . .
C178 S15 Ag36 108.5(13) . .
Ag15 S16 Ag16 97.1(2) . .
Ag15 S16 Ag17 70.10(19) . .
Ag15 S16 Ag18 131.3(3) . .
Ag16 S16 Ag18 94.7(2) . .
Ag17 S16 Ag16 142.6(3) . .
Ag17 S16 Ag18 72.05(16) . .
C167 S16 Ag15 108.6(10) . .
C167 S16 Ag16 110.5(11) . .
C167 S16 Ag17 106.9(11) . .
C167 S16 Ag18 111.0(11) . .
Ag19 S17 Ag17 71.9(2) . .
Ag34 S17 Ag17 138.7(3) . .
Ag34 S17 Ag19 91.4(3) . .
Ag35 S17 Ag17 92.2(3) . .
Ag35 S17 Ag19 140.1(3) . .
Ag35 S17 Ag34 76.6(3) . .
C147 S17 Ag17 108.3(11) . .
C147 S17 Ag19 105.9(10) . .
C147 S17 Ag34 112.7(11) . .
C147 S17 Ag35 113.8(10) . .
Ag16 S18 Ag21 103.8(3) . .
Ag22 S18 Ag16 124.5(3) . .
Ag22 S18 Ag21 109.2(3) . .
C158 S18 Ag16 107.8(9) . .
C158 S18 Ag21 95.6(9) . .
C158 S18 Ag22 111.7(9) . .
Ag18 S19 Ag19 70.0(2) . .
Ag18 S19 Ag21 103.9(2) . .
Ag20 S19 Ag18 128.2(3) . .
Ag20 S19 Ag19 70.6(2) . .
Ag20 S19 Ag21 87.4(2) . .
Ag21 S19 Ag19 141.6(3) . .
C137 S19 Ag18 112.1(10) . .
C137 S19 Ag19 100.6(10) . .
C137 S19 Ag20 107.0(10) . .
C137 S19 Ag21 116.0(10) . .
Ag20 S20 Ag33 95.1(2) . .
Ag29 S20 Ag20 74.1(2) . .
Ag29 S20 Ag32 87.2(2) . .
Ag29 S20 Ag33 139.2(2) . .
Ag32 S20 Ag20 145.7(2) . .
Ag32 S20 Ag33 80.4(2) . .
C127 S20 Ag20 106.8(9) . .
C127 S20 Ag29 116.5(9) . .
C127 S20 Ag32 107.3(9) . .
C127 S20 Ag33 104.3(9) . .
Ag33 S21 Ag34 69.59(19) . .
Ag36 S21 Ag33 128.7(3) . .
Ag36 S21 Ag34 70.0(2) . .
Ag36 S21 Ag37 72.2(2) . .
Ag37 S21 Ag33 124.6(3) . .
Ag37 S21 Ag34 137.6(3) . .
C197 S21 Ag33 106.8(12) . .
C197 S21 Ag34 106.8(11) . .
C197 S21 Ag36 114.2(12) . .
C197 S21 Ag37 105.6(11) . .
Ag1 S22 Ag1A 14.72(17) 3_665 3_665
Ag1 S22 Ag5 118.6(3) 3_665 3_665
Ag1 S22 Ag23 92.9(3) 3_665 .
Ag5 S22 Ag1A 110.9(3) 3_665 3_665
Ag23 S22 Ag1A 107.6(3) . 3_665
Ag23 S22 Ag5 115.2(3) . 3_665
C57 S22 Ag1 105.5(14) . 3_665
C57 S22 Ag1A 97.6(13) . 3_665
C57 S22 Ag5 107.9(14) . 3_665
C57 S22 Ag23 116.2(13) . .
Ag6 S23 Ag23 74.40(18) 3_665 .
Ag22 S23 Ag6 130.7(2) . 3_665
Ag22 S23 Ag23 64.03(17) . .
Ag28 S23 Ag6 118.2(3) . 3_665
Ag28 S23 Ag22 73.6(2) . .
Ag28 S23 Ag23 127.9(3) . .
C47 S23 Ag6 113.3(11) . 3_665
C47 S23 Ag22 105.9(10) . .
C47 S23 Ag23 111.5(12) . .
C47 S23 Ag28 108.1(12) . .
O1A O1 Ag19 86(3) . .
O1A O1 O2 96(3) . .
O1A O1 C1 69.1(14) . .
O2 O1 Ag19 94(2) . .
C1 O1 Ag19 128(3) . .
C1 O1 O2 47.6(17) . .
O1 O1A Ag19 72(3) . .
O1 O1A C1 67.9(14) . .
C1 O1A Ag19 120(3) . .
Ag20 O2 Ag34 86.6(11) . .
O1 O2 Ag20 86(2) . .
O1 O2 Ag34 135(3) . .
O2A O2 Ag20 163(3) . .
O2A O2 Ag34 84(3) . .
O2A O2 O1 111(2) . .
O2A O2 C1 65.4(14) . .
C1 O2 Ag20 129(3) . .
C1 O2 Ag34 139(3) . .
C1 O2 O1 47.9(17) . .
Ag34 O2A Ag33 74.4(9) . .
O2 O2A Ag33 90(3) . .
O2 O2A Ag34 71(3) . .
O2 O2A C1 64.6(14) . .
O2 O2A C2 117(2) . .
C1 O2A Ag33 129(2) . .
C1 O2A Ag34 128(3) . .
C1 O2A C2 52(2) . .
C2 O2A Ag33 127(3) . .
C2 O2A Ag34 155(2) . .
W1 O3 Ag5 110.4(8) . .
W1 O3 Ag7 115.9(6) . .
Ag7 O3 Ag5 127.2(7) . .
W1 O4 Ag10 95.7(6) . .
W2 O4 W1 104.1(7) . .
W2 O4 Ag10 118.4(8) . .
W5 O4 W1 108.8(8) . .
W5 O4 W2 106.1(7) . .
W5 O4 Ag10 121.5(7) . .
W2 O5 Ag3 137.7(10) . .
W2 O5 Ag3A 122.4(8) . .
W2 O5 Ag11 121.1(9) . .
Ag3 O5 Ag3A 15.7(3) . .
Ag3 O5 Ag11 99.9(7) . .
Ag11 O5 Ag3A 113.6(6) . .
W1 O6 Ag1 118.0(6) . .
W1 O6 Ag1A 109.9(7) . .
W1 O6 Ag45 120.5(8) . .
Ag1A O6 Ag1 17.4(2) . .
Ag45 O6 Ag1 115.1(7) . .
Ag45 O6 Ag1A 128.2(7) . .
W1 O7 W2 103.8(6) . .
W1 O7 Ag31 94.3(6) . .
W2 O7 Ag31 117.1(7) . .
W3 O7 W1 110.3(9) . .
W3 O7 W2 106.9(7) . .
W3 O7 Ag31 122.1(6) . .
W2 O8 Ag37 127.6(10) . .
W2 O8 Ag43 116.8(9) . .
Ag37 O8 Ag43 109.8(8) . .
W3 O9 W1 94.9(7) . .
W4 O9 W1 159.6(7) . .
W4 O9 W3 96.7(6) . .
W4 O9 W5 96.9(6) . .
W5 O9 W1 96.5(6) . .
W5 O9 W3 104.2(6) . .
W2 O10 W3 98.9(6) . .
W2 O10 Ag36 119.9(7) . .
W3 O10 Ag36 107.3(6) . .
W5 O10 W2 104.2(6) . .
W5 O10 W3 110.7(7) . .
W5 O10 Ag36 114.7(6) . .
W3 O11 W4 110.6(6) . .
W3 O11 Ag34 126.4(7) . .
W4 O11 Ag34 120.1(8) . .
W4 O13 Ag7 114.1(7) . .
W4 O13 Ag8 138.0(7) . .
W4 O13 Ag16 121.2(6) . .
Ag7 O13 Ag8 79.6(4) . .
Ag16 O13 Ag7 105.7(5) . .
Ag16 O13 Ag8 89.1(5) . .
W4 O14 Ag35 119.8(5) . .
W5 O14 W4 109.1(7) . .
W5 O14 Ag35 127.2(7) . .
W3 O15 Ag29 136.4(10) . .
W3 O15 Ag30 136.9(9) . .
Ag29 O15 Ag30 86.0(6) . .
W3 O16 Ag38 169.5(9) . .
W5 O17 Ag12 160.7(9) . .
W4 O18 Ag21 124.5(9) . .
W4 O18 Ag45 119.2(7) . .
Ag45 O18 Ag21 103.7(6) . .
Ag2 O19 Ag2A 23.7(5) . .
C263 O19 Ag2 87(3) . .
C263 O19 Ag2A 110(3) . .
Ag2 O20 Ag4 80.6(9) . .
Ag2 O20 Ag42 66.2(7) . .
Ag4 O20 Ag42 81.2(8) . .
C263 O20 Ag2 79(3) . .
C263 O20 Ag4 114.7(14) . .
C263 O20 Ag42 139(3) . .
C298 O21 Ag39 113(4) . .
Ag37 O23 Ag39 84.5(12) . .
C291 O23 Ag37 120(4) . .
C291 O23 Ag39 104(4) . .
Ag38 O24 Ag43 85.8(11) . .
C291 O24 Ag38 116(4) . .
C291 O24 Ag43 112(5) . .
C277 O25 Ag38 117(3) . .
C277 O26 Ag33 115(3) . .
Ag30 O27 Ag32 79.5(9) . .
C270 O27 Ag30 118(3) . .
C270 O27 Ag32 157(3) . .
C270 O28 Ag27 119(3) . .
Ag28 O29 Ag26 95.4(9) . .
C284 O29 Ag26 117(2) . .
C284 O29 Ag28 124(2) . .
C284 O30 Ag24 101(2) . .
C228 O31 Ag19 132(6) . .
C228 O32 Ag18 125(4) . .
C235 O33 Ag17 124(3) . .
Ag15 O34 Ag14 93.0(8) . .
Ag15 O34 Ag35 79.1(7) . .
Ag35 O34 Ag14 75.7(7) . .
C235 O34 Ag14 135(2) . .
C235 O34 Ag15 130(2) . .
C235 O34 Ag35 119(3) . .
C242 O35 Ag14 117(4) . .
Ag12 O36 Ag13 76.1(8) . .
C242 O36 Ag12 113(3) . .
C242 O36 Ag13 116(3) . .
Ag9 O37 Ag13 78.8(9) . .
C256 O37 Ag9 123(3) . .
C256 O37 Ag13 158(3) . .
C256 O38 Ag44 115(3) . .
Ag3 O39 Ag3A 13.2(5) . .
Ag3 O39 Ag12 91.3(11) . .
Ag12 O39 Ag3A 91.3(9) . .
C249 O39 Ag3 93.7(12) . .
C249 O39 Ag3A 106.7(11) . .
C249 O39 Ag12 101(2) . .
C249 O40 Ag11 122.2(14) . .
Ag7 O41 Ag25 102.7(7) 3_665 .
S1 O41 Ag7 117.4(11) . 3_665
S1 O41 Ag25 107.8(9) . .
Ag6 O42 Ag23 89.1(5) 3_665 .
S1 O42 Ag6 128.6(11) . 3_665
S1 O42 Ag23 139.9(11) . .
Ag26 O43 Ag28 98.3(6) 3_665 3_665
Ag45 O43 Ag26 111.2(8) 3_665 3_665
Ag45 O43 Ag28 113.5(7) 3_665 3_665
S1 O43 Ag26 112.2(9) . 3_665
S1 O43 Ag28 109.7(10) . 3_665
S1 O43 Ag45 111.3(9) . 3_665
Ag24 O44 Ag22 113.4(8) 3_665 3_665
Ag24 O44 Ag22 118.0(7) . 3_665
Ag24 O44 Ag24 105.2(6) 3_665 .
S1 O44 Ag22 111.5(8) . 3_665
S1 O44 Ag24 110.1(10) . 3_665
S1 O44 Ag24 97.4(9) . .
W2 O46 Ag4 134.3(9) . .
W2 O46 Ag42 139.0(8) . .
Ag4 O46 Ag42 86.1(5) . .
C305 O47 Ag32 127(3) . .
W5 O49 Ag8 130.3(7) . .
W5 O49 Ag9 139.6(9) . .
Ag9 O49 Ag8 88.2(5) . .
C305 N1 C306 119.9(9) . .
C305 N1 C307 119.8(9) . .
C307 N1 C306 120.3(9) . .
O1 C1 O1A 43(2) . .
O1 C1 O2A 131(4) . .
O1 C1 C2 136(3) . .
O1 C1 C2A 115(3) . .
O1A C1 C2 101(3) . .
O1A C1 C2A 102(3) . .
O2 C1 O1 85(3) . .
O2 C1 O1A 105(4) . .
O2 C1 O2A 50(2) . .
O2 C1 C2 137(3) . .
O2 C1 C2A 153(3) . .
O2A C1 O1A 124(3) . .
O2A C1 C2 87(3) . .
O2A C1 C2A 114(3) . .
C1 C2 O2A 40.7(14) . .
C3 C2 O2A 131(3) . .
C3 C2 C1 129(3) . .
C3 C2 C7 120.0 . .
C7 C2 O2A 95(3) . .
C7 C2 C1 111(3) . .
C2 C3 H3 120.0 . .
C4 C3 C2 120.0 . .
C4 C3 H3 120.0 . .
C3 C4 H4 120.0 . .
C3 C4 C5 120.0 . .
C5 C4 H4 120.0 . .
C4 C5 H5 120.0 . .
C4 C5 C6 120.0 . .
C6 C5 H5 120.0 . .
C5 C6 H6 120.0 . .
C7 C6 C5 120.0 . .
C7 C6 H6 120.0 . .
C2 C7 H7 120.0 . .
C6 C7 C2 120.0 . .
C6 C7 H7 120.0 . .
C3A C2A C1 117(3) . .
C3A C2A C7A 120.0 . .
C7A C2A C1 123(3) . .
C2A C3A H3A 120.0 . .
C2A C3A C4A 120.0 . .
C4A C3A H3A 120.0 . .
C3A C4A H4A 120.0 . .
C5A C4A C3A 120.0 . .
C5A C4A H4A 120.0 . .
C4A C5A H5A 120.0 . .
C6A C5A C4A 120.0 . .
C6A C5A H5A 120.0 . .
C5A C6A H6A 120.0 . .
C7A C6A C5A 120.0 . .
C7A C6A H6A 120.0 . .
C2A C7A H7A 120.0 . .
C6A C7A C2A 120.0 . .
C6A C7A H7A 120.0 . .
H8A C8 H8B 109.5 . .
H8A C8 H8C 109.5 . .
H8B C8 H8C 109.5 . .
C227 C8 H8A 109.5 . .
C227 C8 H8B 109.5 . .
C227 C8 H8C 109.5 . .
H8AA C8A H8AB 109.5 . .
H8AA C8A H8AC 109.5 . .
H8AB C8A H8AC 109.5 . .
C227 C8A H8AA 109.5 . .
C227 C8A H8AB 109.5 . .
C227 C8A H8AC 109.5 . .
H9A C9 H9B 109.5 . .
H9A C9 H9C 109.5 . .
H9B C9 H9C 109.5 . .
C227 C9 H9A 109.5 . .
C227 C9 H9B 109.5 . .
C227 C9 H9C 109.5 . .
H9AA C9A H9AB 109.5 . .
H9AA C9A H9AC 109.5 . .
H9AB C9A H9AC 109.5 . .
C227 C9A H9AA 109.5 . .
C227 C9A H9AB 109.5 . .
C227 C9A H9AC 109.5 . .
H10A C10 H10B 109.5 . .
H10A C10 H10C 109.5 . .
H10B C10 H10C 109.5 . .
C227 C10 H10A 103.5 . .
C227 C10 H10B 103.0 . .
C227 C10 H10C 121.2 . .
H10D C10A H10E 109.5 . .
H10D C10A H10F 109.4 . .
H10E C10A H10F 109.5 . .
C227 C10A H10D 106.8 . .
C227 C10A H10E 119.4 . .
C227 C10A H10F 101.8 . .
C13 C14 S4 118.9(17) . .
C13 C14 C15 120.0 . .
C15 C14 S4 120.9(17) . .
C14 C13 H13 120.0 . .
C12 C13 C14 120.0 . .
C12 C13 H13 120.0 . .
C13 C12 H12 120.0 . .
C11 C12 C13 120.0 . .
C11 C12 H12 120.0 . .
C12 C11 C16 120.0 . .
C12 C11 C227 118(2) . .
C16 C11 C227 122(2) . .
C11 C16 H16 120.0 . .
C11 C16 C15 120.0 . .
C15 C16 H16 120.0 . .
C14 C15 H15 120.0 . .
C16 C15 C14 120.0 . .
C16 C15 H15 120.0 . .
C18 C17 S9 120(3) . .
C19 C17 S9 120(3) . .
C19 C17 C18 116(4) . .
C17 C18 H18 121.6 . .
C17 C18 C20 117(4) . .
C20 C18 H18 121.6 . .
C17 C19 H19 117.8 . .
C17 C19 C21 124(4) . .
C21 C19 H19 117.8 . .
C18 C20 H20 117.7 . .
C22 C20 C18 125(3) . .
C22 C20 H20 117.7 . .
C19 C21 H21 119.2 . .
C22 C21 C19 122(4) . .
C22 C21 H21 119.2 . .
C20 C22 C23 121(3) . .
C21 C22 C20 115(3) . .
C21 C22 C23 124(3) . .
C22 C23 C25 108.9(8) . .
C24 C23 C22 109.7(8) . .
C24 C23 C25 109.5(8) . .
C26 C23 C22 109.7(8) . .
C26 C23 C24 109.6(8) . .
C26 C23 C25 109.5(8) . .
C23 C24 H24A 109.5 . .
C23 C24 H24B 109.5 . .
C23 C24 H24C 109.5 . .
H24A C24 H24B 109.5 . .
H24A C24 H24C 109.5 . .
H24B C24 H24C 109.5 . .
C23 C25 H25A 109.5 . .
C23 C25 H25B 109.5 . .
C23 C25 H25C 109.5 . .
H25A C25 H25B 109.5 . .
H25A C25 H25C 109.5 . .
H25B C25 H25C 109.5 . .
C23 C26 H26A 109.5 . .
C23 C26 H26B 109.5 . .
C23 C26 H26C 109.5 . .
H26A C26 H26B 109.5 . .
H26A C26 H26C 109.5 . .
H26B C26 H26C 109.5 . .
C27 C32 H32 120.0 . .
C27 C32 C31 120.0 . .
C31 C32 H32 120.0 . .
C32 C27 S2 115(2) . .
C28 C27 S2 125(2) . .
C28 C27 C32 120.0 . .
C27 C28 H28 120.0 . .
C27 C28 C29 120.0 . .
C29 C28 H28 120.0 . .
C28 C29 H29 120.0 . .
C30 C29 C28 120.0 . .
C30 C29 H29 120.0 . .
C29 C30 C33 116(2) . .
C31 C30 C29 120.0 . .
C31 C30 C33 124(2) . .
C32 C31 H31 120.0 . .
C30 C31 C32 120.0 . .
C30 C31 H31 120.0 . .
C30 C33 C34 109.0(8) . .
C30 C33 C36 109.4(8) . .
C34 C33 C36 108.9(8) . .
C35 C33 C30 109.7(8) . .
C35 C33 C34 110.0(8) . .
C35 C33 C36 109.8(8) . .
C33 C34 H34A 109.5 . .
C33 C34 H34B 109.5 . .
C33 C34 H34C 109.5 . .
H34A C34 H34B 109.5 . .
H34A C34 H34C 109.5 . .
H34B C34 H34C 109.5 . .
C33 C35 H35A 109.5 . .
C33 C35 H35B 109.5 . .
C33 C35 H35C 109.5 . .
H35A C35 H35B 109.5 . .
H35A C35 H35C 109.5 . .
H35B C35 H35C 109.5 . .
C33 C36 H36A 109.5 . .
C33 C36 H36B 109.5 . .
C33 C36 H36C 109.5 . .
H36A C36 H36B 109.5 . .
H36A C36 H36C 109.5 . .
H36B C36 H36C 109.5 . .
C38 C37 S3 119.7(18) . .
C38 C37 C39 120.0 . .
C39 C37 S3 119.9(18) . .
C37 C38 H38 120.0 . .
C42 C38 C37 120.0 . .
C42 C38 H38 120.0 . .
C38 C42 H42 120.0 . .
C41 C42 C38 120.0 . .
C41 C42 H42 120.0 . .
C42 C41 C43 119.3(19) . .
C40 C41 C42 120.0 . .
C40 C41 C43 120.7(19) . .
C41 C40 H40 120.0 . .
C41 C40 C39 120.0 . .
C39 C40 H40 120.0 . .
C37 C39 H39 120.0 . .
C40 C39 C37 120.0 . .
C40 C39 H39 120.0 . .
C41 C43 C44 109.5(8) . .
C41 C43 C46 109.8(8) . .
C45 C43 C41 110.0(8) . .
C45 C43 C44 109.1(8) . .
C45 C43 C46 109.3(8) . .
C46 C43 C44 109.2(8) . .
C43 C44 H44A 109.5 . .
C43 C44 H44B 109.5 . .
C43 C44 H44C 109.5 . .
H44A C44 H44B 109.5 . .
H44A C44 H44C 109.5 . .
H44B C44 H44C 109.5 . .
C43 C45 H45A 109.5 . .
C43 C45 H45B 109.5 . .
C43 C45 H45C 109.5 . .
H45A C45 H45B 109.5 . .
H45A C45 H45C 109.5 . .
H45B C45 H45C 109.5 . .
C43 C46 H46A 109.5 . .
C43 C46 H46B 109.5 . .
C43 C46 H46C 109.5 . .
H46A C46 H46B 109.5 . .
H46A C46 H46C 109.5 . .
H46B C46 H46C 109.5 . .
C51 C48 H48 120.0 . .
C51 C48 C47 120.0 . .
C47 C48 H48 120.0 . .
C48 C51 H51 120.0 . .
C48 C51 C52 120.0 . .
C52 C51 H51 120.0 . .
C51 C52 C53 120(2) . .
C50 C52 C51 120.0 . .
C50 C52 C53 119(2) . .
C52 C50 H50 120.0 . .
C49 C50 C52 120.0 . .
C49 C50 H50 120.0 . .
C50 C49 H49 120.0 . .
C47 C49 C50 120.0 . .
C47 C49 H49 120.0 . .
C48 C47 S23 124(2) . .
C49 C47 S23 116(2) . .
C49 C47 C48 120.0 . .
C54 C53 C52 109.2(8) . .
C54 C53 C55 109.7(8) . .
C54 C53 C56 109.9(8) . .
C55 C53 C52 108.9(8) . .
C56 C53 C52 109.4(8) . .
C56 C53 C55 109.6(8) . .
C53 C54 H54A 109.5 . .
C53 C54 H54B 109.5 . .
C53 C54 H54C 109.5 . .
H54A C54 H54B 109.5 . .
H54A C54 H54C 109.5 . .
H54B C54 H54C 109.5 . .
C53 C55 H55A 109.5 . .
C53 C55 H55B 109.5 . .
C53 C55 H55C 109.5 . .
H55A C55 H55B 109.5 . .
H55A C55 H55C 109.5 . .
H55B C55 H55C 109.5 . .
C53 C56 H56A 109.5 . .
C53 C56 H56B 109.5 . .
C53 C56 H56C 109.5 . .
H56A C56 H56B 109.5 . .
H56A C56 H56C 109.5 . .
H56B C56 H56C 109.5 . .
C57 C58 H58 120.0 . .
C57 C58 C60 120.0 . .
C60 C58 H58 120.0 . .
C58 C57 S22 114(3) . .
C59 C57 S22 125(3) . .
C59 C57 C58 120.0 . .
Ag2A C59 H59 60.6 3_665 .
C57 C59 Ag2A 92.4(19) . 3_665
C57 C59 H59 120.0 . .
C61 C59 Ag2A 116.7(18) . 3_665
C61 C59 C57 120.0 . .
C61 C59 H59 120.0 . .
C59 C61 H61 120.0 . .
C59 C61 C62 120.0 . .
C62 C61 H61 120.0 . .
C61 C62 C60 120.0 . .
C61 C62 C64 116(2) . .
C60 C62 C64 123(2) . .
C58 C60 H60 120.0 . .
C62 C60 C58 120.0 . .
C62 C60 H60 120.0 . .
H63A C63 H63B 109.5 . .
H63A C63 H63C 109.5 . .
H63B C63 H63C 109.5 . .
C64 C63 H63A 109.5 . .
C64 C63 H63B 109.5 . .
C64 C63 H63C 109.5 . .
C63 C64 C62 109.6(8) . .
C63 C64 C65 109.6(8) . .
C63 C64 C66 109.9(8) . .
C65 C64 C62 109.5(8) . .
C65 C64 C66 109.3(8) . .
C66 C64 C62 108.9(8) . .
C64 C65 H65A 109.5 . .
C64 C65 H65B 109.5 . .
C64 C65 H65C 109.5 . .
H65A C65 H65B 109.5 . .
H65A C65 H65C 109.5 . .
H65B C65 H65C 109.5 . .
C64 C66 H66A 109.5 . .
C64 C66 H66B 109.5 . .
C64 C66 H66C 109.5 . .
H66A C66 H66B 109.5 . .
H66A C66 H66C 109.5 . .
H66B C66 H66C 109.5 . .
C67 C68 H68 120.0 . .
C67 C68 C72 120.0 . .
C72 C68 H68 120.0 . .
C68 C67 S13 120.7(13) . .
C69 C67 S13 119.3(13) . .
C69 C67 C68 120.0 . .
C67 C69 H69 120.0 . .
C67 C69 C70 120.0 . .
C70 C69 H69 120.0 . .
C69 C70 H70 120.0 . .
C69 C70 C71 120.0 . .
C71 C70 H70 120.0 . .
C70 C71 C72 120.0 . .
C70 C71 C73 126.9(15) . .
C72 C71 C73 112.8(15) . .
C68 C72 H72 120.0 . .
C71 C72 C68 120.0 . .
C71 C72 H72 120.0 . .
C74 C73 C71 110.0(8) . .
C74 C73 C76 109.2(8) . .
C75 C73 C71 109.4(8) . .
C75 C73 C74 110.2(8) . .
C75 C73 C76 109.3(8) . .
C76 C73 C71 108.9(8) . .
C73 C74 H74A 109.5 . .
C73 C74 H74B 109.5 . .
C73 C74 H74C 109.5 . .
H74A C74 H74B 109.5 . .
H74A C74 H74C 109.5 . .
H74B C74 H74C 109.5 . .
C73 C75 H75A 109.5 . .
C73 C75 H75B 109.5 . .
C73 C75 H75C 109.5 . .
H75A C75 H75B 109.5 . .
H75A C75 H75C 109.5 . .
H75B C75 H75C 109.5 . .
C73 C76 H76A 109.5 . .
C73 C76 H76B 109.5 . .
C73 C76 H76C 109.5 . .
H76A C76 H76B 109.5 . .
H76A C76 H76C 109.5 . .
H76B C76 H76C 109.5 . .
C79 C77 S12 123.8(12) . .
C79 C77 C78 120.0 . .
C78 C77 S12 116.1(12) . .
C77 C79 H79 120.0 . .
C80 C79 C77 120.0 . .
C80 C79 H79 120.0 . .
C79 C80 H80 120.0 . .
C81 C80 C79 120.0 . .
C81 C80 H80 120.0 . .
C80 C81 C82 120.0 . .
C80 C81 C84 120.2(12) . .
C82 C81 C84 119.5(13) . .
C81 C82 H82 120.0 . .
C78 C82 C81 120.0 . .
C78 C82 H82 120.0 . .
C77 C78 H78 120.0 . .
C82 C78 C77 120.0 . .
C82 C78 H78 120.0 . .
H83A C83 H83B 109.5 . .
H83A C83 H83C 109.5 . .
H83B C83 H83C 109.5 . .
C84 C83 H83A 109.5 . .
C84 C83 H83B 109.5 . .
C84 C83 H83C 109.5 . .
C81 C84 C83 109.9(8) . .
C81 C84 C85 109.8(8) . .
C85 C84 C83 108.3(8) . .
C86 C84 C81 110.3(8) . .
C86 C84 C83 109.2(8) . .
C86 C84 C85 109.3(8) . .
C84 C85 H85A 109.5 . .
C84 C85 H85B 109.5 . .
C84 C85 H85C 109.5 . .
H85A C85 H85B 109.5 . .
H85A C85 H85C 109.5 . .
H85B C85 H85C 109.5 . .
C84 C86 H86A 109.5 . .
C84 C86 H86B 109.5 . .
C84 C86 H86C 109.5 . .
H86A C86 H86B 109.5 . .
H86A C86 H86C 109.5 . .
H86B C86 H86C 109.5 . .
C89 C87 S10 117.5(17) . .
C89 C87 C88 120.0 . .
C88 C87 S10 122.5(17) . .
C87 C89 H89 120.0 . .
C87 C89 C90 120.0 . .
C90 C89 H89 120.0 . .
C89 C90 H90 120.0 . .
C89 C90 C91 120.0 . .
C91 C90 H90 120.0 . .
C90 C91 C92 120.0 . .
C90 C91 C94 116(2) . .
C92 C91 C94 124(2) . .
C91 C92 H92 120.0 . .
C88 C92 C91 120.0 . .
C88 C92 H92 120.0 . .
C87 C88 H88 120.0 . .
C92 C88 C87 120.0 . .
C92 C88 H88 120.0 . .
H93A C93 H93B 109.5 . .
H93A C93 H93C 109.5 . .
H93B C93 H93C 109.5 . .
C94 C93 H93A 109.5 . .
C94 C93 H93B 109.5 . .
C94 C93 H93C 109.5 . .
C91 C94 C96 108(3) . .
C93 C94 C91 110(3) . .
C93 C94 C96 112(4) . .
C95 C94 C91 113(4) . .
C95 C94 C93 103(5) . .
C95 C94 C96 111(4) . .
C94 C95 H95A 109.5 . .
C94 C95 H95B 109.5 . .
C94 C95 H95C 109.5 . .
H95A C95 H95B 109.5 . .
H95A C95 H95C 109.5 . .
H95B C95 H95C 109.5 . .
C94 C96 H96A 109.5 . .
C94 C96 H96B 109.5 . .
C94 C96 H96C 109.5 . .
H96A C96 H96B 109.5 . .
H96A C96 H96C 109.5 . .
H96B C96 H96C 109.5 . .
C102 C98 H98 120.0 . .
C102 C98 C97 120.0 . .
C97 C98 H98 120.0 . .
C98 C102 H102 120.0 . .
C101 C102 C98 120.0 . .
C101 C102 H102 120.0 . .
C102 C101 C103 119.8(17) . .
C100 C101 C102 120.0 . .
C100 C101 C103 120.0(17) . .
C101 C100 H100 120.0 . .
C101 C100 C99 120.0 . .
C99 C100 H100 120.0 . .
C100 C99 H99 120.0 . .
C97 C99 C100 120.0 . .
C97 C99 H99 120.0 . .
C98 C97 S8 119.9(16) . .
C99 C97 S8 120.1(16) . .
C99 C97 C98 120.0 . .
C104 C103 C101 109.0(8) . .
C104 C103 C105 109.5(8) . .
C105 C103 C101 109.5(8) . .
C106 C103 C101 109.7(8) . .
C106 C103 C104 109.6(8) . .
C106 C103 C105 109.5(8) . .
C103 C104 H10G 109.5 . .
C103 C104 H10H 109.5 . .
C103 C104 H10I 109.5 . .
H10G C104 H10H 109.5 . .
H10G C104 H10I 109.5 . .
H10H C104 H10I 109.5 . .
C103 C105 H10J 109.5 . .
C103 C105 H10K 109.5 . .
C103 C105 H10L 109.5 . .
H10J C105 H10K 109.5 . .
H10J C105 H10L 109.5 . .
H10K C105 H10L 109.5 . .
C103 C106 H10M 109.5 . .
C103 C106 H10N 109.5 . .
C103 C106 H10O 109.5 . .
H10M C106 H10N 109.5 . .
H10M C106 H10O 109.5 . .
H10N C106 H10O 109.5 . .
C108 C107 S6 115(3) . .
C108 C107 C109 120.0 . .
C109 C107 S6 125(3) . .
C107 C108 H108 120.0 . .
C112 C108 C107 120.0 . .
C112 C108 H108 120.0 . .
C108 C112 H112 120.0 . .
C108 C112 C111 120.0 . .
C111 C112 H112 120.0 . .
C112 C111 C114 127(4) . .
C110 C111 C112 120.0 . .
C110 C111 C114 113(4) . .
C111 C110 H110 120.0 . .
C111 C110 C109 120.0 . .
C109 C110 H110 120.0 . .
C107 C109 H109 120.0 . .
C110 C109 C107 120.0 . .
C110 C109 H109 120.0 . .
H11A C113 H11B 109.5 . .
H11A C113 H11C 109.5 . .
H11B C113 H11C 109.5 . .
C114 C113 H11A 109.5 . .
C114 C113 H11B 109.5 . .
C114 C113 H11C 109.5 . .
C113 C114 C111 98(5) . .
C113 C114 C115 97(5) . .
C115 C114 C111 102(4) . .
C116 C114 C111 111(5) . .
C116 C114 C113 126(6) . .
C116 C114 C115 119(7) . .
C114 C115 H11D 109.5 . .
C114 C115 H11E 109.5 . .
C114 C115 H11F 109.5 . .
H11D C115 H11E 109.5 . .
H11D C115 H11F 109.5 . .
H11E C115 H11F 109.5 . .
C114 C116 H11G 109.5 . .
C114 C116 H11H 109.5 . .
C114 C116 H11I 109.4 . .
H11G C116 H11H 109.5 . .
H11G C116 H11I 109.5 . .
H11H C116 H11I 109.5 . .
C121 C122 H122 120.0 . .
C121 C122 C118 120.0 . .
C118 C122 H122 120.0 . .
C122 C121 C124 117.2(15) . .
C120 C121 C122 120.0 . .
C120 C121 C124 122.8(15) . .
C121 C120 H120 120.0 . .
C121 C120 C119 120.0 . .
C119 C120 H120 120.0 . .
C120 C119 H119 120.0 . .
C120 C119 C117 120.0 . .
C117 C119 H119 120.0 . .
C119 C117 S5 115.8(14) . .
C118 C117 S5 122.8(14) . .
C118 C117 C119 120.0 . .
C122 C118 H118 120.0 . .
C117 C118 C122 120.0 . .
C117 C118 H118 120.0 . .
H12A C123 H12B 109.5 . .
H12A C123 H12C 109.5 . .
H12B C123 H12C 109.5 . .
C124 C123 H12A 109.5 . .
C124 C123 H12B 109.5 . .
C124 C123 H12C 109.5 . .
C121 C124 C125 109.1(8) . .
C123 C124 C121 110.5(8) . .
C123 C124 C125 108.9(8) . .
C123 C124 C126 109.7(8) . .
C126 C124 C121 109.6(8) . .
C126 C124 C125 109.0(8) . .
C124 C125 H12D 109.5 . .
C124 C125 H12E 109.5 . .
C124 C125 H12F 109.5 . .
H12D C125 H12E 109.5 . .
H12D C125 H12F 109.5 . .
H12E C125 H12F 109.5 . .
C124 C126 H12G 109.5 . .
C124 C126 H12H 109.5 . .
C124 C126 H12I 109.5 . .
H12G C126 H12H 109.5 . .
H12G C126 H12I 109.5 . .
H12H C126 H12I 109.5 . .
C128 C131 H131 120.0 . .
C128 C131 C132 120.0 . .
C132 C131 H131 120.0 . .
C131 C128 H128 120.0 . .
C127 C128 C131 120.0 . .
C127 C128 H128 120.0 . .
C128 C127 S20 119.2(16) . .
C128 C127 C129 120.0 . .
C129 C127 S20 120.7(16) . .
C127 C129 H129 120.0 . .
C130 C129 C127 120.0 . .
C130 C129 H129 120.0 . .
C129 C130 H130 120.0 . .
C129 C130 C132 120.0 . .
C132 C130 H130 120.0 . .
C131 C132 C134 115.5(17) . .
C130 C132 C131 120.0 . .
C130 C132 C134 124.1(17) . .
H13A C133 H13B 109.5 . .
H13A C133 H13C 109.5 . .
H13B C133 H13C 109.5 . .
C134 C133 H13A 109.5 . .
C134 C133 H13B 109.5 . .
C134 C133 H13C 109.5 . .
C133 C134 C132 109.7(8) . .
C133 C134 C135 109.6(8) . .
C133 C134 C136 109.6(8) . .
C135 C134 C132 109.4(8) . .
C135 C134 C136 109.4(8) . .
C136 C134 C132 109.2(8) . .
C134 C135 H13D 109.5 . .
C134 C135 H13E 109.5 . .
C134 C135 H13F 109.5 . .
H13D C135 H13E 109.5 . .
H13D C135 H13F 109.5 . .
H13E C135 H13F 109.5 . .
C134 C136 H13G 109.5 . .
C134 C136 H13H 109.5 . .
C134 C136 H13I 109.5 . .
H13G C136 H13H 109.5 . .
H13G C136 H13I 109.5 . .
H13H C136 H13I 109.5 . .
C142 C141 C140 120.0 . .
C142 C141 C143 124.1(18) . .
C140 C141 C143 115.4(18) . .
C141 C142 H142 120.0 . .
C138 C142 C141 120.0 . .
C138 C142 H142 120.0 . .
C142 C138 H138 120.0 . .
C137 C138 C142 120.0 . .
C137 C138 H138 120.0 . .
C138 C137 S19 120.1(17) . .
C138 C137 C139 120.0 . .
C139 C137 S19 119.9(17) . .
C137 C139 H139 120.0 . .
C137 C139 C140 120.0 . .
C140 C139 H139 120.0 . .
C141 C140 H140 120.0 . .
C139 C140 C141 120.0 . .
C139 C140 H140 120.0 . .
C141 C143 C145 109.2(8) . .
C144 C143 C141 109.7(8) . .
C144 C143 C145 109.2(8) . .
C146 C143 C141 109.4(8) . .
C146 C143 C144 109.8(8) . .
C146 C143 C145 109.6(8) . .
C143 C144 H14A 109.5 . .
C143 C144 H14B 109.5 . .
C143 C144 H14C 109.5 . .
H14A C144 H14B 109.5 . .
H14A C144 H14C 109.5 . .
H14B C144 H14C 109.5 . .
C143 C145 H14D 109.5 . .
C143 C145 H14E 109.5 . .
C143 C145 H14F 109.5 . .
H14D C145 H14E 109.5 . .
H14D C145 H14F 109.5 . .
H14E C145 H14F 109.5 . .
C143 C146 H14G 109.5 . .
C143 C146 H14H 109.5 . .
C143 C146 H14I 109.5 . .
H14G C146 H14H 109.5 . .
H14G C146 H14I 109.5 . .
H14H C146 H14I 109.5 . .
C149 C147 S17 122.4(18) . .
C149 C147 C148 120.0 . .
C148 C147 S17 117.4(18) . .
C147 C149 H149 120.0 . .
C152 C149 C147 120.0 . .
C152 C149 H149 120.0 . .
C149 C152 H152 120.0 . .
C149 C152 C151 120.0 . .
C151 C152 H152 120.0 . .
C152 C151 C154 119(2) . .
C150 C151 C152 120.0 . .
C150 C151 C154 121(2) . .
C151 C150 H150 120.0 . .
C151 C150 C148 120.0 . .
C148 C150 H150 120.0 . .
C147 C148 H148 120.0 . .
C150 C148 C147 120.0 . .
C150 C148 H148 120.0 . .
H15A C153 H15B 109.5 . .
H15A C153 H15C 109.5 . .
H15B C153 H15C 109.5 . .
C154 C153 H15A 109.5 . .
C154 C153 H15B 109.5 . .
C154 C153 H15C 109.5 . .
C153 C154 C151 104(3) . .
C155 C154 C151 111(4) . .
C155 C154 C153 107(4) . .
C156 C154 C151 106(4) . .
C156 C154 C153 111(4) . .
C156 C154 C155 117(4) . .
C154 C155 H15D 109.5 . .
C154 C155 H15E 109.5 . .
C154 C155 H15F 109.5 . .
H15D C155 H15E 109.5 . .
H15D C155 H15F 109.5 . .
H15E C155 H15F 109.5 . .
C154 C156 H15G 109.5 . .
C154 C156 H15H 109.5 . .
C154 C156 H15I 109.5 . .
H15G C156 H15H 109.5 . .
H15G C156 H15I 109.5 . .
H15H C156 H15I 109.5 . .
C159 C158 S18 123.0(16) . .
C159 C158 C157 120.0 . .
C157 C158 S18 116.6(16) . .
C158 C159 H159 120.0 . .
C158 C159 C162 120.0 . .
C162 C159 H159 120.0 . .
C159 C162 H162 120.0 . .
C159 C162 C161 120.0 . .
C161 C162 H162 120.0 . .
C162 C161 C163 112.0(18) . .
C160 C161 C162 120.0 . .
C160 C161 C163 127.9(18) . .
C161 C160 H160 120.0 . .
C161 C160 C157 120.0 . .
C157 C160 H160 120.0 . .
C158 C157 H157 120.0 . .
C160 C157 C158 120.0 . .
C160 C157 H157 120.0 . .
C161 C163 C166 109.0(8) . .
C164 C163 C161 109.4(8) . .
C164 C163 C165 110.3(8) . .
C164 C163 C166 109.3(8) . .
C165 C163 C161 109.5(8) . .
C165 C163 C166 109.3(8) . .
C163 C164 H16A 109.5 . .
C163 C164 H16B 109.5 . .
C163 C164 H16C 109.5 . .
H16A C164 H16B 109.5 . .
H16A C164 H16C 109.5 . .
H16B C164 H16C 109.5 . .
C163 C165 H16D 109.5 . .
C163 C165 H16E 109.5 . .
C163 C165 H16F 109.5 . .
H16D C165 H16E 109.5 . .
H16D C165 H16F 109.5 . .
H16E C165 H16F 109.5 . .
C163 C166 H16G 109.5 . .
C163 C166 H16H 109.5 . .
C163 C166 H16I 109.5 . .
H16G C166 H16H 109.5 . .
H16G C166 H16I 109.5 . .
H16H C166 H16I 109.5 . .
C172 C170 H170 120.0 . .
C172 C170 C168 120.0 . .
C168 C170 H170 120.0 . .
C170 C172 C171 120.0 . .
C170 C172 C174 125(2) . .
C171 C172 C174 115(2) . .
C172 C171 H171 120.0 . .
C172 C171 C169 120.0 . .
C169 C171 H171 120.0 . .
C171 C169 H169 120.0 . .
C167 C169 C171 120.0 . .
C167 C169 H169 120.0 . .
C169 C167 S16 118(2) . .
C168 C167 S16 122(2) . .
C168 C167 C169 120.0 . .
C170 C168 H168 120.0 . .
C167 C168 C170 120.0 . .
C167 C168 H168 120.0 . .
H17A C173 H17B 109.5 . .
H17A C173 H17C 109.5 . .
H17B C173 H17C 109.5 . .
C174 C173 H17A 109.5 . .
C174 C173 H17B 109.5 . .
C174 C173 H17C 109.5 . .
C172 C174 C173 109.3(8) . .
C175 C174 C172 109.5(8) . .
C175 C174 C173 109.4(8) . .
C176 C174 C172 109.8(8) . .
C176 C174 C173 109.3(8) . .
C176 C174 C175 109.6(8) . .
C174 C175 H17D 109.5 . .
C174 C175 H17E 109.5 . .
C174 C175 H17F 109.5 . .
H17D C175 H17E 109.5 . .
H17D C175 H17F 109.5 . .
H17E C175 H17F 109.5 . .
C174 C176 H17G 109.5 . .
C174 C176 H17H 109.5 . .
C174 C176 H17I 109.5 . .
H17G C176 H17H 109.5 . .
H17G C176 H17I 109.5 . .
H17H C176 H17I 109.5 . .
C178 C177 H177 121.3 . .
C182 C177 H177 121.3 . .
C182 C177 C178 117(3) . .
C177 C178 S15 122(3) . .
C179 C178 S15 117(3) . .
C179 C178 C177 121(3) . .
C178 C179 H179 120.6 . .
C178 C179 C180 119(4) . .
C180 C179 H179 120.6 . .
C179 C180 H180 117.6 . .
C179 C180 C181 125(3) . .
C181 C180 H180 117.6 . .
C180 C181 C184 125(3) . .
C182 C181 C180 115(3) . .
C182 C181 C184 120(3) . .
C177 C182 H182 119.0 . .
C181 C182 C177 122(4) . .
C181 C182 H182 119.0 . .
H18A C183 H18B 109.5 . .
H18A C183 H18C 109.5 . .
H18B C183 H18C 109.5 . .
C184 C183 H18A 109.5 . .
C184 C183 H18B 109.5 . .
C184 C183 H18C 109.5 . .
C181 C184 C183 113(4) . .
C181 C184 C185 114(4) . .
C183 C184 C185 102(4) . .
C186 C184 C181 110(4) . .
C186 C184 C183 101(4) . .
C186 C184 C185 116(4) . .
C184 C185 H18D 109.5 . .
C184 C185 H18E 109.5 . .
C184 C185 H18F 109.5 . .
H18D C185 H18E 109.5 . .
H18D C185 H18F 109.5 . .
H18E C185 H18F 109.5 . .
C184 C186 H18G 109.5 . .
C184 C186 H18H 109.5 . .
C184 C186 H18I 109.5 . .
H18G C186 H18H 109.5 . .
H18G C186 H18I 109.5 . .
H18H C186 H18I 109.5 . .
C187 C188 S7 118.5(15) . .
C187 C188 C189 120.0 . .
C189 C188 S7 121.5(15) . .
C188 C187 H187 120.0 . .
C192 C187 C188 120.0 . .
C192 C187 H187 120.0 . .
C187 C192 H192 120.0 . .
C191 C192 C187 120.0 . .
C191 C192 H192 120.0 . .
C192 C191 C194 120.4(16) . .
C190 C191 C192 120.0 . .
C190 C191 C194 119.5(16) . .
C191 C190 H190 120.0 . .
C189 C190 C191 120.0 . .
C189 C190 H190 120.0 . .
C188 C189 H189 120.0 . .
C190 C189 C188 120.0 . .
C190 C189 H189 120.0 . .
H19A C193 H19B 109.5 . .
H19A C193 H19C 109.5 . .
H19B C193 H19C 109.5 . .
C194 C193 H19A 109.5 . .
C194 C193 H19B 109.5 . .
C194 C193 H19C 109.5 . .
C191 C194 C193 113.4(8) . .
C191 C194 C195 109.7(8) . .
C191 C194 C196 109.6(8) . .
C193 C194 C195 108.8(8) . .
C193 C194 C196 109.2(8) . .
C196 C194 C195 105.8(7) . .
C194 C195 H19D 109.5 . .
C194 C195 H19E 109.5 . .
C194 C195 H19F 109.5 . .
H19D C195 H19E 109.5 . .
H19D C195 H19F 109.5 . .
H19E C195 H19F 109.5 . .
C194 C196 H19G 109.5 . .
C194 C196 H19H 109.5 . .
C194 C196 H19I 109.5 . .
H19G C196 H19H 109.5 . .
H19G C196 H19I 109.5 . .
H19H C196 H19I 109.5 . .
C197 C199 H199 120.0 . .
C197 C199 C202 120.0 . .
C202 C199 H199 120.0 . .
C199 C197 S21 121(2) . .
C198 C197 S21 119(2) . .
C198 C197 C199 120.0 . .
C197 C198 H198 120.0 . .
C197 C198 C200 120.0 . .
C200 C198 H198 120.0 . .
C198 C200 H200 120.0 . .
C198 C200 C201 120.0 . .
C201 C200 H200 120.0 . .
C200 C201 C204 118(2) . .
C202 C201 C200 120.0 . .
C202 C201 C204 121(2) . .
C199 C202 H202 120.0 . .
C201 C202 C199 120.0 . .
C201 C202 H202 120.0 . .
H20A C203 H20B 109.5 . .
H20A C203 H20C 109.5 . .
H20B C203 H20C 109.5 . .
C204 C203 H20A 109.5 . .
C204 C203 H20B 109.5 . .
C204 C203 H20C 109.5 . .
C203 C204 C201 109.7(8) . .
C203 C204 C205 110.2(8) . .
C203 C204 C206 109.5(8) . .
C205 C204 C201 109.1(8) . .
C205 C204 C206 109.3(8) . .
C206 C204 C201 109.0(8) . .
C204 C205 H20D 109.5 . .
C204 C205 H20E 109.5 . .
C204 C205 H20F 109.5 . .
H20D C205 H20E 109.5 . .
H20D C205 H20F 109.5 . .
H20E C205 H20F 109.5 . .
C204 C206 H20G 109.5 . .
C204 C206 H20H 109.5 . .
C204 C206 H20I 109.5 . .
H20G C206 H20H 109.5 . .
H20G C206 H20I 109.5 . .
H20H C206 H20I 109.5 . .
C209 C207 S14 116.3(17) . .
C209 C207 C208 120.0 . .
C208 C207 S14 123.7(17) . .
C207 C209 H209 120.0 . .
C207 C209 C210 120.0 . .
C210 C209 H209 120.0 . .
C209 C210 H210 120.0 . .
C212 C210 C209 120.0 . .
C212 C210 H210 120.0 . .
C210 C212 C211 120.0 . .
C210 C212 C215 118(2) . .
C211 C212 C215 121(2) . .
C212 C211 H211 120.0 . .
C208 C211 C212 120.0 . .
C208 C211 H211 120.0 . .
C207 C208 H208 120.0 . .
C211 C208 C207 120.0 . .
C211 C208 H208 120.0 . .
H21A C213 H21B 109.5 . .
H21A C213 H21C 109.5 . .
H21B C213 H21C 109.5 . .
C215 C213 H21A 109.5 . .
C215 C213 H21B 109.5 . .
C215 C213 H21C 109.5 . .
H21D C214 H21E 109.5 . .
H21D C214 H21F 109.5 . .
H21E C214 H21F 109.5 . .
C215 C214 H21D 109.5 . .
C215 C214 H21E 109.5 . .
C215 C214 H21F 109.5 . .
C213 C215 C212 109.4(8) . .
C213 C215 C216 109.5(8) . .
C214 C215 C212 109.5(8) . .
C214 C215 C213 109.7(8) . .
C214 C215 C216 109.5(8) . .
C216 C215 C212 109.2(8) . .
C215 C216 H21G 109.5 . .
C215 C216 H21H 109.5 . .
C215 C216 H21I 109.5 . .
H21G C216 H21H 109.5 . .
H21G C216 H21I 109.5 . .
H21H C216 H21I 109.5 . .
C219 C217 S11 119.2(14) . .
C219 C217 C218 120.0 . .
C218 C217 S11 120.8(14) . .
C217 C219 H219 120.0 . .
C220 C219 C217 120.0 . .
C220 C219 H219 120.0 . .
C219 C220 H220 120.0 . .
C219 C220 C222 120.0 . .
C222 C220 H220 120.0 . .
C220 C222 C223 121(2) . .
C221 C222 C220 120.0 . .
C221 C222 C223 119(2) . .
C222 C221 H221 120.0 . .
C222 C221 C218 120.0 . .
C218 C221 H221 120.0 . .
C217 C218 H218 120.0 . .
C221 C218 C217 120.0 . .
C221 C218 H218 120.0 . .
C222 C223 C226 109(3) . .
C224 C223 C222 108(3) . .
C224 C223 C225 101(3) . .
C224 C223 C226 113(3) . .
C225 C223 C222 114(3) . .
C225 C223 C226 112(3) . .
C223 C224 H22A 109.5 . .
C223 C224 H22B 109.5 . .
C223 C224 H22C 109.5 . .
H22A C224 H22B 109.5 . .
H22A C224 H22C 109.5 . .
H22B C224 H22C 109.5 . .
C223 C225 H22D 109.5 . .
C223 C225 H22E 109.5 . .
C223 C225 H22F 109.5 . .
H22D C225 H22E 109.5 . .
H22D C225 H22F 109.5 . .
H22E C225 H22F 109.5 . .
C223 C226 H22G 109.5 . .
C223 C226 H22H 109.5 . .
C223 C226 H22I 109.5 . .
H22G C226 H22H 109.5 . .
H22G C226 H22I 109.5 . .
H22H C226 H22I 109.5 . .
C8 C227 C9 103.9(6) . .
C8 C227 C10 103.8(6) . .
C8 C227 C11 120(2) . .
C8A C227 C11 118(2) . .
C9 C227 C10 103.8(6) . .
C9 C227 C11 111(2) . .
C9A C227 C8A 104.0(6) . .
C9A C227 C10A 103.9(6) . .
C9A C227 C11 116(3) . .
C10 C227 C11 113(3) . .
C10A C227 C8A 103.8(6) . .
C10A C227 C11 109(2) . .
O31 C228 O32 119(7) . .
O31 C228 C229 133(7) . .
C229 C228 O32 108(5) . .
C229 C230 H230 120.0 . .
C229 C230 C232 120.0 . .
C232 C230 H230 120.0 . .
C228 C229 C230 111(4) . .
C228 C229 C231 129(4) . .
C230 C229 C231 120.0 . .
C229 C231 H231 120.0 . .
C229 C231 C233 120.0 . .
C233 C231 H231 120.0 . .
C231 C233 H233 120.0 . .
C234 C233 C231 120.0 . .
C234 C233 H233 120.0 . .
C233 C234 H234 120.0 . .
C232 C234 C233 120.0 . .
C232 C234 H234 120.0 . .
C230 C232 H232 120.0 . .
C234 C232 C230 120.0 . .
C234 C232 H232 120.0 . .
O33 C235 O34 108(3) . .
O33 C235 C236 122(3) . .
C236 C235 O34 129(3) . .
C239 C238 H238 120.0 . .
C239 C238 C236 120.0 . .
C236 C238 H238 120.0 . .
C238 C239 H239 120.0 . .
C238 C239 C241 120.0 . .
C241 C239 H239 120.0 . .
C239 C241 H241 120.0 . .
C240 C241 C239 120.0 . .
C240 C241 H241 120.0 . .
C241 C240 H240 120.0 . .
C241 C240 C237 120.0 . .
C237 C240 H240 120.0 . .
C240 C237 H237 120.0 . .
C240 C237 C236 120.0 . .
C236 C237 H237 120.0 . .
C235 C236 C238 120.1(6) . .
C235 C236 C237 119.9(6) . .
C237 C236 C238 120.0 . .
O35 C242 O36 132(6) . .
O35 C242 C243 120(5) . .
O36 C242 C243 108(5) . .
C248 C244 H244 120.0 . .
C248 C244 C243 120.0 . .
C243 C244 H244 120.0 . .
C244 C248 H248 120.0 . .
C247 C248 C244 120.0 . .
C247 C248 H248 120.0 . .
C248 C247 H247 120.0 . .
C246 C247 C248 120.0 . .
C246 C247 H247 120.0 . .
C247 C246 H246 120.0 . .
C247 C246 C245 120.0 . .
C245 C246 H246 120.0 . .
C246 C245 H245 120.0 . .
C246 C245 C243 120.0 . .
C243 C245 H245 120.0 . .
C244 C243 C242 125(4) . .
C245 C243 C242 115(4) . .
C245 C243 C244 120.0 . .
O39 C249 Ag3 52.6(14) . .
O40 C249 Ag3 110(2) . .
O40 C249 O39 117(4) . .
O40 C249 C250 126(6) . .
C250 C249 Ag3 102(2) . .
C250 C249 O39 117(5) . .
C249 C250 C253 121(5) . .
C249 C250 C251 119(5) . .
C253 C250 C251 120.0 . .
C250 C253 H253 120.0 . .
C254 C253 C250 120.0 . .
C254 C253 H253 120.0 . .
C253 C254 H254 120.0 . .
C253 C254 C255 120.0 . .
C255 C254 H254 120.0 . .
C254 C255 H255 120.0 . .
C254 C255 C252 120.0 . .
C252 C255 H255 120.0 . .
C255 C252 H252 120.0 . .
C251 C252 C255 120.0 . .
C251 C252 H252 120.0 . .
C250 C251 H251 120.0 . .
C252 C251 C250 120.0 . .
C252 C251 H251 120.0 . .
O37 C256 O38 130(5) . .
O37 C256 C257 112(4) . .
O38 C256 C257 117(4) . .
C258 C257 C256 125(3) . .
C258 C257 C259 120.0 . .
C259 C257 C256 115(3) . .
C257 C258 H258 120.0 . .
C257 C258 C262 120.0 . .
C262 C258 H258 120.0 . .
C258 C262 H262 120.0 . .
C261 C262 C258 120.0 . .
C261 C262 H262 120.0 . .
C262 C261 H261 120.0 . .
C262 C261 C260 120.0 . .
C260 C261 H261 120.0 . .
C261 C260 H260 120.0 . .
C259 C260 C261 120.0 . .
C259 C260 H260 120.0 . .
C257 C259 H259 120.0 . .
C260 C259 C257 120.0 . .
C260 C259 H259 120.0 . .
O19 C263 Ag2 56(3) . .
O20 C263 Ag2 66(3) . .
O20 C263 O19 120(5) . .
C264 C263 Ag2 160(3) . .
C264 C263 O19 113(6) . .
C264 C263 O20 127(6) . .
C269 C265 H265 120.0 . .
C269 C265 C264 120.0 . .
C264 C265 H265 120.0 . .
C265 C269 H269 120.0 . .
C265 C269 C268 120.0 . .
C268 C269 H269 120.0 . .
C269 C268 H268 120.0 . .
C269 C268 C267 120.0 . .
C267 C268 H268 120.0 . .
C268 C267 H267 120.0 . .
C266 C267 C268 120.0 . .
C266 C267 H267 120.0 . .
C267 C266 H266 120.0 . .
C264 C266 C267 120.0 . .
C264 C266 H266 120.0 . .
C263 C264 C265 126(5) . .
C263 C264 C266 113(5) . .
C266 C264 C265 120.0 . .
O27 C270 C271 112(5) . .
O28 C270 O27 119(5) . .
O28 C270 C271 124(5) . .
C273 C271 C270 116(4) . .
C273 C271 C272 120.0 . .
C272 C271 C270 124(4) . .
C271 C273 H273 120.0 . .
C271 C273 C274 120.0 . .
C274 C273 H273 120.0 . .
C273 C274 H274 120.0 . .
C273 C274 C276 120.0 . .
C276 C274 H274 120.0 . .
C274 C276 H276 120.0 . .
C275 C276 C274 120.0 . .
C275 C276 H276 120.0 . .
C276 C275 H275 120.0 . .
C276 C275 C272 120.0 . .
C272 C275 H275 120.0 . .
C271 C272 H272 120.0 . .
C275 C272 C271 120.0 . .
C275 C272 H272 120.0 . .
O25 C277 C278 115(6) . .
O26 C277 O25 135(5) . .
O26 C277 C278 107(6) . .
C279 C278 C277 125(6) . .
C279 C278 C280 120.0 . .
C280 C278 C277 114(6) . .
C278 C279 H279 120.0 . .
C278 C279 C281 120.0 . .
C281 C279 H279 120.0 . .
C279 C281 H281 120.0 . .
C279 C281 C283 120.0 . .
C283 C281 H281 120.0 . .
C281 C283 H283 120.0 . .
C282 C283 C281 120.0 . .
C282 C283 H283 120.0 . .
C283 C282 H282 120.0 . .
C283 C282 C280 120.0 . .
C280 C282 H282 120.0 . .
C278 C280 H280 120.0 . .
C282 C280 C278 120.0 . .
C282 C280 H280 120.0 . .
O29 C284 C285 112(3) . .
O30 C284 O29 131(3) . .
O30 C284 C285 115(3) . .
C290 C286 H286 120.0 . .
C290 C286 C285 120.0 . .
C285 C286 H286 120.0 . .
C286 C290 H290 120.0 . .
C286 C290 C289 120.0 . .
C289 C290 H290 120.0 . .
C290 C289 H289 120.0 . .
C290 C289 C288 120.0 . .
C288 C289 H289 120.0 . .
C289 C288 H288 120.0 . .
C287 C288 C289 120.0 . .
C287 C288 H288 120.0 . .
C288 C287 H287 120.0 . .
C288 C287 C285 120.0 . .
C285 C287 H287 120.0 . .
C286 C285 C284 120(2) . .
C287 C285 C284 120(2) . .
C287 C285 C286 120.0 . .
O23 C291 C292 109(6) . .
O24 C291 O23 133(7) . .
O24 C291 C292 118(6) . .
C293 C292 C291 118(5) . .
C293 C292 C294 120.0 . .
C294 C292 C291 121(5) . .
C292 C293 H293 120.0 . .
C297 C293 C292 120.0 . .
C297 C293 H293 120.0 . .
C293 C297 H297 120.0 . .
C293 C297 C296 120.0 . .
C296 C297 H297 120.0 . .
C297 C296 H296 120.0 . .
C295 C296 C297 120.0 . .
C295 C296 H296 120.0 . .
C296 C295 H295 120.0 . .
C296 C295 C294 120.0 . .
C294 C295 H295 120.0 . .
C292 C294 H294 120.0 . .
C295 C294 C292 120.0 . .
C295 C294 H294 120.0 . .
O21 C298 O22 134(7) . .
O21 C298 C299 117(7) . .
O22 C298 C299 108(6) . .
C303 C304 H304 120.0 . .
C303 C304 C299 120.0 . .
C299 C304 H304 120.0 . .
C304 C303 H303 120.0 . .
C304 C303 C302 120.0 . .
C302 C303 H303 120.0 . .
C303 C302 H302 120.0 . .
C303 C302 C301 120.0 . .
C301 C302 H302 120.0 . .
C302 C301 H301 120.0 . .
C300 C301 C302 120.0 . .
C300 C301 H301 120.0 . .
C301 C300 H300 120.0 . .
C301 C300 C299 120.0 . .
C299 C300 H300 120.0 . .
C304 C299 C298 124(5) . .
C300 C299 C298 115(5) . .
C300 C299 C304 120.0 . .
O47 C305 N1 122(4) . .
O47 C305 H305 119.1 . .
N1 C305 H305 119.1 . .
N1 C306 H30A 109.5 . .
N1 C306 H30B 109.5 . .
N1 C306 H30C 109.5 . .
H30A C306 H30B 109.5 . .
H30A C306 H30C 109.5 . .
H30B C306 H30C 109.5 . .
N1 C307 H30D 110.7 . .
N1 C307 H30E 108.9 . .
N1 C307 H30F 108.8 . .
H30D C307 H30E 109.5 . .
H30D C307 H30F 109.5 . .
H30E C307 H30F 109.5 . .

loop_
_geom_bond_atom_site_label_1
_geom_bond_atom_site_label_2
_geom_bond_distance
_geom_bond_site_symmetry_2
W1 O3 1.791(17) .
W1 O4 2.169(15) .
W1 O6 1.773(16) .
W1 O7 2.124(17) .
W1 O9 2.337(17) .
W1 O45 1.699(18) .
W2 O4 2.144(18) .
W2 O5 1.778(15) .
W2 O7 2.198(14) .
W2 O8 1.78(2) .
W2 O10 2.180(15) .
W2 O46 1.768(16) .
W3 O7 1.956(15) .
W3 O9 2.208(14) .
W3 O10 2.217(14) .
W3 O11 1.896(17) .
W3 O15 1.729(18) .
W3 O16 1.734(14) .
W4 O9 2.173(18) .
W4 O11 2.083(16) .
W4 O12 1.740(15) .
W4 O13 1.814(14) .
W4 O14 2.133(14) .
W4 O18 1.845(15) .
W5 O4 1.995(18) .
W5 O9 2.201(13) .
W5 O10 2.009(17) .
W5 O14 1.881(14) .
W5 O17 1.729(16) .
W5 O49 1.729(15) .
Ag1 Ag1A 0.757(7) .
Ag1 Ag26 3.225(6) .
Ag1 S4 2.399(8) .
Ag1 S22 2.367(9) 3_665
Ag1 O6 2.512(16) .
Ag1A Ag31 2.907(7) .
Ag1A S3 2.290(13) .
Ag1A S4 2.602(8) .
Ag1A S22 2.750(11) 3_665
Ag1A O6 2.491(17) .
Ag2 Ag2A 0.963(8) .
Ag2 Ag4 3.031(9) .
Ag2 Ag42 2.577(9) .
Ag2 S3 2.598(10) .
Ag2 S10 2.740(12) .
Ag2 O19 1.94(3) .
Ag2 O20 2.17(3) .
Ag2 C263 2.32(6) .
Ag2A Ag42 3.266(6) .
Ag2A S3 2.501(7) .
Ag2A S10 2.619(8) .
Ag2A O19 2.34(3) .
Ag2A C59 2.5(4) 3_665
Ag3 Ag3A 0.679(12) .
Ag3 Ag12 3.10(2) .
Ag3 Ag40 3.199(17) .
Ag3 S7 2.59(2) .
Ag3 S15 2.895(18) .
Ag3 O5 2.24(3) .
Ag3 O39 2.02(3) .
Ag3 C249 2.53(4) .
Ag3A Ag36 2.797(4) .
Ag3A S7 2.555(10) .
Ag3A S15 2.446(10) .
Ag3A O5 2.468(19) .
Ag3A O39 2.46(3) .
Ag4 Ag10 2.828(4) .
Ag4 Ag11 3.213(3) .
Ag4 Ag42 3.270(4) .
Ag4 S8 2.521(8) .
Ag4 S10 2.498(9) .
Ag4 O20 2.50(3) .
Ag4 O46 2.373(16) .
Ag5 Ag6 3.313(4) .
Ag5 Ag10 3.264(3) .
Ag5 S10 2.599(9) .
Ag5 S12 2.543(8) .
Ag5 S22 2.514(7) 3_665
Ag5 O3 2.466(14) .
Ag6 Ag23 3.262(4) 3_665
Ag6 Ag24 3.072(3) 3_665
Ag6 Ag44 3.077(3) .
Ag6 S12 2.426(7) .
Ag6 S23 2.611(7) 3_665
Ag6 O42 2.295(19) 3_665
Ag7 Ag8 3.182(3) .
Ag7 Ag44 2.963(3) .
Ag7 O3 2.259(18) .
Ag7 O13 2.410(12) .
Ag7 O41 2.225(18) 3_665
Ag8 Ag15 2.961(3) .
Ag8 Ag44 3.114(3) .
Ag8 S13 2.473(6) .
Ag8 S14 2.525(6) .
Ag8 O13 2.557(14) .
Ag8 O49 2.494(17) .
Ag9 Ag10 2.821(4) .
Ag9 Ag13 3.080(3) .
Ag9 Ag44 2.981(3) .
Ag9 S11 2.794(8) .
Ag9 S12 2.484(7) .
Ag9 O37 2.34(3) .
Ag9 O49 2.362(14) .
Ag10 Ag11 2.948(3) .
Ag10 S10 2.446(8) .
Ag10 S11 2.461(7) .
Ag10 O4 2.496(15) .
Ag11 Ag12 3.199(4) .
Ag11 S8 2.542(9) .
Ag11 S11 2.514(8) .
Ag11 O5 2.358(16) .
Ag11 O40 2.35(2) .
Ag12 Ag13 2.926(4) .
Ag12 Ag14 2.966(4) .
Ag12 O17 2.372(15) .
Ag12 O36 2.28(3) .
Ag12 O39 2.31(3) .
Ag13 S11 2.512(8) .
Ag13 S14 2.472(7) .
Ag13 O36 2.46(2) .
Ag13 O37 2.51(3) .
Ag14 Ag35 3.099(3) .
Ag14 S14 2.615(7) .
Ag14 S15 2.594(8) .
Ag14 O34 2.53(2) .
Ag14 O35 2.32(3) .
Ag15 Ag17 2.882(3) .
Ag15 Ag35 3.205(4) .
Ag15 S14 2.503(7) .
Ag15 S16 2.494(7) .
Ag15 O34 2.51(2) .
Ag16 Ag25 3.243(3) 3_665
Ag16 S13 2.649(5) .
Ag16 S16 2.557(6) .
Ag16 S18 2.455(7) .
Ag16 O13 2.391(15) .
Ag17 Ag18 3.015(3) .
Ag17 Ag19 3.017(3) .
Ag17 S16 2.524(6) .
Ag17 S17 2.572(9) .
Ag17 O33 2.34(3) .
Ag18 Ag19 2.937(3) .
Ag18 S16 2.602(6) .
Ag18 S19 2.519(8) .
Ag18 O32 2.19(3) .
Ag19 Ag20 2.950(3) .
Ag19 S17 2.569(8) .
Ag19 S19 2.601(7) .
Ag19 O1 2.38(4) .
Ag19 O1A 2.49(4) .
Ag19 O31 2.42(4) .
Ag20 Ag29 3.007(3) .
Ag20 Ag34 3.192(3) .
Ag20 S19 2.506(9) .
Ag20 S20 2.506(8) .
Ag20 O2 2.30(4) .
Ag21 Ag29 3.352(4) .
Ag21 S9 2.555(8) .
Ag21 S18 2.523(9) .
Ag21 S19 2.540(7) .
Ag21 O18 2.393(16) .
Ag22 Ag23 2.831(3) .
Ag22 Ag25 3.196(3) 3_665
Ag22 Ag28 3.015(4) .
Ag22 S2 2.800(7) 3_665
Ag22 S18 2.420(6) .
Ag22 S23 2.547(7) .
Ag22 O44 2.463(19) 3_665
Ag23 Ag6 3.262(4) 3_665
Ag23 Ag26 3.070(3) 3_665
Ag23 S2 2.554(7) 3_665
Ag23 S22 2.448(8) .
Ag23 S23 2.780(7) .
Ag23 O42 2.354(15) .
Ag24 Ag6 3.072(3) 3_665
Ag24 Ag25 3.105(3) .
Ag24 Ag26 2.981(3) .
Ag24 Ag28 3.002(3) .
Ag24 O30 2.48(2) .
Ag24 O44 2.286(17) 3_665
Ag24 O44 2.398(17) .
Ag25 Ag16 3.243(3) 3_665
Ag25 Ag22 3.196(3) 3_665
Ag25 S2 2.478(7) .
Ag25 S13 2.473(6) 3_665
Ag25 O41 2.41(2) .
Ag26 Ag23 3.070(3) 3_665
Ag26 Ag27 3.171(2) .
Ag26 S2 2.508(6) .
Ag26 S4 2.563(7) .
Ag26 O29 2.56(2) .
Ag26 O43 2.443(17) 3_665
Ag27 Ag28 3.347(4) .
Ag27 Ag29 3.020(3) .
Ag27 Ag30 2.968(3) .
Ag27 Ag45 3.035(3) .
Ag27 S4 2.509(7) .
Ag27 S9 2.479(8) .
Ag27 O28 2.27(2) .
Ag28 S9 2.481(6) .
Ag28 S23 2.487(8) .
Ag28 O29 2.48(2) .
Ag28 O43 2.491(16) 3_665
Ag29 Ag30 3.303(3) .
Ag29 Ag45 2.982(2) .
Ag29 S9 2.506(7) .
Ag29 S20 2.484(6) .
Ag29 O15 2.420(17) .
Ag30 Ag31 2.868(3) .
Ag30 Ag32 3.209(3) .
Ag30 Ag45 3.376(3) .
Ag30 S4 2.485(6) .
Ag30 S5 2.671(8) .
Ag30 O15 2.424(19) .
Ag30 O27 2.47(3) .
Ag31 Ag42 2.892(3) .
Ag31 Ag43 2.851(4) .
Ag31 S3 2.449(8) .
Ag31 S5 2.474(6) .
Ag31 O7 2.569(16) .
Ag32 Ag33 3.248(3) .
Ag32 Ag38 3.110(4) .
Ag32 S5 2.586(7) .
Ag32 S20 2.501(8) .
Ag32 O27 2.55(3) .
Ag32 O47 2.21(4) .
Ag33 Ag34 3.000(3) .
Ag33 Ag38 2.879(5) .
Ag33 S20 2.531(7) .
Ag33 S21 2.580(7) .
Ag33 O2A 2.49(3) .
Ag33 O26 2.25(4) .
Ag34 Ag35 3.061(3) .
Ag34 Ag36 2.952(4) .
Ag34 S17 2.484(10) .
Ag34 S21 2.676(8) .
Ag34 O2 2.35(4) .
Ag34 O2A 2.48(4) .
Ag34 O11 2.431(12) .
Ag35 Ag36 2.887(4) .
Ag35 S15 2.587(8) .
Ag35 S17 2.453(8) .
Ag35 O14 2.438(14) .
Ag35 O34 2.52(2) .
Ag36 Ag37 2.966(4) .
Ag36 S15 2.495(7) .
Ag36 S21 2.461(7) .
Ag36 O10 2.378(14) .
Ag37 Ag38 3.036(4) .
Ag37 S7 2.621(8) .
Ag37 S21 2.572(8) .
Ag37 O8 2.37(2) .
Ag37 O23 2.49(4) .
Ag38 Ag43 3.275(5) .
Ag38 O16 2.304(15) .
Ag38 O24 2.36(3) .
Ag38 O25 2.10(4) .
Ag39 Ag40 2.961(4) .
Ag39 Ag41 2.962(4) .
Ag39 S6 2.610(12) .
Ag39 S7 2.642(9) .
Ag39 O21 2.32(3) .
Ag39 O23 2.57(4) .
Ag40 Ag41 3.042(4) .
Ag40 S7 2.508(9) .
Ag40 S8 2.559(8) .
Ag41 S6 2.513(9) .
Ag41 S8 2.565(9) .
Ag42 S3 2.558(11) .
Ag42 S6 2.562(14) .
Ag42 O20 2.52(3) .
Ag42 O46 2.419(16) .
Ag43 S5 2.518(7) .
Ag43 S6 2.539(9) .
Ag43 O8 2.377(18) .
Ag43 O24 2.45(3) .
Ag44 S12 2.519(8) .
Ag44 S13 2.483(6) .
Ag44 O38 2.33(2) .
Ag45 O6 2.288(16) .
Ag45 O18 2.294(17) .
Ag45 O43 2.232(18) 3_665
S1 O41 1.544(19) .
S1 O42 1.500(17) .
S1 O43 1.558(19) .
S1 O44 1.582(19) .
S2 Ag22 2.800(7) 3_665
S2 Ag23 2.554(7) 3_665
S2 C27 1.78(2) .
S3 C37 1.808(19) .
S4 C14 1.773(17) .
S5 C117 1.848(17) .
S6 C107 1.80(3) .
S7 C188 1.837(17) .
S8 C97 1.816(17) .
S9 C17 1.78(4) .
S10 C87 1.79(2) .
S11 C217 1.786(17) .
S12 C77 1.790(12) .
S13 Ag25 2.474(6) 3_665
S13 C67 1.803(15) .
S14 C207 1.750(19) .
S15 C178 1.73(4) .
S16 C167 1.82(2) .
S17 C147 1.73(2) .
S18 C158 1.792(18) .
S19 C137 1.769(18) .
S20 C127 1.827(17) .
S21 C197 1.74(2) .
S22 Ag1 2.367(9) 3_665
S22 Ag1A 2.750(11) 3_665
S22 Ag5 2.514(7) 3_665
S22 C57 1.81(2) .
S23 Ag6 2.611(7) 3_665
S23 C47 1.90(2) .
O1 O1A 0.92(5) .
O1 O2 1.68(5) .
O1 C1 1.249(10) .
O1A C1 1.259(10) .
O2 O2A 1.05(5) .
O2 C1 1.243(10) .
O2A C1 1.250(10) .
O2A C2 1.92(6) .
O19 C263 1.37(6) .
O20 C263 1.33(6) .
O21 C298 1.21(7) .
O22 C298 1.25(8) .
O23 C291 1.38(7) .
O24 C291 1.11(7) .
O25 C277 1.38(8) .
O26 C277 1.14(8) .
O27 C270 1.39(6) .
O28 C270 1.17(6) .
O29 C284 1.24(4) .
O30 C284 1.04(4) .
O31 C228 1.12(7) .
O32 C228 1.46(7) .
O33 C235 1.31(5) .
O34 C235 1.39(5) .
O35 C242 1.15(6) .
O36 C242 1.35(6) .
O37 C256 1.17(5) .
O38 C256 1.23(5) .
O39 C249 1.41(6) .
O40 C249 1.31(5) .
O41 Ag7 2.225(18) 3_665
O42 Ag6 2.295(19) 3_665
O43 Ag26 2.443(17) 3_665
O43 Ag28 2.491(16) 3_665
O43 Ag45 2.232(18) 3_665
O44 Ag22 2.463(19) 3_665
O44 Ag24 2.286(17) 3_665
O47 C305 1.21(4) .
N1 C305 1.394(9) .
N1 C306 1.396(9) .
N1 C307 1.393(9) .
C1 C2 1.51(4) .
C1 C2A 1.55(5) .
C2 C3 1.3900 .
C2 C7 1.3900 .
C3 H3 0.9300 .
C3 C4 1.3900 .
C4 H4 0.9300 .
C4 C5 1.3900 .
C5 H5 0.9300 .
C5 C6 1.3900 .
C6 H6 0.9300 .
C6 C7 1.3900 .
C7 H7 0.9300 .
C2A C3A 1.3900 .
C2A C7A 1.3900 .
C3A H3A 0.9300 .
C3A C4A 1.3900 .
C4A H4A 0.9300 .
C4A C5A 1.3900 .
C5A H5A 0.9300 .
C5A C6A 1.3900 .
C6A H6A 0.9300 .
C6A C7A 1.3900 .
C7A H7A 0.9300 .
C8 H8A 0.9600 .
C8 H8B 0.9600 .
C8 H8C 0.9600 .
C8 C227 1.545(8) .
C8A H8AA 0.9600 .
C8A H8AB 0.9600 .
C8A H8AC 0.9600 .
C8A C227 1.548(8) .
C9 H9A 0.9600 .
C9 H9B 0.9600 .
C9 H9C 0.9600 .
C9 C227 1.547(8) .
C9A H9AA 0.9600 .
C9A H9AB 0.9600 .
C9A H9AC 0.9600 .
C9A C227 1.546(8) .
C10 H10A 0.9600 .
C10 H10B 0.9597 .
C10 H10C 0.9598 .
C10 C227 1.547(8) .
C10A H10D 0.9597 .
C10A H10E 0.9596 .
C10A H10F 0.9613 .
C10A C227 1.546(8) .
C14 C13 1.3900 .
C14 C15 1.3900 .
C13 H13 0.9300 .
C13 C12 1.3900 .
C12 H12 0.9300 .
C12 C11 1.3900 .
C11 C16 1.3900 .
C11 C227 1.550(10) .
C16 H16 0.9300 .
C16 C15 1.3900 .
C15 H15 0.9300 .
C17 C18 1.35(4) .
C17 C19 1.34(5) .
C18 H18 0.9300 .
C18 C20 1.46(5) .
C19 H19 0.9300 .
C19 C21 1.41(5) .
C20 H20 0.9300 .
C20 C22 1.36(5) .
C21 H21 0.9300 .
C21 C22 1.28(4) .
C22 C23 1.463(9) .
C23 C24 1.460(9) .
C23 C25 1.465(9) .
C23 C26 1.460(9) .
C24 H24A 0.9600 .
C24 H24B 0.9600 .
C24 H24C 0.9600 .
C25 H25A 0.9600 .
C25 H25B 0.9600 .
C25 H25C 0.9600 .
C26 H26A 0.9600 .
C26 H26B 0.9600 .
C26 H26C 0.9600 .
C32 H32 0.9300 .
C32 C27 1.3900 .
C32 C31 1.3900 .
C27 C28 1.3900 .
C28 H28 0.9300 .
C28 C29 1.3900 .
C29 H29 0.9300 .
C29 C30 1.3900 .
C30 C31 1.3900 .
C30 C33 1.462(9) .
C31 H31 0.9300 .
C33 C34 1.463(9) .
C33 C35 1.457(9) .
C33 C36 1.465(9) .
C34 H34A 0.9600 .
C34 H34B 0.9600 .
C34 H34C 0.9600 .
C35 H35A 0.9600 .
C35 H35B 0.9600 .
C35 H35C 0.9600 .
C36 H36A 0.9600 .
C36 H36B 0.9600 .
C36 H36C 0.9600 .
C37 C38 1.3900 .
C37 C39 1.3900 .
C38 H38 0.9300 .
C38 C42 1.3900 .
C42 H42 0.9300 .
C42 C41 1.3900 .
C41 C40 1.3900 .
C41 C43 1.461(9) .
C40 H40 0.9300 .
C40 C39 1.3900 .
C39 H39 0.9300 .
C43 C44 1.464(9) .
C43 C45 1.461(9) .
C43 C46 1.462(9) .
C44 H44A 0.9600 .
C44 H44B 0.9600 .
C44 H44C 0.9600 .
C45 H45A 0.9600 .
C45 H45B 0.9600 .
C45 H45C 0.9600 .
C46 H46A 0.9600 .
C46 H46B 0.9600 .
C46 H46C 0.9600 .
C48 H48 0.9300 .
C48 C51 1.3900 .
C48 C47 1.3900 .
C51 H51 0.9300 .
C51 C52 1.3900 .
C52 C50 1.3900 .
C52 C53 1.468(9) .
C50 H50 0.9300 .
C50 C49 1.3900 .
C49 H49 0.9300 .
C49 C47 1.3900 .
C53 C54 1.459(9) .
C53 C55 1.460(9) .
C53 C56 1.459(9) .
C54 H54A 0.9600 .
C54 H54B 0.9600 .
C54 H54C 0.9600 .
C55 H55A 0.9600 .
C55 H55B 0.9600 .
C55 H55C 0.9600 .
C56 H56A 0.9600 .
C56 H56B 0.9600 .
C56 H56C 0.9600 .
C58 H58 0.9300 .
C58 C57 1.3900 .
C58 C60 1.3900 .
C57 C59 1.3900 .
C59 Ag2A 2.48(3) 3_665
C59 H59 0.9300 .
C59 C61 1.3900 .
C61 H61 0.9300 .
C61 C62 1.3900 .
C62 C60 1.3900 .
C62 C64 1.466(9) .
C60 H60 0.9300 .
C63 H63A 0.9600 .
C63 H63B 0.9600 .
C63 H63C 0.9600 .
C63 C64 1.460(9) .
C64 C65 1.462(9) .
C64 C66 1.464(9) .
C65 H65A 0.9600 .
C65 H65B 0.9600 .
C65 H65C 0.9600 .
C66 H66A 0.9600 .
C66 H66B 0.9600 .
C66 H66C 0.9600 .
C68 H68 0.9300 .
C68 C67 1.3900 .
C68 C72 1.3900 .
C67 C69 1.3900 .
C69 H69 0.9300 .
C69 C70 1.3900 .
C70 H70 0.9300 .
C70 C71 1.3900 .
C71 C72 1.3900 .
C71 C73 1.469(9) .
C72 H72 0.9300 .
C73 C74 1.458(9) .
C73 C75 1.457(9) .
C73 C76 1.465(9) .
C74 H74A 0.9600 .
C74 H74B 0.9600 .
C74 H74C 0.9600 .
C75 H75A 0.9600 .
C75 H75B 0.9600 .
C75 H75C 0.9600 .
C76 H76A 0.9600 .
C76 H76B 0.9600 .
C76 H76C 0.9600 .
C77 C79 1.3900 .
C77 C78 1.3900 .
C79 H79 0.9300 .
C79 C80 1.3900 .
C80 H80 0.9300 .
C80 C81 1.3900 .
C81 C82 1.3900 .
C81 C84 1.459(9) .
C82 H82 0.9300 .
C82 C78 1.3900 .
C78 H78 0.9300 .
C83 H83A 0.9600 .
C83 H83B 0.9600 .
C83 H83C 0.9600 .
C83 C84 1.468(9) .
C84 C85 1.466(9) .
C84 C86 1.458(9) .
C85 H85A 0.9600 .
C85 H85B 0.9600 .
C85 H85C 0.9600 .
C86 H86A 0.9600 .
C86 H86B 0.9600 .
C86 H86C 0.9600 .
C87 C89 1.3900 .
C87 C88 1.3900 .
C89 H89 0.9300 .
C89 C90 1.3900 .
C90 H90 0.9300 .
C90 C91 1.3900 .
C91 C92 1.3900 .
C91 C94 1.62(5) .
C92 H92 0.9300 .
C92 C88 1.3900 .
C88 H88 0.9300 .
C93 H93A 0.9600 .
C93 H93B 0.9600 .
C93 H93C 0.9600 .
C93 C94 1.46(6) .
C94 C95 1.29(6) .
C94 C96 1.72(6) .
C95 H95A 0.9600 .
C95 H95B 0.9600 .
C95 H95C 0.9600 .
C96 H96A 0.9600 .
C96 H96B 0.9600 .
C96 H96C 0.9600 .
C98 H98 0.9300 .
C98 C102 1.3900 .
C98 C97 1.3900 .
C102 H102 0.9300 .
C102 C101 1.3900 .
C101 C100 1.3900 .
C101 C103 1.466(9) .
C100 H100 0.9300 .
C100 C99 1.3900 .
C99 H99 0.9300 .
C99 C97 1.3900 .
C103 C104 1.462(9) .
C103 C105 1.462(9) .
C103 C106 1.458(9) .
C104 H10G 0.9600 .
C104 H10H 0.9600 .
C104 H10I 0.9600 .
C105 H10J 0.9600 .
C105 H10K 0.9600 .
C105 H10L 0.9600 .
C106 H10M 0.9600 .
C106 H10N 0.9600 .
C106 H10O 0.9600 .
C107 C108 1.3900 .
C107 C109 1.3900 .
C108 H108 0.9300 .
C108 C112 1.3900 .
C112 H112 0.9300 .
C112 C111 1.3900 .
C111 C110 1.3900 .
C111 C114 1.74(7) .
C110 H110 0.9300 .
C110 C109 1.3900 .
C109 H109 0.9300 .
C113 H11A 0.9600 .
C113 H11B 0.9600 .
C113 H11C 0.9600 .
C113 C114 1.51(8) .
C114 C115 1.70(8) .
C114 C116 1.41(8) .
C115 H11D 0.9600 .
C115 H11E 0.9600 .
C115 H11F 0.9600 .
C116 H11G 0.9596 .
C116 H11H 0.9602 .
C116 H11I 0.9600 .
C122 H122 0.9300 .
C122 C121 1.3900 .
C122 C118 1.3900 .
C121 C120 1.3900 .
C121 C124 1.464(9) .
C120 H120 0.9300 .
C120 C119 1.3900 .
C119 H119 0.9300 .
C119 C117 1.3900 .
C117 C118 1.3900 .
C118 H118 0.9300 .
C123 H12A 0.9600 .
C123 H12B 0.9600 .
C123 H12C 0.9600 .
C123 C124 1.457(9) .
C124 C125 1.466(9) .
C124 C126 1.462(9) .
C125 H12D 0.9600 .
C125 H12E 0.9600 .
C125 H12F 0.9600 .
C126 H12G 0.9600 .
C126 H12H 0.9600 .
C126 H12I 0.9600 .
C131 H131 0.9300 .
C131 C128 1.3900 .
C131 C132 1.3900 .
C128 H128 0.9300 .
C128 C127 1.3900 .
C127 C129 1.3900 .
C129 H129 0.9300 .
C129 C130 1.3900 .
C130 H130 0.9300 .
C130 C132 1.3900 .
C132 C134 1.468(9) .
C133 H13A 0.9600 .
C133 H13B 0.9600 .
C133 H13C 0.9600 .
C133 C134 1.458(9) .
C134 C135 1.460(9) .
C134 C136 1.464(9) .
C135 H13D 0.9600 .
C135 H13E 0.9600 .
C135 H13F 0.9600 .
C136 H13G 0.9600 .
C136 H13H 0.9600 .
C136 H13I 0.9600 .
C141 C142 1.3900 .
C141 C140 1.3900 .
C141 C143 1.463(9) .
C142 H142 0.9300 .
C142 C138 1.3900 .
C138 H138 0.9300 .
C138 C137 1.3900 .
C137 C139 1.3900 .
C139 H139 0.9300 .
C139 C140 1.3900 .
C140 H140 0.9300 .
C143 C144 1.462(9) .
C143 C145 1.464(9) .
C143 C146 1.458(9) .
C144 H14A 0.9600 .
C144 H14B 0.9600 .
C144 H14C 0.9600 .
C145 H14D 0.9600 .
C145 H14E 0.9600 .
C145 H14F 0.9600 .
C146 H14G 0.9600 .
C146 H14H 0.9600 .
C146 H14I 0.9600 .
C147 C149 1.3900 .
C147 C148 1.3900 .
C149 H149 0.9300 .
C149 C152 1.3900 .
C152 H152 0.9300 .
C152 C151 1.3900 .
C151 C150 1.3900 .
C151 C154 1.64(5) .
C150 H150 0.9300 .
C150 C148 1.3900 .
C148 H148 0.9300 .
C153 H15A 0.9600 .
C153 H15B 0.9600 .
C153 H15C 0.9600 .
C153 C154 1.63(7) .
C154 C155 1.48(6) .
C154 C156 1.44(6) .
C155 H15D 0.9600 .
C155 H15E 0.9600 .
C155 H15F 0.9600 .
C156 H15G 0.9600 .
C156 H15H 0.9600 .
C156 H15I 0.9600 .
C158 C159 1.3900 .
C158 C157 1.3900 .
C159 H159 0.9300 .
C159 C162 1.3900 .
C162 H162 0.9300 .
C162 C161 1.3900 .
C161 C160 1.3900 .
C161 C163 1.464(9) .
C160 H160 0.9300 .
C160 C157 1.3900 .
C157 H157 0.9300 .
C163 C164 1.458(9) .
C163 C165 1.458(9) .
C163 C166 1.466(9) .
C164 H16A 0.9600 .
C164 H16B 0.9600 .
C164 H16C 0.9600 .
C165 H16D 0.9600 .
C165 H16E 0.9600 .
C165 H16F 0.9600 .
C166 H16G 0.9600 .
C166 H16H 0.9600 .
C166 H16I 0.9600 .
C170 H170 0.9300 .
C170 C172 1.3900 .
C170 C168 1.3900 .
C172 C171 1.3900 .
C172 C174 1.463(9) .
C171 H171 0.9300 .
C171 C169 1.3900 .
C169 H169 0.9300 .
C169 C167 1.3900 .
C167 C168 1.3900 .
C168 H168 0.9300 .
C173 H17A 0.9600 .
C173 H17B 0.9600 .
C173 H17C 0.9600 .
C173 C174 1.465(9) .
C174 C175 1.461(9) .
C174 C176 1.458(9) .
C175 H17D 0.9600 .
C175 H17E 0.9600 .
C175 H17F 0.9600 .
C176 H17G 0.9600 .
C176 H17H 0.9600 .
C176 H17I 0.9600 .
C177 H177 0.9300 .
C177 C178 1.48(5) .
C177 C182 1.48(5) .
C178 C179 1.33(4) .
C179 H179 0.9300 .
C179 C180 1.43(5) .
C180 H180 0.9300 .
C180 C181 1.44(5) .
C181 C182 1.39(5) .
C181 C184 1.45(5) .
C182 H182 0.9300 .
C183 H18A 0.9600 .
C183 H18B 0.9600 .
C183 H18C 0.9600 .
C183 C184 1.50(6) .
C184 C185 1.57(6) .
C184 C186 1.34(5) .
C185 H18D 0.9600 .
C185 H18E 0.9600 .
C185 H18F 0.9600 .
C186 H18G 0.9600 .
C186 H18H 0.9600 .
C186 H18I 0.9600 .
C188 C187 1.3900 .
C188 C189 1.3900 .
C187 H187 0.9300 .
C187 C192 1.3900 .
C192 H192 0.9300 .
C192 C191 1.3900 .
C191 C190 1.3900 .
C191 C194 1.439(8) .
C190 H190 0.9300 .
C190 C189 1.3900 .
C189 H189 0.9300 .
C193 H19A 0.9600 .
C193 H19B 0.9600 .
C193 H19C 0.9600 .
C193 C194 1.440(9) .
C194 C195 1.498(7) .
C194 C196 1.496(7) .
C195 H19D 0.9600 .
C195 H19E 0.9600 .
C195 H19F 0.9600 .
C196 H19G 0.9600 .
C196 H19H 0.9600 .
C196 H19I 0.9600 .
C199 H199 0.9300 .
C199 C197 1.3900 .
C199 C202 1.3900 .
C197 C198 1.3900 .
C198 H198 0.9300 .
C198 C200 1.3900 .
C200 H200 0.9300 .
C200 C201 1.3900 .
C201 C202 1.3900 .
C201 C204 1.466(9) .
C202 H202 0.9300 .
C203 H20A 0.9600 .
C203 H20B 0.9600 .
C203 H20C 0.9600 .
C203 C204 1.457(9) .
C204 C205 1.460(9) .
C204 C206 1.464(9) .
C205 H20D 0.9600 .
C205 H20E 0.9600 .
C205 H20F 0.9600 .
C206 H20G 0.9600 .
C206 H20H 0.9600 .
C206 H20I 0.9600 .
C207 C209 1.3900 .
C207 C208 1.3900 .
C209 H209 0.9300 .
C209 C210 1.3900 .
C210 H210 0.9300 .
C210 C212 1.3900 .
C212 C211 1.3900 .
C212 C215 1.467(9) .
C211 H211 0.9300 .
C211 C208 1.3900 .
C208 H208 0.9300 .
C213 H21A 0.9600 .
C213 H21B 0.9600 .
C213 H21C 0.9600 .
C213 C215 1.460(9) .
C214 H21D 0.9600 .
C214 H21E 0.9600 .
C214 H21F 0.9600 .
C214 C215 1.459(9) .
C215 C216 1.462(9) .
C216 H21G 0.9600 .
C216 H21H 0.9600 .
C216 H21I 0.9600 .
C217 C219 1.3900 .
C217 C218 1.3900 .
C219 H219 0.9300 .
C219 C220 1.3900 .
C220 H220 0.9300 .
C220 C222 1.3900 .
C222 C221 1.3900 .
C222 C223 1.51(4) .
C221 H221 0.9300 .
C221 C218 1.3900 .
C218 H218 0.9300 .
C223 C224 1.45(5) .
C223 C225 1.48(5) .
C223 C226 1.61(5) .
C224 H22A 0.9600 .
C224 H22B 0.9600 .
C224 H22C 0.9600 .
C225 H22D 0.9600 .
C225 H22E 0.9600 .
C225 H22F 0.9600 .
C226 H22G 0.9600 .
C226 H22H 0.9600 .
C226 H22I 0.9600 .
C228 C229 1.38(8) .
C230 H230 0.9300 .
C230 C229 1.3900 .
C230 C232 1.3900 .
C229 C231 1.3900 .
C231 H231 0.9300 .
C231 C233 1.3900 .
C233 H233 0.9300 .
C233 C234 1.3900 .
C234 H234 0.9300 .
C234 C232 1.3900 .
C232 H232 0.9300 .
C235 C236 1.329(8) .
C238 H238 0.9300 .
C238 C239 1.3900 .
C238 C236 1.3900 .
C239 H239 0.9300 .
C239 C241 1.3900 .
C241 H241 0.9300 .
C241 C240 1.3900 .
C240 H240 0.9300 .
C240 C237 1.3900 .
C237 H237 0.9300 .
C237 C236 1.3900 .
C242 C243 1.60(6) .
C244 H244 0.9300 .
C244 C248 1.3900 .
C244 C243 1.3900 .
C248 H248 0.9300 .
C248 C247 1.3900 .
C247 H247 0.9300 .
C247 C246 1.3900 .
C246 H246 0.9300 .
C246 C245 1.3900 .
C245 H245 0.9300 .
C245 C243 1.3900 .
C249 C250 1.34(5) .
C250 C253 1.3900 .
C250 C251 1.3900 .
C253 H253 0.9300 .
C253 C254 1.3900 .
C254 H254 0.9300 .
C254 C255 1.3900 .
C255 H255 0.9300 .
C255 C252 1.3900 .
C252 H252 0.9300 .
C252 C251 1.3900 .
C251 H251 0.9300 .
C256 C257 1.52(5) .
C257 C258 1.3900 .
C257 C259 1.3900 .
C258 H258 0.9300 .
C258 C262 1.3900 .
C262 H262 0.9300 .
C262 C261 1.3900 .
C261 H261 0.9300 .
C261 C260 1.3900 .
C260 H260 0.9300 .
C260 C259 1.3900 .
C259 H259 0.9300 .
C263 C264 1.32(6) .
C265 H265 0.9300 .
C265 C269 1.3900 .
C265 C264 1.3900 .
C269 H269 0.9300 .
C269 C268 1.3900 .
C268 H268 0.9300 .
C268 C267 1.3900 .
C267 H267 0.9300 .
C267 C266 1.3900 .
C266 H266 0.9300 .
C266 C264 1.3900 .
C270 C271 1.46(6) .
C271 C273 1.3900 .
C271 C272 1.3900 .
C273 H273 0.9300 .
C273 C274 1.3900 .
C274 H274 0.9300 .
C274 C276 1.3900 .
C276 H276 0.9300 .
C276 C275 1.3900 .
C275 H275 0.9300 .
C275 C272 1.3900 .
C272 H272 0.9300 .
C277 C278 1.552(10) .
C278 C279 1.3900 .
C278 C280 1.3900 .
C279 H279 0.9300 .
C279 C281 1.3900 .
C281 H281 0.9300 .
C281 C283 1.3900 .
C283 H283 0.9300 .
C283 C282 1.3900 .
C282 H282 0.9300 .
C282 C280 1.3900 .
C280 H280 0.9300 .
C284 C285 1.555(10) .
C286 H286 0.9300 .
C286 C290 1.3900 .
C286 C285 1.3900 .
C290 H290 0.9300 .
C290 C289 1.3900 .
C289 H289 0.9300 .
C289 C288 1.3900 .
C288 H288 0.9300 .
C288 C287 1.3900 .
C287 H287 0.9300 .
C287 C285 1.3900 .
C291 C292 1.54(7) .
C292 C293 1.3900 .
C292 C294 1.3900 .
C293 H293 0.9300 .
C293 C297 1.3900 .
C297 H297 0.9300 .
C297 C296 1.3900 .
C296 H296 0.9300 .
C296 C295 1.3900 .
C295 H295 0.9300 .
C295 C294 1.3900 .
C294 H294 0.9300 .
C298 C299 1.52(7) .
C304 H304 0.9300 .
C304 C303 1.3900 .
C304 C299 1.3900 .
C303 H303 0.9300 .
C303 C302 1.3900 .
C302 H302 0.9300 .
C302 C301 1.3900 .
C301 H301 0.9300 .
C301 C300 1.3900 .
C300 H300 0.9300 .
C300 C299 1.3900 .
C305 H305 0.9300 .
C306 H30A 0.9600 .
C306 H30B 0.9600 .
C306 H30C 0.9600 .
C307 H30D 0.9604 .
C307 H30E 0.9599 .
C307 H30F 0.9600 .
